data_7050432
loop_
_publ_author_name
'George, Sumod'
'Nangia, Ashwini'
'Bagieu-Beucher, Muriel'
'Masse, Ren\'e'
'Nicoud, Jean-Fran\,cois'

_publ_section_title
;
 Crystal engineering of two-dimensional polar layer structures:
 hydrogen bond networks in some N-meta-phenylpyrimidinones
;
_journal_issue 3
_journal_name_full 'New Journal of Chemistry'
_journal_page_first 568
_journal_paper_doi 10.1039/b207090a
_journal_volume 27
_journal_year 2003
_chemical_formula_moiety 'C12 H12 N2 O1'
_chemical_formula_sum 'C12 H12 N2 O'
_chemical_formula_weight 200.24
_space_group_IT_number 61
_symmetry_cell_setting orthorhombic
_symmetry_Int_Tables_number 61
_symmetry_space_group_name_Hall '-P 2ac 2ab'
_symmetry_space_group_name_H-M 'P b c a'
_cell_angle_alpha 90
_cell_angle_beta 90.0(3)
_cell_angle_gamma 90
_cell_formula_units_Z 8
_cell_length_a 10.1248(7)
_cell_length_b 17.625(2)
_cell_length_c 11.9239(12)
_cell_measurement_reflns_used 7383
_cell_measurement_temperature 273.2
_cell_measurement_theta_max 21.36
_cell_measurement_theta_min 1.0
_cell_volume 2127.8(4)
_computing_cell_refinement 'Nonius KappaCCD'
_computing_data_collection 'Nonius KappaCCD'
_computing_data_reduction 'Denzo and Scalepak (Otwinowski & Minor, 1997)'
_computing_publication_material 'teXsan for Windows (MSC, 1997)'
_computing_structure_refinement 'teXsan for Windows (MSC, 1997)'
_computing_structure_solution
;
SIR92 (Altomare, et. al. 1993)
;
_diffrn_ambient_temperature 273.2
_diffrn_measurement_device '95mm CCD camera on \k-goniostat'
_diffrn_measurement_method CCD
_diffrn_orient_matrix_UB_11 0.00000
_diffrn_orient_matrix_UB_12 0.00000
_diffrn_orient_matrix_UB_13 0.00000
_diffrn_orient_matrix_UB_21 0.00000
_diffrn_orient_matrix_UB_22 0.00000
_diffrn_orient_matrix_UB_23 0.00000
_diffrn_orient_matrix_UB_31 0.00000
_diffrn_orient_matrix_UB_32 0.00000
_diffrn_orient_matrix_UB_33 0.00000
_diffrn_radiation_detector 'scintillation counter'
_diffrn_radiation_monochromator 'graphite crystal'
_diffrn_radiation_type 'Ag K\a'
_diffrn_radiation_wavelength 0.5608
_diffrn_reflns_av_R_equivalents 0.036
_diffrn_reflns_av_sigmaI/netI 0.135
_diffrn_reflns_limit_h_max 0
_diffrn_reflns_limit_h_min -13
_diffrn_reflns_limit_k_max 22
_diffrn_reflns_limit_k_min 0
_diffrn_reflns_limit_l_max 15
_diffrn_reflns_limit_l_min 0
_diffrn_reflns_number 4510
_diffrn_reflns_reduction_process 'Lp corrections applied'
_diffrn_reflns_theta_max 21.35
_diffrn_reflns_theta_min 1.0
_diffrn_standards_decay_% 0.00
_diffrn_standards_interval_count 0
_diffrn_standards_number 0
_exptl_absorpt_coefficient_mu 0.052mm-1
_exptl_absorpt_correction_type none
_exptl_crystal_colour colourless
_exptl_crystal_density_diffrn 1.248
_exptl_crystal_density_meas ?
_exptl_crystal_description prism
_exptl_crystal_F_000 848.00
_exptl_crystal_size_max 0.16
_exptl_crystal_size_mid 0.32
_exptl_crystal_size_min 0.48
_refine_diff_density_max 0.00
_refine_diff_density_min 0.00
_refine_ls_extinction_coef 0.0000011(4)
_refine_ls_extinction_expression 'equ(3) Acta Cryst.(1968) A24, p213.'
_refine_ls_extinction_method 'Zachariasen (1968)'
_refine_ls_goodness_of_fit_all 1.682
_refine_ls_goodness_of_fit_ref 1.680
_refine_ls_matrix_type full
_refine_ls_number_constraints 0
_refine_ls_number_parameters 173
_refine_ls_number_reflns 1504
_refine_ls_number_restraints 0
_refine_ls_R_factor_all 0.0638
_refine_ls_R_factor_gt 0.0640
_refine_ls_shift/su_max 0.0000
_refine_ls_shift/su_mean 0.0001
_refine_ls_structure_factor_coef F
_refine_ls_weighting_details 'w = 1/[\s^2^(Fo) + 0.00010|Fo|^2^]'
_refine_ls_weighting_scheme sigma
_refine_ls_wR_factor_all 0.0530
_refine_ls_wR_factor_ref 0.0530
_reflns_number_gt 1504
_reflns_number_total 2756
_reflns_threshold_expression I>2.00\s(I)
_cod_data_source_file b207090a.txt
_cod_data_source_block 2
_cod_original_cell_volume 2127.9(3)
_cod_original_sg_symbol_H-M 'P b c a    '
_cod_original_formula_sum 'C12 H12 N2 O1'
_cod_database_code 7050432

loop_
_symmetry_equiv_pos_as_xyz
'   +x,   +y,   +z'
'1/2+x,1/2-y,   -z'
'   -x,1/2+y,1/2-z'
'1/2-x,   -y,1/2+z'
'   -x,   -y,   -z'
'1/2-x,1/2+y,   +z'
'   +x,1/2-y,1/2+z'
'1/2+x,   +y,1/2-z'

loop_
_atom_site_label
_atom_site_fract_x
_atom_site_fract_y
_atom_site_fract_z
_atom_site_U_iso_or_equiv
_atom_site_occupancy
_atom_site_refinement_flags
_atom_site_adp_type
_atom_site_calc_flag
_atom_site_calc_attached_atom
O(1) 0.30870(11) -0.11717(7) 0.83828(10) 0.0690(4) 1.000 . Uani d ?
N(1) 0.20751(11) -0.10255(7) 0.66906(11) 0.0495(4) 1.000 . Uani d ?
N(2) 0.38114(13) -0.02070(9) 0.72789(12) 0.0550(5) 1.000 . Uani d ?
C(1) 0.3007(2) -0.08108(10) 0.7501(2) 0.0527(6) 1.000 . Uani d ?
C(2) 0.3658(1) 0.01799(9) 0.6335(2) 0.0496(5) 1.000 . Uani d ?
C(3) 0.2686(2) -0.00096(10) 0.5550(2) 0.0525(6) 1.000 . Uani d ?
C(4) 0.1903(1) -0.06228(10) 0.57284(13) 0.0489(5) 1.000 . Uani d ?
C(5) 0.0871(2) -0.0875(1) 0.4916(2) 0.0624(7) 1.000 . Uani d ?
C(6) 0.1286(2) -0.17040(10) 0.6926(1) 0.0671(6) 1.000 . Uani d ?
C(7) 0.4579(2) 0.08264(10) 0.6158(2) 0.0545(6) 1.000 . Uani d ?
C(8) 0.5557(2) 0.09734(13) 0.6949(2) 0.0735(7) 1.000 . Uani d ?
C(9) 0.6412(2) 0.1582(2) 0.6803(3) 0.0891(9) 1.000 . Uani d ?
C(10) 0.6313(2) 0.2036(1) 0.5872(3) 0.0832(9) 1.000 . Uani d ?
C(11) 0.5374(2) 0.18841(12) 0.5072(2) 0.0779(8) 1.000 . Uani d ?
C(12) 0.4506(2) 0.12823(11) 0.5218(2) 0.0669(7) 1.000 . Uani d ?
H(1) 0.105(2) -0.1395(11) 0.464(2) 0.083(6) 1.000 . Uiso d ?
H(2) -0.003(2) -0.0853(10) 0.531(1) 0.083(6) 1.000 . Uiso d ?
H(3) 0.090(2) -0.0574(10) 0.426(2) 0.078(6) 1.000 . Uiso d ?
H(4) 0.0394 -0.1576 0.7098 0.066 0.500 S Uiso d ?
H(5) 0.1166 -0.1705 0.7814 0.042 0.500 S Uiso d ?
H(6) 0.1665 -0.2000 0.7537 0.042 0.500 S Uiso d ?
H(7) 0.1821 -0.2181 0.6807 0.067 0.500 S Uiso d ?
H(8) 0.1372 -0.2037 0.6195 0.045 0.500 S Uiso d ?
H(9) 0.0439 -0.1715 0.6440 0.059 0.500 S Uiso d ?
H(10) 0.2557(13) 0.0269(7) 0.4900(12) 0.043(4) 1.000 . Uiso d ?
H(11) 0.563(2) 0.0629(12) 0.768(2) 0.116(8) 1.000 . Uiso d ?
H(12) 0.711(2) 0.1673(11) 0.741(2) 0.106(7) 1.000 . Uiso d ?
H(13) 0.687(2) 0.2442(11) 0.5730(13) 0.079(6) 1.000 . Uiso d ?
H(14) 0.532(2) 0.2162(9) 0.438(1) 0.065(6) 1.000 . Uiso d ?
H(15) 0.387(2) 0.1162(9) 0.464(1) 0.069(5) 1.000 . Uiso d ?

loop_
_atom_site_aniso_label
_atom_site_aniso_U_11
_atom_site_aniso_U_22
_atom_site_aniso_U_33
_atom_site_aniso_U_12
_atom_site_aniso_U_13
_atom_site_aniso_U_23
O(1) 0.0683(8) 0.0805(9) 0.0584(8) 0.0030(6) -0.0137(6) 0.0108(7)
N(1) 0.0418(8) 0.0553(9) 0.0516(9) 0.0026(6) -0.0040(7) -0.0029(7)
N(2) 0.0483(9) 0.0646(10) 0.0522(10) 0.0033(7) -0.0049(7) -0.0068(8)
C(1) 0.0442(10) 0.0613(12) 0.0526(12) 0.0103(9) -0.0028(8) -0.0071(10)
C(2) 0.0390(9) 0.0584(11) 0.0514(11) 0.0064(8) 0.0030(8) -0.0142(9)
C(3) 0.0467(10) 0.0653(13) 0.0455(11) 0.0009(9) -0.0015(9) 0.0010(10)
C(4) 0.0392(9) 0.0619(11) 0.0456(11) 0.0036(9) 0.0001(8) -0.0046(9)
C(5) 0.0528(12) 0.079(2) 0.055(1) -0.0067(11) -0.0076(10) -0.0005(12)
C(6) 0.0629(12) 0.0675(12) 0.0709(13) -0.0056(9) -0.0109(9) 0.0084(10)
C(7) 0.0465(10) 0.0585(11) 0.0586(12) 0.0036(9) 0.0058(9) -0.0135(10)
C(8) 0.0568(12) 0.097(2) 0.067(2) -0.0210(11) 0.0016(10) -0.0158(13)
C(9) 0.072(2) 0.108(2) 0.088(2) -0.025(1) 0.0016(13) -0.028(2)
C(10) 0.064(2) 0.064(2) 0.122(2) -0.0150(12) 0.013(2) -0.027(2)
C(11) 0.076(1) 0.0575(13) 0.100(2) -0.0015(12) 0.002(1) -0.000(1)
C(12) 0.0584(12) 0.0581(13) 0.084(2) -0.0045(10) -0.0049(11) -0.0081(12)

loop_
_atom_type_symbol
_atom_type_oxidation_number
_atom_type_number_in_cell
_atom_type_scat_dispersion_real
_atom_type_scat_dispersion_imag
_atom_type_scat_source
C 0 96 0.000 0.000
;International Tables for Crystallography
(1992, Vol. C, Table 6.1.1.2)
;
H 0 96 0.000 0.000
;International Tables for Crystallography
(1992, Vol. C, Table 6.1.1.2)
;
N 0 16 0.000 0.000
;International Tables for Crystallography
(1992, Vol. C, Table 6.1.1.2)
;
O 0 8 0.000 0.000
;International Tables for Crystallography
(1992, Vol. C, Table 6.1.1.2)
;

loop_
_geom_angle_atom_site_label_1
_geom_angle_atom_site_label_2
_geom_angle_atom_site_label_3
_geom_angle
_geom_angle_site_symmetry_1
_geom_angle_site_symmetry_2
_geom_angle_site_symmetry_3
_geom_angle_publ_flag
C1 O1 H5 84.4 . . . no
C1 O1 N2 30.7(1) . . . ?
C1 O1 N1 32.42(12) . . . ?
C1 O1 H6 85.0 . . . no
C1 O1 H15 117.3(5) . . . no
C1 O1 H10 105.8(4) . . . no
C1 O1 H4 90.7 . . . no
C1 O1 H2 117.5(5) . . . no
C1 O1 H9 108.8 . . . no
C1 O1 H13 144.5(5) . . . no
C1 O1 C6 65.4(2) . . . ?
C1 O1 H7 74.6 . . . no
C1 O1 H4 69.6 . . . no
C1 O1 C10 136.7(2) . . . ?
C1 O1 C6 96.5(3) . . . ?
C1 O1 H3 79.3(4) . . . no
C1 O1 C3 108.44(13) . . . ?
C1 O1 C12 121.7(2) . . . ?
C1 O1 C2 18.69(12) . . . ?
C1 O1 H8 63.5 . . . no
C1 O1 C5 117.9(2) . . . ?
C1 O1 C4 21.27(12) . . . ?
C1 O1 H5 81.5 . . . no
H5 O1 N2 114.5 . . . no
H5 O1 N1 52.8 . . . no
H5 O1 H6 20.1 . . . no
H5 O1 H15 59.9 . . . no
H5 O1 H10 104.9 . . . no
H5 O1 H4 127.8 . . . no
H5 O1 H2 157.7 . . . no
H5 O1 H9 131.6 . . . no
H5 O1 H13 75.6 . . . no
H5 O1 C6 22.9 . . . no
H5 O1 H7 33.7 . . . no
H5 O1 H4 15.1 . . . no
H5 O1 C10 81.0 . . . no
H5 O1 C6 132.3 . . . no
H5 O1 H3 136.5 . . . no
H5 O1 C3 106.5 . . . no
H5 O1 C12 60.6 . . . no
H5 O1 C2 102.6 . . . no
H5 O1 H8 33.5 . . . no
H5 O1 C5 157.6 . . . no
H5 O1 C4 63.4 . . . no
H5 O1 H5 121.5 . . . no
N2 O1 N1 63.08(8) . . . ?
N2 O1 H6 115.2 . . . no
N2 O1 H15 127.0(5) . . . no
N2 O1 H10 91.6(4) . . . no
N2 O1 H4 77.3 . . . no
N2 O1 H2 87.0(5) . . . no
N2 O1 H9 91.6 . . . no
N2 O1 H13 155.8(5) . . . no
N2 O1 C6 96.08(11) . . . ?
N2 O1 H7 103.1 . . . no
N2 O1 H4 99.4 . . . no
N2 O1 C10 143.51(11) . . . ?
N2 O1 C6 80.5(2) . . . ?
N2 O1 H3 53.4(4) . . . no
N2 O1 C3 93.22(13) . . . ?
N2 O1 C12 131.34(11) . . . ?
N2 O1 C2 12.01(7) . . . ?
N2 O1 H8 93.1 . . . no
N2 O1 C5 87.94(11) . . . ?
N2 O1 C4 51.92(9) . . . ?
N2 O1 H5 71.5 . . . no
N1 O1 H6 53.0 . . . no
N1 O1 H15 100.1(5) . . . no
N1 O1 H10 116.9(4) . . . no
N1 O1 H4 104.4 . . . no
N1 O1 H2 149.5(5) . . . no
N1 O1 H9 122.1 . . . no
N1 O1 H13 117.6(5) . . . no
N1 O1 C6 33.05(12) . . . ?
N1 O1 H7 45.1 . . . no
N1 O1 H4 38.7 . . . no
N1 O1 C10 115.14(10) . . . ?
N1 O1 C6 111.4(2) . . . ?
N1 O1 H3 107.7(4) . . . no
N1 O1 C3 119.93(7) . . . ?
N1 O1 C12 103.2(1) . . . ?
N1 O1 C2 51.10(6) . . . ?
N1 O1 H8 33.1 . . . no
N1 O1 C5 148.9(2) . . . ?
N1 O1 C4 11.22(6) . . . ?
N1 O1 H5 93.9 . . . no
H6 O1 H15 76.6 . . . no
H6 O1 H10 124.2 . . . no
H6 O1 H4 107.7 . . . no
H6 O1 H2 152.9 . . . no
H6 O1 H9 112.4 . . . no
H6 O1 H13 66.4 . . . no
H6 O1 C6 20.6 . . . no
H6 O1 H7 16.2 . . . no
H6 O1 H4 27.3 . . . no
H6 O1 C10 68.1 . . . no
H6 O1 C6 112.2 . . . no
H6 O1 H3 154.4 . . . no
H6 O1 C3 125.4 . . . no
H6 O1 C12 76.3 . . . no
H6 O1 C2 103.5 . . . no
H6 O1 H8 22.5 . . . no
H6 O1 C5 148.9 . . . no
H6 O1 C4 64.2 . . . no
H6 O1 H5 101.9 . . . no
H15 O1 H10 49.5(6) 4 4 4 no
H15 O1 H4 151.9 4 4 4 no
H15 O1 H2 103.1(7) 4 4 4 no
H15 O1 H9 133.7 4 4 4 no
H15 O1 H13 77.2(7) 4 4 4 no
H15 O1 C6 81.4(5) 4 4 4 no
H15 O1 H7 92.4 4 4 4 no
H15 O1 H4 67.1 4 4 4 no
H15 O1 C10 89.5(5) 4 4 4 no
H15 O1 C6 146.0(5) 4 4 4 no
H15 O1 H3 92.8(6) 4 4 4 no
H15 O1 C3 49.9(5) 4 4 4 no
H15 O1 C12 4.5(5) 4 4 4 no
H15 O1 C2 123.7(5) 4 4 4 no
H15 O1 H8 93.3 4 4 4 no
H15 O1 C5 106.9(5) 4 4 4 no
H15 O1 C4 105.6(5) 4 4 4 no
H15 O1 H5 160.6 4 4 4 no
H10 O1 H4 126.2 4 4 4 no
H10 O1 H2 66.9(6) 4 4 4 no
H10 O1 H9 114.8 4 4 4 no
H10 O1 H13 107.5(6) 4 4 4 no
H10 O1 C6 120.9(4) 4 4 4 no
H10 O1 H7 138.5 4 4 4 no
H10 O1 H4 105.4 4 4 4 no
H10 O1 C10 117.3(4) 4 4 4 no
H10 O1 C6 120.3(4) 4 4 4 no
H10 O1 H3 44.0(6) 4 4 4 no
H10 O1 C3 3.0(4) 4 4 4 no
H10 O1 C12 51.1(4) 4 4 4 no
H10 O1 C2 96.7(4) 4 4 4 no
H10 O1 H8 133.7 4 4 4 no
H10 O1 C5 72.3(4) 4 4 4 no
H10 O1 C4 112.8(4) 4 4 4 no
H10 O1 H5 133.5 4 4 4 no
H4 O1 H2 60.1 8_556 8_556 8_556 no
H4 O1 H9 18.6 8_556 8_556 8_556 no
H4 O1 H13 79.4 8_556 8_556 8_556 no
H4 O1 C6 112.6 8_556 8_556 8_556 no
H4 O1 H7 95.1 8_556 8_556 8_556 no
H4 O1 H4 128.2 8_556 8_556 8_556 no
H4 O1 C10 67.8 8_556 8_556 8_556 no
H4 O1 C6 7.0 8_556 8_556 8_556 no
H4 O1 H3 92.7 8_556 8_556 8_556 no
H4 O1 C3 124.1 8_556 8_556 8_556 no
H4 O1 C12 147.5 8_556 8_556 8_556 no
H4 O1 C2 83.0 8_556 8_556 8_556 no
H4 O1 H8 99.7 8_556 8_556 8_556 no
H4 O1 C5 55.0 8_556 8_556 8_556 no
H4 O1 C4 100.9 8_556 8_556 8_556 no
H4 O1 H5 10.5 8_556 8_556 8_556 no
H2 O1 H9 48.3 8_556 8_556 8_556 no
H2 O1 H13 87.0(7) 8_556 8_556 8_556 no
H2 O1 C6 171.4(5) 8_556 8_556 8_556 no
H2 O1 H7 150.9 8_556 8_556 8_556 no
H2 O1 H4 170.3 8_556 8_556 8_556 no
H2 O1 C10 84.8(5) 8_556 8_556 8_556 no
H2 O1 C6 53.7(5) 8_556 8_556 8_556 no
H2 O1 H3 51.9(6) 8_556 8_556 8_556 no
H2 O1 C3 64.5(5) 8_556 8_556 8_556 no
H2 O1 C12 101.3(5) 8_556 8_556 8_556 no
H2 O1 C2 99.0(5) 8_556 8_556 8_556 no
H2 O1 H8 159.3 8_556 8_556 8_556 no
H2 O1 C5 5.5(5) 8_556 8_556 8_556 no
H2 O1 C4 138.7(5) 8_556 8_556 8_556 no
H2 O1 H5 69.2 8_556 8_556 8_556 no
H9 O1 H13 67.2 8_556 8_556 8_556 no
H9 O1 C6 123.4 8_556 8_556 8_556 no
H9 O1 H7 103.6 8_556 8_556 8_556 no
H9 O1 H4 137.9 8_556 8_556 8_556 no
H9 O1 C10 57.2 8_556 8_556 8_556 no
H9 O1 C6 12.4 8_556 8_556 8_556 no
H9 O1 H3 91.9 8_556 8_556 8_556 no
H9 O1 C3 112.2 8_556 8_556 8_556 no
H9 O1 C12 129.5 8_556 8_556 8_556 no
H9 O1 C2 99.2 8_556 8_556 8_556 no
H9 O1 H8 111.1 8_556 8_556 8_556 no
H9 O1 C5 42.8 8_556 8_556 8_556 no
H9 O1 C4 119.4 8_556 8_556 8_556 no
H9 O1 H5 28.8 8_556 8_556 8_556 no
H13 O1 C6 87.0(5) 3_646 3_646 3_646 no
H13 O1 H7 72.6 3_646 3_646 3_646 no
H13 O1 H4 89.9 3_646 3_646 3_646 no
H13 O1 C10 12.3(5) 3_646 3_646 3_646 no
H13 O1 C6 77.0(5) 3_646 3_646 3_646 no
H13 O1 H3 134.6(6) 3_646 3_646 3_646 no
H13 O1 C3 105.2(5) 3_646 3_646 3_646 no
H13 O1 C12 72.9(5) 3_646 3_646 3_646 no
H13 O1 C2 155.5(5) 3_646 3_646 3_646 no
H13 O1 H8 84.5 3_646 3_646 3_646 no
H13 O1 C5 84.0(5) 3_646 3_646 3_646 no
H13 O1 C4 127.9(5) 3_646 3_646 3_646 no
H13 O1 H5 84.5 3_646 3_646 3_646 no
C6 O1 H7 20.5 . . . no
C6 O1 H4 15.6 . . . no
C6 O1 C10 88.00(13) . . . ?
C6 O1 C6 118.8(2) . . . ?
C6 O1 H3 135.8(4) . . . no
C6 O1 C3 123.17(11) . . . ?
C6 O1 C12 82.70(8) . . . ?
C6 O1 C2 84.13(13) . . . ?
C6 O1 H8 12.9 . . . no
C6 O1 C5 165.92(10) . . . ?
C6 O1 C4 44.3(2) . . . ?
C6 O1 H5 104.1 . . . no
H7 O1 H4 34.4 . . . no
H7 O1 C10 70.8 . . . no
H7 O1 C6 100.5 . . . no
H7 O1 H3 152.8 . . . no
H7 O1 C3 140.1 . . . no
H7 O1 C12 92.3 . . . no
H7 O1 C2 92.2 . . . no
H7 O1 H8 12.1 . . . no
H7 O1 C5 145.5 . . . no
H7 O1 C4 55.5 . . . no
H7 O1 H5 88.0 . . . no
H4 O1 C10 94.1 . . . no
H4 O1 C6 134.3 . . . no
H4 O1 H3 127.0 . . . no
H4 O1 C3 107.6 . . . no
H4 O1 C12 69.0 . . . no
H4 O1 C2 87.6 . . . no
H4 O1 H8 28.6 . . . no
H4 O1 C5 172.4 . . . no
H4 O1 C4 48.9 . . . no
H4 O1 H5 119.7 . . . no
C10 O1 C6 66.00(11) 3_646 3_646 3_646 ?
C10 O1 H3 136.0(4) 3_646 3_646 3_646 no
C10 O1 C3 114.71(9) 3_646 3_646 3_646 ?
C10 O1 C12 85.15(8) 3_646 3_646 3_646 ?
C10 O1 C2 144.01(11) 3_646 3_646 3_646 ?
C10 O1 H8 82.9 3_646 3_646 3_646 no
C10 O1 C5 80.86(11) 3_646 3_646 3_646 ?
C10 O1 C4 124.16(10) 3_646 3_646 3_646 ?
C10 O1 H5 72.4 3_646 3_646 3_646 no
C6 O1 H3 89.8(4) 8_556 8_556 8_556 no
C6 O1 C3 118.1(2) 8_556 8_556 8_556 ?
C6 O1 C12 141.81(13) 8_556 8_556 8_556 ?
C6 O1 C2 87.4(2) 8_556 8_556 8_556 ?
C6 O1 H8 105.9 8_556 8_556 8_556 no
C6 O1 C5 48.52(11) 8_556 8_556 8_556 ?
C6 O1 C4 107.7(3) 8_556 8_556 8_556 ?
C6 O1 H5 17.4 8_556 8_556 8_556 no
H3 O1 C3 44.4(4) 4 4 4 no
H3 O1 C12 95.0(4) 4 4 4 no
H3 O1 C2 62.8(4) 4 4 4 no
H3 O1 H8 140.7 4 4 4 no
H3 O1 C5 56.5(4) 4 4 4 no
H3 O1 C4 97.4(4) 4 4 4 no
H3 O1 H5 95.6 4 4 4 no
C3 O1 C12 51.3(1) 4 4 4 ?
C3 O1 C2 98.79(10) 4 4 4 ?
C3 O1 H8 136.1 4 4 4 no
C3 O1 C5 69.9(1) 4 4 4 ?
C3 O1 C4 115.81(6) 4 4 4 ?
C3 O1 H5 131.8 4 4 4 no
C12 O1 C2 128.21(12) 4 4 4 ?
C12 O1 H8 94.1 4 4 4 no
C12 O1 C5 104.75(8) 4 4 4 ?
C12 O1 C4 109.2(2) 4 4 4 ?
C12 O1 H5 156.1 4 4 4 no
C2 O1 H8 81.7 . . . no
C2 O1 C5 99.8(1) . . . ?
C2 O1 C4 39.93(6) . . . ?
C2 O1 H5 75.7 . . . no
H8 O1 C5 153.8 . . . no
H8 O1 C4 43.7 . . . no
H8 O1 H5 91.2 . . . no
C5 O1 C4 138.7(2) 8_556 8_556 8_556 ?
C5 O1 H5 64.4 8_556 8_556 8_556 no
C4 O1 H5 90.6 . . . no
C4 N1 C1 121.8(2) . . . ?
C4 N1 C6 121.2(2) . . . ?
C4 N1 H8 99.8 . . . no
C4 N1 H4 110.2 . . . no
C4 N1 H5 144.2 . . . no
C4 N1 H6 146.4 . . . no
C4 N1 H7 123.9 . . . no
C4 N1 H9 94.7 . . . no
C4 N1 O1 149.8(2) . . . ?
C4 N1 C3 30.85(13) . . . ?
C4 N1 N2 91.5(2) . . . ?
C4 N1 C5 32.17(13) . . . ?
C4 N1 C2 62.1(2) . . . ?
C4 N1 H2 47.8(6) . . . no
C4 N1 H1 47.3(5) . . . no
C4 N1 H10 22.2(3) . . . no
C4 N1 H3 21.2(4) . . . no
C4 N1 H11 71.3(5) . . . no
C4 N1 H14 94.9(4) . . . no
C1 N1 C6 117.0(2) . . . ?
C1 N1 H8 132.9 . . . no
C1 N1 H4 122.1 . . . no
C1 N1 H5 90.6 . . . no
C1 N1 H6 91.3 . . . no
C1 N1 H7 107.7 . . . no
C1 N1 H9 142.5 . . . no
C1 N1 O1 28.1(2) . . . ?
C1 N1 C3 90.9(2) . . . ?
C1 N1 N2 30.28(13) . . . ?
C1 N1 C5 153.9(2) . . . ?
C1 N1 C2 59.71(13) . . . ?
C1 N1 H2 156.5(5) . . . no
C1 N1 H1 159.4(5) . . . no
C1 N1 H10 99.6(4) . . . no
C1 N1 H3 143.0(4) . . . no
C1 N1 H11 84.5(5) . . . no
C1 N1 H14 84.4(4) . . . no
C6 N1 H8 30.6 . . . no
C6 N1 H4 26.1 . . . no
C6 N1 H5 30.7 . . . no
C6 N1 H6 26.5 . . . no
C6 N1 H7 27.3 . . . no
C6 N1 H9 27.7 . . . no
C6 N1 O1 89.0(2) . . . ?
C6 N1 C3 152.0(2) . . . ?
C6 N1 N2 147.2(2) . . . ?
C6 N1 C5 89.0(2) . . . ?
C6 N1 C2 176.2(1) . . . ?
C6 N1 H2 77.3(5) . . . no
C6 N1 H1 76.7(5) . . . no
C6 N1 H10 143.4(4) . . . no
C6 N1 H3 100.0(4) . . . no
C6 N1 H11 115.4(5) . . . no
C6 N1 H14 90.8(4) . . . no
H8 N1 H4 49.1 . . . no
H8 N1 H5 60.5 . . . no
H8 N1 H6 47.5 . . . no
H8 N1 H7 25.4 . . . no
H8 N1 H9 32.4 . . . no
H8 N1 O1 108.6 . . . no
H8 N1 C3 127.1 . . . no
H8 N1 N2 152.5 . . . no
H8 N1 C5 70.5 . . . no
H8 N1 C2 149.8 . . . no
H8 N1 H2 69.0 . . . no
H8 N1 H1 52.5 . . . no
H8 N1 H10 119.8 . . . no
H8 N1 H3 79.9 . . . no
H8 N1 H11 133.2 . . . no
H8 N1 H14 69.9 . . . no
H4 N1 H5 34.0 . . . no
H4 N1 H6 45.8 . . . no
H4 N1 H7 53.3 . . . no
H4 N1 H9 23.1 . . . no
H4 N1 O1 96.4 . . . no
H4 N1 C3 137.2 . . . no
H4 N1 N2 147.5 . . . no
H4 N1 C5 80.8 . . . no
H4 N1 C2 156.7 . . . no
H4 N1 H2 62.4 . . . no
H4 N1 H1 77.3 . . . no
H4 N1 H10 129.7 . . . no
H4 N1 H3 91.4 . . . no
H4 N1 H11 89.8 . . . no
H4 N1 H14 116.2 . . . no
H5 N1 H6 22.6 . . . no
H5 N1 H7 46.4 . . . no
H5 N1 H9 52.0 . . . no
H5 N1 O1 63.3 . . . no
H5 N1 C3 164.5 . . . no
H5 N1 N2 120.1 . . . no
H5 N1 C5 114.2 . . . no
H5 N1 C2 147.5 . . . no
H5 N1 H2 96.4 . . . no
H5 N1 H1 106.1 . . . no
H5 N1 H10 161.1 . . . no
H5 N1 H3 125.0 . . . no
H5 N1 H11 99.6 . . . no
H5 N1 H14 104.1 . . . no
H6 N1 H7 26.6 . . . no
H6 N1 H9 54.2 . . . no
H6 N1 O1 63.7 . . . no
H6 N1 C3 172.5 . . . no
H6 N1 N2 121.1 . . . no
H6 N1 C5 114.7 . . . no
H6 N1 C2 149.9 . . . no
H6 N1 H2 103.6 . . . no
H6 N1 H1 99.5 . . . no
H6 N1 H10 167.2 . . . no
H6 N1 H3 125.3 . . . no
H6 N1 H11 122.2 . . . no
H6 N1 H14 81.6 . . . no
H7 N1 H9 48.0 . . . no
H7 N1 O1 83.4 . . . no
H7 N1 C3 146.3 . . . no
H7 N1 N2 132.3 . . . no
H7 N1 C5 95.9 . . . no
H7 N1 C2 149.9 . . . no
H7 N1 H2 93.1 . . . no
H7 N1 H1 77.1 . . . no
H7 N1 H10 141.1 . . . no
H7 N1 H3 105.0 . . . no
H7 N1 H11 142.4 . . . no
H7 N1 H14 63.8 . . . no
H9 N1 O1 114.8 . . . no
H9 N1 C3 125.2 . . . no
H9 N1 N2 170.6 . . . no
H9 N1 C5 62.8 . . . no
H9 N1 C2 156.0 . . . no
H9 N1 H2 49.5 . . . no
H9 N1 H1 55.1 . . . no
H9 N1 H10 116.6 . . . no
H9 N1 H3 73.9 . . . no
H9 N1 H11 101.1 . . . no
H9 N1 H14 102.1 . . . no
O1 N1 C3 118.97(10) . . . ?
O1 N1 N2 58.3(2) . . . ?
O1 N1 C5 176.97(11) . . . ?
O1 N1 C2 87.8(2) . . . ?
O1 N1 H2 154.8(6) . . . no
O1 N1 H1 159.4(5) . . . no
O1 N1 H10 127.6(3) . . . no
O1 N1 H3 171.0(4) . . . no
O1 N1 H11 95.5(5) . . . no
O1 N1 H14 85.5(4) . . . no
C3 N1 N2 60.7(2) . . . ?
C3 N1 C5 63.02(10) . . . ?
C3 N1 C2 31.26(13) . . . ?
C3 N1 H2 76.6(5) . . . no
C3 N1 H1 76.3(5) . . . no
C3 N1 H10 8.7(3) . . . no
C3 N1 H3 52.1(4) . . . no
C3 N1 H11 65.1(5) . . . no
C3 N1 H14 91.5(4) . . . no
N2 N1 C5 123.7(2) . . . ?
N2 N1 C2 29.45(7) . . . ?
N2 N1 H2 133.8(5) . . . no
N2 N1 H1 133.5(5) . . . no
N2 N1 H10 69.4(4) . . . no
N2 N1 H3 112.7(4) . . . no
N2 N1 H11 74.3(5) . . . no
N2 N1 H14 84.3(3) . . . no
C5 N1 C2 94.3(2) . . . ?
C5 N1 H2 22.2(5) . . . no
C5 N1 H1 21.1(5) . . . no
C5 N1 H10 54.3(3) . . . no
C5 N1 H3 11.0(4) . . . no
C5 N1 H11 83.3(5) . . . no
C5 N1 H14 96.8(4) . . . no
C2 N1 H2 106.5(5) . . . no
C2 N1 H1 105.9(5) . . . no
C2 N1 H10 39.9(3) . . . no
C2 N1 H3 83.3(4) . . . no
C2 N1 H11 67.0(5) . . . no
C2 N1 H14 86.9(4) . . . no
H2 N1 H1 35.4(7) . . . no
H2 N1 H10 68.3(6) . . . no
H2 N1 H3 30.5(6) . . . no
H2 N1 H11 72.3(7) . . . no
H2 N1 H14 115.3(6) . . . no
H1 N1 H10 68.1(6) . . . no
H1 N1 H3 28.1(6) . . . no
H1 N1 H11 104.1(8) . . . no
H1 N1 H14 79.9(6) . . . no
H10 N1 H3 43.4(5) . . . no
H10 N1 H11 65.9(6) . . . no
H10 N1 H14 92.8(5) . . . no
H3 N1 H11 80.1(6) . . . no
H3 N1 H14 95.0(5) . . . no
H11 N1 H14 153.8(6) 8_456 8_456 8_456 no
C2 N2 C1 119.7(3) . . . ?
C2 N2 O1 147.1(2) . . . ?
C2 N2 N1 88.6(2) . . . ?
C2 N2 C3 29.93(12) . . . ?
C2 N2 C7 34.0(1) . . . ?
C2 N2 H11 86.6(8) . . . no
C2 N2 H3 119.0(5) . . . no
C2 N2 C8 64.3(2) . . . ?
C2 N2 C4 59.2(2) . . . ?
C2 N2 H4 133.5 . . . no
C2 N2 H10 21.8(3) . . . no
C2 N2 H2 163.2(5) . . . no
C2 N2 H10 138.2(3) . . . no
C2 N2 H9 145.2 . . . no
C2 N2 H11 72.1(5) . . . no
C2 N2 H5 115.7 . . . no
C1 N2 O1 27.4(1) . . . ?
C1 N2 N1 31.20(12) . . . ?
C1 N2 C3 89.8(2) . . . ?
C1 N2 C7 153.7(2) . . . ?
C1 N2 H11 153.6(7) . . . no
C1 N2 H3 106.7(5) . . . no
C1 N2 C8 175.8(2) . . . ?
C1 N2 C4 60.54(13) . . . ?
C1 N2 H4 69.0 . . . no
C1 N2 H10 98.0(4) . . . no
C1 N2 H2 77.0(5) . . . no
C1 N2 H10 63.7(3) . . . no
C1 N2 H9 66.5 . . . no
C1 N2 H11 77.2(5) . . . no
C1 N2 H5 80.0 . . . no
O1 N2 N1 58.6(2) . . . ?
O1 N2 C3 117.17(11) . . . ?
O1 N2 C7 178.60(10) . . . ?
O1 N2 H11 126.3(7) . . . no
O1 N2 H3 84.9(5) . . . no
O1 N2 C8 148.7(2) . . . ?
O1 N2 C4 87.91(10) . . . ?
O1 N2 H4 54.9 . . . no
O1 N2 H10 125.3(3) . . . no
O1 N2 H2 49.7(4) . . . no
O1 N2 H10 46.8(3) . . . no
O1 N2 H9 47.7 . . . no
O1 N2 H11 90.5(5) . . . no
O1 N2 H5 71.3 . . . no
N1 N2 C3 58.7(2) . . . ?
N1 N2 C7 122.5(2) . . . ?
N1 N2 H11 174.2(7) . . . no
N1 N2 H3 129.4(5) . . . no
N1 N2 C8 152.70(11) . . . ?
N1 N2 C4 29.37(9) . . . ?
N1 N2 H4 88.8 . . . no
N1 N2 H10 66.8(4) . . . no
N1 N2 H2 108.0(5) . . . no
N1 N2 H10 87.2(3) . . . no
N1 N2 H9 90.9 . . . no
N1 N2 H11 65.5(5) . . . no
N1 N2 H5 92.1 . . . no
C3 N2 C7 63.88(10) . . . ?
C3 N2 H11 116.5(7) . . . no
C3 N2 H3 136.1(5) . . . no
C3 N2 C8 94.2(2) . . . ?
C3 N2 C4 29.30(12) . . . ?
C3 N2 H4 126.1 . . . no
C3 N2 H10 8.2(3) . . . no
C3 N2 H2 166.6(4) . . . no
C3 N2 H10 127.0(3) . . . no
C3 N2 H9 135.9 . . . no
C3 N2 H11 61.2(5) . . . no
C3 N2 H5 113.7 . . . no
C7 N2 H11 52.7(7) . . . no
C7 N2 H3 93.7(5) . . . no
C7 N2 C8 30.31(13) . . . ?
C7 N2 C4 93.16(11) . . . ?
C7 N2 H4 125.5 . . . no
C7 N2 H10 55.7(3) . . . no
C7 N2 H2 129.3(4) . . . no
C7 N2 H10 131.9(3) . . . no
C7 N2 H9 132.4 . . . no
C7 N2 H11 89.3(5) . . . no
C7 N2 H5 109.3 . . . no
H11 N2 H3 56.2(9) . . . no
H11 N2 C8 22.4(7) . . . no
H11 N2 C4 145.7(7) . . . no
H11 N2 H4 92.1 . . . no
H11 N2 H10 108.4(8) . . . no
H11 N2 H2 76.6(8) . . . no
H11 N2 H10 98.6(8) . . . no
H11 N2 H9 91.1 . . . no
H11 N2 H11 116.0(9) . . . no
H11 N2 H5 87.0 . . . no
H3 N2 C8 71.1(5) 4 4 4 no
H3 N2 C4 141.1(5) 4 4 4 no
H3 N2 H4 97.7 4 4 4 no
H3 N2 H10 131.9(5) 4 4 4 no
H3 N2 H2 52.3(6) 4 4 4 no
H3 N2 H10 43.5(5) 4 4 4 no
H3 N2 H9 87.5 4 4 4 no
H3 N2 H11 82.8(7) 4 4 4 no
H3 N2 H5 109.1 4 4 4 no
C8 N2 C4 123.42(11) . . . ?
C8 N2 H4 107.5 . . . no
C8 N2 H10 86.0(4) . . . no
C8 N2 H2 99.0(5) . . . no
C8 N2 H10 114.5(3) . . . no
C8 N2 H9 109.6 . . . no
C8 N2 H11 105.7(5) . . . no
C8 N2 H5 97.2 . . . no
C4 N2 H4 109.0 . . . no
C4 N2 H10 37.5(3) . . . no
C4 N2 H2 137.4(5) . . . no
C4 N2 H10 108.6(3) . . . no
C4 N2 H9 114.9 . . . no
C4 N2 H11 59.1(5) . . . no
C4 N2 H5 104.5 . . . no
H4 N2 H10 129.8 8_556 8_556 8_556 no
H4 N2 H2 46.9 8_556 8_556 8_556 no
H4 N2 H10 87.9 8_556 8_556 8_556 no
H4 N2 H9 11.8 8_556 8_556 8_556 no
H4 N2 H11 145.0 8_556 8_556 8_556 no
H4 N2 H5 18.2 8_556 8_556 8_556 no
H10 N2 H2 174.7(5) . . . no
H10 N2 H10 130.82(7) . . . no
H10 N2 H9 140.6 . . . no
H10 N2 H11 63.0(6) . . . no
H10 N2 H5 115.5 . . . no
H2 N2 H10 48.5(5) 8_556 8_556 8_556 no
H2 N2 H9 35.7 8_556 8_556 8_556 no
H2 N2 H11 116.9(6) 8_556 8_556 8_556 no
H2 N2 H5 62.3 8_556 8_556 8_556 no
H10 N2 H9 76.5 4 4 4 no
H10 N2 H11 68.3(6) 4 4 4 no
H10 N2 H5 106.0 4 4 4 no
H9 N2 H11 137.8 8_556 8_556 8_556 no
H9 N2 H5 29.5 8_556 8_556 8_556 no
H11 N2 H5 156.6 8_456 8_456 8_456 no
O1 C1 N2 122.0(3) . . . ?
O1 C1 N1 119.5(3) . . . ?
O1 C1 C2 151.6(2) . . . ?
O1 C1 C4 148.1(2) . . . ?
O1 C1 C6 87.3(3) . . . ?
O1 C1 H5 65.8 . . . no
O1 C1 H6 65.6 . . . no
O1 C1 C3 176.9(2) . . . ?
O1 C1 H4 63.3 . . . no
O1 C1 H7 80.6 . . . no
O1 C1 H4 87.8 . . . no
O1 C1 H10 51.5(3) . . . no
O1 C1 H8 95.9 . . . no
O1 C1 H9 49.8 . . . no
O1 C1 H15 42.9(4) . . . no
O1 C1 H2 43.1(4) . . . no
O1 C1 H9 97.4 . . . no
O1 C1 H3 79.9(4) . . . no
O1 C1 H11 118.1(5) . . . no
O1 C1 H5 78.7 . . . no
N2 C1 N1 118.5(2) . . . ?
N2 C1 C2 29.6(1) . . . ?
N2 C1 C4 89.9(2) . . . ?
N2 C1 C6 150.6(2) . . . ?
N2 C1 H5 167.6 . . . no
N2 C1 H6 168.9 . . . no
N2 C1 C3 60.3(2) . . . ?
N2 C1 H4 84.0 . . . no
N2 C1 H7 149.7 . . . no
N2 C1 H4 147.4 . . . no
N2 C1 H10 92.8(4) . . . no
N2 C1 H8 139.0 . . . no
N2 C1 H9 90.4 . . . no
N2 C1 H15 130.7(4) . . . no
N2 C1 H2 79.1(4) . . . no
N2 C1 H9 140.4 . . . no
N2 C1 H3 50.7(4) . . . no
N2 C1 H11 80.4(5) . . . no
N2 C1 H5 77.9 . . . no
N1 C1 C2 88.9(2) . . . ?
N1 C1 C4 28.6(1) . . . ?
N1 C1 C6 32.24(12) . . . ?
N1 C1 H5 54.8 . . . no
N1 C1 H6 54.5 . . . no
N1 C1 C3 58.3(2) . . . ?
N1 C1 H4 124.5 . . . no
N1 C1 H7 44.0 . . . no
N1 C1 H4 34.6 . . . no
N1 C1 H10 126.9(4) . . . no
N1 C1 H8 28.0 . . . no
N1 C1 H9 131.0 . . . no
N1 C1 H15 95.5(4) . . . no
N1 C1 H2 161.7(4) . . . no
N1 C1 H9 22.5 . . . no
N1 C1 H3 146.8(4) . . . no
N1 C1 H11 72.0(5) . . . no
N1 C1 H5 114.2 . . . no
C2 C1 C4 60.33(10) . . . ?
C2 C1 C6 121.1(2) . . . ?
C2 C1 H5 141.5 . . . no
C2 C1 H6 142.5 . . . no
C2 C1 C3 30.67(10) . . . ?
C2 C1 H4 102.6 . . . no
C2 C1 H7 126.0 . . . no
C2 C1 H4 119.3 . . . no
C2 C1 H10 112.1(3) . . . no
C2 C1 H8 111.7 . . . no
C2 C1 H9 113.1 . . . no
C2 C1 H15 141.3(4) . . . no
C2 C1 H2 108.7(4) . . . no
C2 C1 H9 110.9 . . . no
C2 C1 H3 74.8(4) . . . no
C2 C1 H11 67.4(5) . . . no
C2 C1 H5 90.8 . . . no
C4 C1 C6 60.9(2) . . . ?
C4 C1 H5 82.5 . . . no
C4 C1 H6 83.0 . . . no
C4 C1 C3 29.67(8) . . . ?
C4 C1 H4 127.8 . . . no
C4 C1 H7 70.3 . . . no
C4 C1 H4 60.9 . . . no
C4 C1 H10 133.4(3) . . . no
C4 C1 H8 54.2 . . . no
C4 C1 H9 140.5 . . . no
C4 C1 H15 116.4(4) . . . no
C4 C1 H2 168.6(4) . . . no
C4 C1 H9 50.7 . . . no
C4 C1 H3 126.2(4) . . . no
C4 C1 H11 62.0(5) . . . no
C4 C1 H5 112.4 . . . no
C6 C1 H5 25.0 . . . no
C6 C1 H6 22.7 . . . no
C6 C1 C3 90.5(2) . . . ?
C6 C1 H4 110.6 . . . no
C6 C1 H7 20.6 . . . no
C6 C1 H4 16.3 . . . no
C6 C1 H10 109.2(4) . . . no
C6 C1 H8 16.6 . . . no
C6 C1 H9 109.8 . . . no
C6 C1 H15 71.3(4) . . . no
C6 C1 H2 129.8(4) . . . no
C6 C1 H9 11.8 . . . no
C6 C1 H3 150.0(4) . . . no
C6 C1 H11 87.7(5) . . . no
C6 C1 H5 108.8 . . . no
H5 C1 H6 18.4 . . . no
H5 C1 C3 111.6 . . . no
H5 C1 H4 108.5 . . . no
H5 C1 H7 34.6 . . . no
H5 C1 H4 22.2 . . . no
H5 C1 H10 85.3 . . . no
H5 C1 H8 40.2 . . . no
H5 C1 H9 101.7 . . . no
H5 C1 H15 46.9 . . . no
H5 C1 H2 108.8 . . . no
H5 C1 H9 32.4 . . . no
H5 C1 H3 127.6 . . . no
H5 C1 H11 87.3 . . . no
H5 C1 H5 114.1 . . . no
H6 C1 C3 112.5 . . . no
H6 C1 H4 93.6 . . . no
H6 C1 H7 19.2 . . . no
H6 C1 H4 31.6 . . . no
H6 C1 H10 98.3 . . . no
H6 C1 H8 31.1 . . . no
H6 C1 H9 89.7 . . . no
H6 C1 H15 60.4 . . . no
H6 C1 H2 107.3 . . . no
H6 C1 H9 34.2 . . . no
H6 C1 H3 140.2 . . . no
H6 C1 H11 103.6 . . . no
H6 C1 H5 96.8 . . . no
C3 C1 H4 119.6 . . . no
C3 C1 H7 98.1 . . . no
C3 C1 H4 89.5 . . . no
C3 C1 H10 127.5(3) . . . no
C3 C1 H8 82.6 . . . no
C3 C1 H9 133.2 . . . no
C3 C1 H15 134.2(4) . . . no
C3 C1 H2 139.4(4) . . . no
C3 C1 H9 80.2 . . . no
C3 C1 H3 101.0(4) . . . no
C3 C1 H11 59.6(5) . . . no
C3 C1 H5 104.1 . . . no
H4 C1 H7 90.3 8_556 8_556 8_556 no
H4 C1 H4 124.6 8_556 8_556 8_556 no
H4 C1 H10 98.7 8_556 8_556 8_556 no
H4 C1 H8 102.0 8_556 8_556 8_556 no
H4 C1 H9 14.0 8_556 8_556 8_556 no
H4 C1 H15 106.2 8_556 8_556 8_556 no
H4 C1 H2 48.2 8_556 8_556 8_556 no
H4 C1 H9 120.7 8_556 8_556 8_556 no
H4 C1 H3 87.7 8_556 8_556 8_556 no
H4 C1 H11 161.7 8_556 8_556 8_556 no
H4 C1 H5 16.1 8_556 8_556 8_556 no
H7 C1 H4 36.4 . . . no
H7 C1 H10 117.4 . . . no
H7 C1 H8 16.2 . . . no
H7 C1 H9 91.0 . . . no
H7 C1 H15 79.5 . . . no
H7 C1 H2 118.1 . . . no
H7 C1 H9 30.6 . . . no
H7 C1 H3 159.0 . . . no
H7 C1 H11 108.0 . . . no
H7 C1 H5 88.4 . . . no
H4 C1 H10 97.2 . . . no
H4 C1 H8 31.5 . . . no
H4 C1 H9 121.2 . . . no
H4 C1 H15 61.6 . . . no
H4 C1 H2 130.5 . . . no
H4 C1 H9 14.0 . . . no
H4 C1 H3 134.9 . . . no
H4 C1 H11 73.2 . . . no
H4 C1 H5 124.8 . . . no
H10 C1 H8 125.4 4 4 4 no
H10 C1 H9 86.0 4 4 4 no
H10 C1 H15 38.5(5) 4 4 4 no
H10 C1 H2 51.5(5) 4 4 4 no
H10 C1 H9 111.1 4 4 4 no
H10 C1 H3 42.6(5) 4 4 4 no
H10 C1 H11 72.7(6) 4 4 4 no
H10 C1 H5 113.6 4 4 4 no
H8 C1 H9 105.0 . . . no
H8 C1 H15 87.1 . . . no
H8 C1 H2 134.4 . . . no
H8 C1 H9 20.2 . . . no
H8 C1 H3 166.4 . . . no
H8 C1 H11 96.1 . . . no
H8 C1 H5 96.7 . . . no
H9 C1 H15 92.6 8_556 8_556 8_556 no
H9 C1 H2 37.6 8_556 8_556 8_556 no
H9 C1 H9 121.2 8_556 8_556 8_556 no
H9 C1 H3 82.2 8_556 8_556 8_556 no
H9 C1 H11 156.2 8_556 8_556 8_556 no
H9 C1 H5 30.0 8_556 8_556 8_556 no
H15 C1 H2 74.0(5) 4 4 4 no
H15 C1 H9 75.4 4 4 4 no
H15 C1 H3 81.0(5) 4 4 4 no
H15 C1 H11 77.5(6) 4 4 4 no
H15 C1 H5 121.4 4 4 4 no
H2 C1 H9 140.4 8_556 8_556 8_556 no
H2 C1 H3 47.9(6) 8_556 8_556 8_556 no
H2 C1 H11 118.7(6) 8_556 8_556 8_556 no
H2 C1 H5 62.2 8_556 8_556 8_556 no
H9 C1 H3 147.0 . . . no
H9 C1 H11 77.6 . . . no
H9 C1 H5 116.7 . . . no
H3 C1 H11 75.0(6) 4 4 4 no
H3 C1 H5 95.2 4 4 4 no
H11 C1 H5 157.7 8_456 8_456 8_456 no
N2 C2 C3 121.9(3) . . . ?
N2 C2 C7 116.2(3) . . . ?
N2 C2 H10 144.4(5) . . . no
N2 C2 C1 30.63(13) . . . ?
N2 C2 C4 92.3(3) . . . ?
N2 C2 C8 87.1(3) . . . ?
N2 C2 C12 144.1(2) . . . ?
N2 C2 H15 165.4(5) . . . no
N2 C2 H11 63.7(7) . . . no
N2 C2 N1 62.0(2) . . . ?
N2 C2 H11 86.0(5) . . . no
N2 C2 H12 94.4(5) . . . no
N2 C2 O1 20.90(11) . . . ?
N2 C2 H3 42.1(4) . . . no
C3 C2 C7 121.9(2) . . . ?
C3 C2 H10 22.5(5) . . . no
C3 C2 C1 91.2(2) . . . ?
C3 C2 C4 29.6(1) . . . ?
C3 C2 C8 151.0(2) . . . ?
C3 C2 C12 94.0(2) . . . ?
C3 C2 H15 72.7(5) . . . no
C3 C2 H11 174.2(7) . . . no
C3 C2 N1 59.9(1) . . . ?
C3 C2 H11 69.6(5) . . . no
C3 C2 H12 99.0(4) . . . no
C3 C2 O1 101.0(2) . . . ?
C3 C2 H3 141.7(4) . . . no
C7 C2 H10 99.4(5) . . . no
C7 C2 C1 146.8(2) . . . ?
C7 C2 C4 151.5(2) . . . ?
C7 C2 C8 29.14(13) . . . ?
C7 C2 C12 27.9(2) . . . ?
C7 C2 H15 49.2(5) . . . no
C7 C2 H11 52.5(6) . . . no
C7 C2 N1 177.6(2) . . . ?
C7 C2 H11 116.0(5) . . . no
C7 C2 H12 76.0(5) . . . no
C7 C2 O1 137.1(2) . . . ?
C7 C2 H3 84.9(4) . . . no
H10 C2 C1 113.7(5) . . . no
H10 C2 C4 52.1(5) . . . no
H10 C2 C8 128.6(5) . . . no
H10 C2 C12 71.5(5) . . . no
H10 C2 H15 50.3(7) . . . no
H10 C2 H11 151.9(8) . . . no
H10 C2 N1 82.4(5) . . . no
H10 C2 H11 77.3(7) . . . no
H10 C2 H12 93.4(6) . . . no
H10 C2 O1 123.5(5) . . . no
H10 C2 H3 150.0(6) . . . no
C1 C2 C4 61.6(2) . . . ?
C1 C2 C8 117.7(2) . . . ?
C1 C2 C12 174.70(13) . . . ?
C1 C2 H15 164.0(5) . . . no
C1 C2 H11 94.4(7) . . . no
C1 C2 N1 31.37(12) . . . ?
C1 C2 H11 73.2(5) . . . no
C1 C2 H12 100.8(5) . . . no
C1 C2 O1 9.76(7) . . . ?
C1 C2 H3 66.4(4) . . . no
C4 C2 C8 177.56(12) . . . ?
C4 C2 C12 123.6(2) . . . ?
C4 C2 H15 102.3(6) . . . no
C4 C2 H11 155.8(6) . . . no
C4 C2 N1 30.29(7) . . . ?
C4 C2 H11 64.4(5) . . . no
C4 C2 H12 104.5(5) . . . no
C4 C2 O1 71.4(2) . . . ?
C4 C2 H3 120.2(4) . . . no
C8 C2 C12 57.0(2) . . . ?
C8 C2 H15 78.3(6) . . . no
C8 C2 H11 23.3(6) . . . no
C8 C2 N1 148.9(1) . . . ?
C8 C2 H11 117.8(5) . . . no
C8 C2 H12 77.9(5) . . . no
C8 C2 O1 108.0(2) . . . ?
C8 C2 H3 60.6(4) . . . no
C12 C2 H15 21.3(5) . . . no
C12 C2 H11 80.4(6) . . . no
C12 C2 N1 153.9(2) . . . ?
C12 C2 H11 108.3(5) . . . no
C12 C2 H12 78.0(5) . . . no
C12 C2 O1 164.94(12) . . . ?
C12 C2 H3 108.9(4) . . . no
H15 C2 H11 101.6(8) . . . no
H15 C2 N1 132.6(5) . . . no
H15 C2 H11 100.6(7) . . . no
H15 C2 H12 82.5(7) . . . no
H15 C2 O1 173.7(5) . . . no
H15 C2 H3 127.0(6) . . . no
H11 C2 N1 125.6(7) . . . no
H11 C2 H11 113.5(5) . . . no
H11 C2 H12 81.4(7) . . . no
H11 C2 O1 84.6(7) . . . no
H11 C2 H3 43.0(7) . . . no
N1 C2 H11 65.8(5) . . . no
N1 C2 H12 105.5(5) . . . no
N1 C2 O1 41.1(1) . . . ?
N1 C2 H3 94.2(4) . . . no
H11 C2 H12 41.4(7) 8_456 8_456 8_456 no
H11 C2 O1 76.3(5) 8_456 8_456 8_456 no
H11 C2 H3 74.2(7) 8_456 8_456 8_456 no
H12 C2 O1 98.3(5) 8_456 8_456 8_456 no
H12 C2 H3 58.6(6) 8_456 8_456 8_456 no
O1 C2 H3 57.8(4) . . . no
H10 C3 C4 118.1(11) . . . no
H10 C3 C2 122.2(11) . . . no
H10 C3 N1 149.0(11) . . . no
H10 C3 N2 150.4(11) . . . no
H10 C3 C5 88.1(11) . . . no
H10 C3 C7 92.2(11) . . . no
H10 C3 H3 66.7(12) . . . no
H10 C3 H15 45.6(12) . . . no
H10 C3 C1 178.3(11) . . . no
H10 C3 C12 64.4(11) . . . no
H10 C3 H2 92.9(12) . . . no
H10 C3 H1 92.9(11) . . . no
H10 C3 H11 106.1(12) . . . no
H10 C3 H2 51.2(11) . . . no
H10 C3 O1 8.2(10) . . . no
C4 C3 C2 119.7(2) . . . ?
C4 C3 N1 30.9(2) . . . ?
C4 C3 N2 91.6(2) . . . ?
C4 C3 C5 30.00(13) . . . ?
C4 C3 C7 149.7(2) . . . ?
C4 C3 H3 51.5(6) . . . no
C4 C3 H15 163.4(6) . . . no
C4 C3 C1 61.7(2) . . . ?
C4 C3 C12 177.0(2) . . . ?
C4 C3 H2 29.0(4) . . . no
C4 C3 H1 29.2(4) . . . no
C4 C3 H11 78.1(5) . . . no
C4 C3 H2 86.5(5) . . . no
C4 C3 O1 118.1(2) . . . ?
C2 C3 N1 88.8(2) . . . ?
C2 C3 N2 28.2(2) . . . ?
C2 C3 C5 149.7(2) . . . ?
C2 C3 C7 30.0(1) . . . ?
C2 C3 H3 170.6(6) . . . no
C2 C3 H15 76.6(5) . . . no
C2 C3 C1 58.1(2) . . . ?
C2 C3 C12 57.8(2) . . . ?
C2 C3 H2 142.3(4) . . . no
C2 C3 H1 141.9(4) . . . no
C2 C3 H11 86.0(5) . . . no
C2 C3 H2 132.9(4) . . . no
C2 C3 O1 121.5(2) . . . ?
N1 C3 N2 60.64(9) . . . ?
N1 C3 C5 60.9(2) . . . ?
N1 C3 C7 118.8(2) . . . ?
N1 C3 H3 82.4(6) . . . no
N1 C3 H15 165.3(5) . . . no
N1 C3 C1 30.78(9) . . . ?
N1 C3 C12 146.6(2) . . . ?
N1 C3 H2 57.2(4) . . . no
N1 C3 H1 57.6(4) . . . no
N1 C3 H11 73.1(5) . . . no
N1 C3 H2 108.8(5) . . . no
N1 C3 O1 148.21(11) . . . ?
N2 C3 C5 121.6(2) . . . ?
N2 C3 C7 58.2(2) . . . ?
N2 C3 H3 142.9(6) . . . no
N2 C3 H15 104.8(5) . . . no
N2 C3 C1 29.88(8) . . . ?
N2 C3 C12 86.0(2) . . . ?
N2 C3 H2 115.4(4) . . . no
N2 C3 H1 115.9(4) . . . no
N2 C3 H11 77.8(5) . . . no
N2 C3 H2 137.4(4) . . . no
N2 C3 O1 148.79(11) . . . ?
C5 C3 C7 177.80(12) . . . ?
C5 C3 H3 21.5(5) . . . no
C5 C3 H15 133.5(5) . . . no
C5 C3 C1 91.7(2) . . . ?
C5 C3 C12 152.38(13) . . . ?
C5 C3 H2 16.5(4) . . . no
C5 C3 H1 15.5(4) . . . no
C5 C3 H11 86.3(5) . . . no
C5 C3 H2 65.4(4) . . . no
C5 C3 O1 88.6(2) . . . ?
C7 C3 H3 158.5(6) . . . no
C7 C3 H15 46.6(5) . . . no
C7 C3 C1 88.1(2) . . . ?
C7 C3 C12 27.79(8) . . . ?
C7 C3 H2 165.5(4) . . . no
C7 C3 H1 162.3(5) . . . no
C7 C3 H11 95.7(5) . . . no
C7 C3 H2 116.4(4) . . . no
C7 C3 O1 92.0(2) . . . ?
H3 C3 H15 112.0(8) . . . no
H3 C3 C1 113.1(6) . . . no
H3 C3 C12 130.9(6) . . . no
H3 C3 H2 31.5(6) . . . no
H3 C3 H1 28.9(6) . . . no
H3 C3 H11 94.3(7) . . . no
H3 C3 H2 54.0(7) . . . no
H3 C3 O1 67.7(6) . . . no
H15 C3 C1 134.7(5) . . . no
H15 C3 C12 18.9(5) . . . no
H15 C3 H2 137.2(7) . . . no
H15 C3 H1 135.2(6) . . . no
H15 C3 H11 107.2(7) . . . no
H15 C3 H2 83.0(7) . . . no
H15 C3 O1 46.3(5) . . . no
C1 C3 C12 115.9(2) . . . ?
C1 C3 H2 86.4(5) . . . no
C1 C3 H1 87.4(4) . . . no
C1 C3 H11 72.2(5) . . . no
C1 C3 H2 127.3(5) . . . no
C1 C3 O1 170.11(9) . . . ?
C12 C3 H2 154.0(4) . . . no
C12 C3 H1 151.8(4) . . . no
C12 C3 H11 103.0(5) . . . no
C12 C3 H2 96.5(4) . . . no
C12 C3 O1 64.6(2) . . . ?
H2 C3 H1 30.5(6) . . . no
H2 C3 H11 69.8(7) . . . no
H2 C3 H2 57.9(7) . . . no
H2 C3 O1 91.1(4) . . . no
H1 C3 H11 99.1(7) . . . no
H1 C3 H2 79.6(6) . . . no
H1 C3 O1 95.3(4) . . . no
H11 C3 H2 60.1(6) 8_456 8_456 8_456 no
H11 C3 O1 97.9(5) 8_456 8_456 8_456 no
H2 C3 O1 44.5(5) 5_556 5_556 5_556 no
C3 C4 N1 118.2(3) . . . ?
C3 C4 C5 123.0(2) . . . ?
C3 C4 H10 24.5(5) . . . no
C3 C4 H3 97.0(7) . . . no
C3 C4 H2 132.3(6) . . . no
C3 C4 H1 132.1(7) . . . no
C3 C4 C2 30.63(13) . . . ?
C3 C4 C1 88.6(2) . . . ?
C3 C4 C6 148.8(2) . . . ?
C3 C4 H9 169.7 . . . no
C3 C4 H8 156.1 . . . no
C3 C4 N2 59.1(1) . . . ?
C3 C4 H4 152.8 . . . no
C3 C4 H7 143.5 . . . no
C3 C4 H11 77.2(5) . . . no
C3 C4 H5 136.7 . . . no
C3 C4 H6 137.8 . . . no
C3 C4 H2 70.4(4) . . . no
C3 C4 O1 99.3(2) . . . ?
C3 C4 H3 89.7(4) . . . no
N1 C4 C5 118.8(3) . . . ?
N1 C4 H10 142.7(5) . . . no
N1 C4 H3 144.7(7) . . . no
N1 C4 H2 103.0(7) . . . no
N1 C4 H1 103.7(7) . . . no
N1 C4 C2 87.6(2) . . . ?
N1 C4 C1 29.61(11) . . . ?
N1 C4 C6 30.61(12) . . . ?
N1 C4 H9 53.5 . . . no
N1 C4 H8 49.3 . . . no
N1 C4 N2 59.1(2) . . . ?
N1 C4 H4 42.6 . . . no
N1 C4 H7 34.3 . . . no
N1 C4 H11 84.8(5) . . . no
N1 C4 H5 21.5 . . . no
N1 C4 H6 20.3 . . . no
N1 C4 H2 140.0(4) . . . no
N1 C4 O1 19.02(9) . . . ?
N1 C4 H3 114.2(5) . . . no
C5 C4 H10 98.5(5) . . . no
C5 C4 H3 26.0(6) . . . no
C5 C4 H2 28.2(6) . . . no
C5 C4 H1 26.5(6) . . . no
C5 C4 C2 153.6(2) . . . ?
C5 C4 C1 148.4(2) . . . ?
C5 C4 C6 88.2(2) . . . ?
C5 C4 H9 65.7 . . . no
C5 C4 H8 73.1 . . . no
C5 C4 N2 177.8(2) . . . ?
C5 C4 H4 79.5 . . . no
C5 C4 H7 89.2 . . . no
C5 C4 H11 108.1(5) . . . no
C5 C4 H5 99.4 . . . no
C5 C4 H6 99.0 . . . no
C5 C4 H2 66.9(4) . . . no
C5 C4 O1 137.7(2) . . . ?
C5 C4 H3 67.6(4) . . . no
H10 C4 H3 72.5(9) . . . no
H10 C4 H2 110.7(8) . . . no
H10 C4 H1 110.6(8) . . . no
H10 C4 C2 55.1(5) . . . no
H10 C4 C1 113.1(5) . . . no
H10 C4 C6 173.3(5) . . . no
H10 C4 H9 162.8 . . . no
H10 C4 H8 159.7 . . . no
H10 C4 N2 83.7(5) . . . no
H10 C4 H4 162.8 . . . no
H10 C4 H7 160.7 . . . no
H10 C4 H11 83.3(7) . . . no
H10 C4 H5 159.5 . . . no
H10 C4 H6 162.1 . . . no
H10 C4 H2 53.4(6) . . . no
H10 C4 O1 123.7(5) . . . no
H10 C4 H3 78.3(6) . . . no
H3 C4 H2 47.4(8) . . . no
H3 C4 H1 43.8(9) . . . no
H3 C4 C2 127.5(7) . . . no
H3 C4 C1 174.2(7) . . . no
H3 C4 C6 114.1(7) . . . no
H3 C4 H9 91.7 . . . no
H3 C4 H8 97.0 . . . no
H3 C4 N2 156.0(7) . . . no
H3 C4 H4 104.9 . . . no
H3 C4 H7 113.1 . . . no
H3 C4 H11 106.6(8) . . . no
H3 C4 H5 125.3 . . . no
H3 C4 H6 124.6 . . . no
H3 C4 H2 51.9(8) . . . no
H3 C4 O1 163.7(7) . . . no
H3 C4 H3 65.0(9) . . . no
H2 C4 H1 47.2(9) . . . no
H2 C4 C2 154.0(6) . . . no
H2 C4 C1 128.7(7) . . . no
H2 C4 C6 75.4(6) . . . no
H2 C4 H9 52.1 . . . no
H2 C4 H8 70.6 . . . no
H2 C4 N2 151.2(7) . . . no
H2 C4 H4 60.3 . . . no
H2 C4 H7 84.2 . . . no
H2 C4 H11 84.1(8) . . . no
H2 C4 H5 81.4 . . . no
H2 C4 H6 86.8 . . . no
H2 C4 H2 62.5(9) . . . no
H2 C4 O1 119.2(7) . . . no
H2 C4 H3 49.9(7) . . . no
H1 C4 C2 153.2(7) . . . no
H1 C4 C1 130.6(7) . . . no
H1 C4 C6 75.3(6) . . . no
H1 C4 H9 58.2 . . . no
H1 C4 H8 54.4 . . . no
H1 C4 N2 152.0(7) . . . no
H1 C4 H4 75.0 . . . no
H1 C4 H7 70.0 . . . no
H1 C4 H11 131.3(8) . . . no
H1 C4 H5 89.8 . . . no
H1 C4 H6 83.8 . . . no
H1 C4 H2 92.4(8) . . . no
H1 C4 O1 121.6(7) . . . no
H1 C4 H3 93.4(8) . . . no
C2 C4 C1 58.0(2) . . . ?
C2 C4 C6 118.2(2) . . . ?
C2 C4 H9 140.7 . . . no
C2 C4 H8 131.0 . . . no
C2 C4 N2 28.53(9) . . . ?
C2 C4 H4 125.9 . . . no
C2 C4 H7 115.4 . . . no
C2 C4 H11 73.1(5) . . . no
C2 C4 H5 106.9 . . . no
C2 C4 H6 107.3 . . . no
C2 C4 H2 94.1(4) . . . no
C2 C4 O1 68.7(2) . . . ?
C2 C4 H3 104.1(4) . . . no
C1 C4 C6 60.22(10) . . . ?
C1 C4 H9 82.8 . . . no
C1 C4 H8 77.2 . . . no
C1 C4 N2 29.51(12) . . . ?
C1 C4 H4 70.1 . . . no
C1 C4 H7 61.1 . . . no
C1 C4 H11 76.1(5) . . . no
C1 C4 H5 49.5 . . . no
C1 C4 H6 49.6 . . . no
C1 C4 H2 132.2(4) . . . no
C1 C4 O1 10.66(7) . . . ?
C1 C4 H3 116.7(4) . . . no
C6 C4 H9 23.6 . . . no
C6 C4 H8 23.8 . . . no
C6 C4 N2 89.69(12) . . . ?
C6 C4 H4 19.6 . . . no
C6 C4 H7 17.5 . . . no
C6 C4 H11 95.0(5) . . . no
C6 C4 H5 15.2 . . . no
C6 C4 H6 11.5 . . . no
C6 C4 H2 130.7(5) . . . no
C6 C4 O1 49.61(9) . . . ?
C6 C4 H3 104.7(4) . . . no
H9 C4 H8 25.4 . . . no
H9 C4 N2 112.3 . . . no
H9 C4 H4 17.0 . . . no
H9 C4 H7 33.6 . . . no
H9 C4 H11 95.0 . . . no
H9 C4 H5 33.8 . . . no
H9 C4 H6 35.1 . . . no
H9 C4 H2 111.4 . . . no
H9 C4 O1 72.2 . . . no
H9 C4 H3 88.9 . . . no
H8 C4 N2 104.7 . . . no
H8 C4 H4 35.8 . . . no
H8 C4 H7 16.1 . . . no
H8 C4 H11 116.8 . . . no
H8 C4 H5 38.9 . . . no
H8 C4 H6 29.7 . . . no
H8 C4 H2 133.1 . . . no
H8 C4 O1 67.4 . . . no
H8 C4 H3 113.7 . . . no
N2 C4 H4 98.6 . . . no
N2 C4 H7 88.6 . . . no
N2 C4 H11 72.6(5) . . . no
N2 C4 H5 78.7 . . . no
N2 C4 H6 78.9 . . . no
N2 C4 H2 115.0(4) . . . no
N2 C4 O1 40.2(1) . . . ?
N2 C4 H3 113.5(4) . . . no
H4 C4 H7 36.3 . . . no
H4 C4 H11 81.2 . . . no
H4 C4 H5 21.1 . . . no
H4 C4 H6 29.0 . . . no
H4 C4 H2 111.2 . . . no
H4 C4 O1 59.7 . . . no
H4 C4 H3 85.2 . . . no
H7 C4 H11 111.3 . . . no
H7 C4 H5 29.6 . . . no
H7 C4 H6 16.7 . . . no
H7 C4 H2 145.1 . . . no
H7 C4 O1 51.6 . . . no
H7 C4 H3 121.0 . . . no
H11 C4 H5 81.7 8_456 8_456 8_456 no
H11 C4 H6 95.2 8_456 8_456 8_456 no
H11 C4 H2 57.9(6) 8_456 8_456 8_456 no
H11 C4 O1 77.9(5) 8_456 8_456 8_456 no
H11 C4 H3 42.2(7) 8_456 8_456 8_456 no
H5 C4 H6 14.1 . . . no
H5 C4 H2 126.6 . . . no
H5 C4 O1 38.9 . . . no
H5 C4 H3 99.4 . . . no
H6 C4 H2 139.4 . . . no
H6 C4 O1 39.2 . . . no
H6 C4 H3 112.4 . . . no
H2 C4 O1 135.8(4) 5_556 5_556 5_556 no
H2 C4 H3 27.2(5) 5_556 5_556 5_556 no
O1 C4 H3 115.6(5) . . . no
H3 C5 H1 104.0(19) . . . no
H3 C5 H2 112.7(18) . . . no
H3 C5 C4 110.3(14) . . . no
H3 C5 H9 169.9 . . . no
H3 C5 N1 139.2(13) . . . no
H3 C5 C3 83.4(13) . . . no
H3 C5 H8 156.7 . . . no
H3 C5 H10 63.0(14) . . . no
H3 C5 C6 169.2(13) . . . no
H3 C5 H4 168.6 . . . no
H3 C5 H11 39.2(14) . . . no
H3 C5 H2 53.3(14) . . . no
H3 C5 H3 80.3(15) . . . no
H3 C5 H7 158.2 . . . no
H3 C5 O1 126.1(13) . . . no
H3 C5 C5 65.1(13) . . . no
H1 C5 H2 110.3(19) . . . no
H1 C5 C4 111.1(14) . . . no
H1 C5 H9 73.0 . . . no
H1 C5 N1 95.2(13) . . . no
H1 C5 C3 121.9(13) . . . no
H1 C5 H8 55.0 . . . no
H1 C5 H10 126.0(14) . . . no
H1 C5 C6 76.8(13) . . . no
H1 C5 H4 85.9 . . . no
H1 C5 H11 86.4(14) . . . no
H1 C5 H2 155.7(14) . . . no
H1 C5 H3 157.2(14) . . . no
H1 C5 H7 62.1 . . . no
H1 C5 O1 101.4(13) . . . no
H1 C5 C5 155.9(14) . . . no
H2 C5 C4 108.4(12) . . . no
H2 C5 H9 60.9 . . . no
H2 C5 N1 93.1(12) . . . no
H2 C5 C3 119.5(13) . . . no
H2 C5 H8 86.3 . . . no
H2 C5 H10 123.3(13) . . . no
H2 C5 C6 76.5(12) . . . no
H2 C5 H4 57.5 . . . no
H2 C5 H11 87.2(13) . . . no
H2 C5 H2 76.3(15) . . . no
H2 C5 H3 49.1(14) . . . no
H2 C5 H7 88.6 . . . no
H2 C5 O1 13.8(12) . . . no
H2 C5 C5 60.1(12) . . . no
C4 C5 H9 79.6 . . . no
C4 C5 N1 29.0(2) . . . ?
C4 C5 C3 27.04(13) . . . ?
C4 C5 H8 73.6 . . . no
C4 C5 H10 47.6(4) . . . no
C4 C5 C6 60.1(2) . . . ?
C4 C5 H4 70.3 . . . no
C4 C5 H11 149.3(6) . . . no
C4 C5 H2 87.5(4) . . . no
C4 C5 H3 87.5(4) . . . no
C4 C5 H7 64.4 . . . no
C4 C5 O1 103.4(2) . . . ?
C4 C5 C5 93.0(2) . . . ?
H9 C5 N1 50.8 . . . no
H9 C5 C3 106.4 . . . no
H9 C5 H8 26.0 . . . no
H9 C5 H10 126.7 . . . no
H9 C5 C6 20.6 . . . no
H9 C5 H4 13.6 . . . no
H9 C5 H11 130.8 . . . no
H9 C5 H2 127.6 . . . no
H9 C5 H3 98.8 . . . no
H9 C5 H7 27.9 . . . no
H9 C5 O1 47.2 . . . no
H9 C5 C5 113.8 . . . no
N1 C5 C3 56.1(2) . . . ?
N1 C5 H8 46.7 . . . no
N1 C5 H10 76.6(4) . . . no
N1 C5 C6 31.08(8) . . . ?
N1 C5 H4 43.0 . . . no
N1 C5 H11 178.1(5) . . . no
N1 C5 H2 108.0(4) . . . no
N1 C5 H3 95.5(4) . . . no
N1 C5 H7 37.5 . . . no
N1 C5 O1 83.4(2) . . . ?
N1 C5 C5 106.9(2) . . . ?
C3 C5 H8 99.2 . . . no
C3 C5 H10 20.5(4) . . . no
C3 C5 C6 87.1(2) . . . ?
C3 C5 H4 96.3 . . . no
C3 C5 H11 122.3(5) . . . no
C3 C5 H2 68.8(4) . . . no
C3 C5 H3 80.6(4) . . . no
C3 C5 H7 90.3 . . . no
C3 C5 O1 120.35(11) . . . ?
C3 C5 C5 79.57(12) . . . ?
H8 C5 H10 118.6 . . . no
H8 C5 C6 21.8 . . . no
H8 C5 H4 34.6 . . . no
H8 C5 H11 135.2 . . . no
H8 C5 H2 148.9 . . . no
H8 C5 H3 122.9 . . . no
H8 C5 H7 9.2 . . . no
H8 C5 O1 72.6 . . . no
H8 C5 C5 138.2 . . . no
H10 C5 C6 107.7(5) . . . no
H10 C5 H4 115.9 . . . no
H10 C5 H11 101.7(7) . . . no
H10 C5 H2 56.0(6) . . . no
H10 C5 H3 76.2(5) . . . no
H10 C5 H7 110.0 . . . no
H10 C5 O1 129.5(4) . . . no
H10 C5 C5 70.1(4) . . . no
C6 C5 H4 19.0 . . . no
C6 C5 H11 150.6(5) . . . no
C6 C5 H2 127.2(4) . . . no
C6 C5 H3 103.2(5) . . . no
C6 C5 H7 16.1 . . . no
C6 C5 O1 63.5(2) . . . ?
C6 C5 C5 118.2(2) . . . ?
H4 C5 H11 138.2 . . . no
H4 C5 H2 115.9 . . . no
H4 C5 H3 88.3 . . . no
H4 C5 H7 32.9 . . . no
H4 C5 O1 44.7 . . . no
H4 C5 C5 103.6 . . . no
H11 C5 H2 70.3(6) 4_554 4_554 4_554 no
H11 C5 H3 83.2(7) 4_554 4_554 4_554 no
H11 C5 H7 144.4 4_554 4_554 4_554 no
H11 C5 O1 97.2(5) 4_554 4_554 4_554 no
H11 C5 C5 71.6(5) 4_554 4_554 4_554 no
H2 C5 H3 29.5(6) 5_556 5_556 5_556 no
H2 C5 H7 142.2 5_556 5_556 5_556 no
H2 C5 O1 88.6(5) 5_556 5_556 5_556 no
H2 C5 C5 16.3(5) 5_556 5_556 5_556 no
H3 C5 H7 119.3 5_556 5_556 5_556 no
H3 C5 O1 60.1(4) 5_556 5_556 5_556 no
H3 C5 C5 15.3(4) 5_556 5_556 5_556 no
H7 C5 O1 75.0 . . . no
H7 C5 C5 134.2 . . . no
O1 C5 C5 72.47(11) 8_456 8_456 8_456 ?
H4 C6 H6 109.8 . . . no
H4 C6 H7 137.3 . . . no
H4 C6 H9 48.7 . . . no
H4 C6 H8 112.8 . . . no
H4 C6 H5 71.3 . . . no
H4 C6 N1 111.4 . . . no
H4 C6 C1 117.6 . . . no
H4 C6 C4 100.5 . . . no
H4 C6 O1 115.0 . . . no
H4 C6 H2 64.4 . . . no
H4 C6 H1 94.7 . . . no
H4 C6 C5 85.4 . . . no
H4 C6 H15 71.6 . . . no
H4 C6 H12 127.1 . . . no
H4 C6 O1 18.7 . . . no
H4 C6 H14 54.9 . . . no
H6 C6 H7 56.6 . . . no
H6 C6 H9 137.3 . . . no
H6 C6 H8 106.7 . . . no
H6 C6 H5 45.7 . . . no
H6 C6 N1 111.4 . . . no
H6 C6 C1 81.6 . . . no
H6 C6 C4 138.4 . . . no
H6 C6 O1 55.7 . . . no
H6 C6 H2 174.2 . . . no
H6 C6 H1 150.3 . . . no
H6 C6 C5 164.8 . . . no
H6 C6 H15 56.9 . . . no
H6 C6 H12 35.3 . . . no
H6 C6 O1 127.2 . . . no
H6 C6 H14 55.0 . . . no
H7 C6 H9 110.5 . . . no
H7 C6 H8 51.4 . . . no
H7 C6 H5 101.5 . . . no
H7 C6 N1 111.1 . . . no
H7 C6 C1 101.1 . . . no
H7 C6 C4 115.2 . . . no
H7 C6 O1 91.0 . . . no
H7 C6 H2 127.4 . . . no
H7 C6 H1 94.1 . . . no
H7 C6 C5 112.9 . . . no
H7 C6 H15 113.3 . . . no
H7 C6 H12 21.9 . . . no
H7 C6 O1 136.6 . . . no
H7 C6 H14 100.3 . . . no
H9 C6 H8 66.1 . . . no
H9 C6 H5 117.5 . . . no
H9 C6 N1 111.1 . . . no
H9 C6 C1 139.4 . . . no
H9 C6 C4 84.2 . . . no
H9 C6 O1 158.5 . . . no
H9 C6 H2 39.2 . . . no
H9 C6 H1 52.1 . . . no
H9 C6 C5 54.1 . . . no
H9 C6 H15 120.3 . . . no
H9 C6 H12 120.8 . . . no
H9 C6 O1 32.2 . . . no
H9 C6 H14 94.6 . . . no
H8 C6 H5 146.1 . . . no
H8 C6 N1 104.5 . . . no
H8 C6 C1 122.0 . . . no
H8 C6 C4 86.0 . . . no
H8 C6 O1 132.3 . . . no
H8 C6 H2 76.5 . . . no
H8 C6 H1 46.2 . . . no
H8 C6 C5 66.4 . . . no
H8 C6 H15 162.4 . . . no
H8 C6 H12 71.6 . . . no
H8 C6 O1 98.2 . . . no
H8 C6 H14 127.7 . . . no
H5 C6 N1 104.8 . . . no
H5 C6 C1 78.7 . . . no
H5 C6 C4 127.4 . . . no
H5 C6 O1 55.7 . . . no
H5 C6 H2 129.4 . . . no
H5 C6 H1 164.0 . . . no
H5 C6 C5 145.4 . . . no
H5 C6 H15 17.0 . . . no
H5 C6 H12 79.6 . . . no
H5 C6 O1 90.0 . . . no
H5 C6 H14 26.0 . . . no
N1 C6 C1 30.71(11) . . . ?
N1 C6 C4 28.20(13) . . . ?
N1 C6 O1 57.94(10) . . . ?
N1 C6 H2 71.8(5) . . . no
N1 C6 H1 72.5(5) . . . no
N1 C6 C5 59.9(2) . . . ?
N1 C6 H15 88.7(4) . . . no
N1 C6 H12 118.3(5) . . . no
N1 C6 O1 105.91(13) . . . ?
N1 C6 H14 127.7(4) . . . no
C1 C6 C4 58.9(2) . . . ?
C1 C6 O1 27.24(8) . . . ?
C1 C6 H2 100.9(5) . . . no
C1 C6 H1 102.1(5) . . . no
C1 C6 C5 90.6(2) . . . ?
C1 C6 H15 65.3(5) . . . no
C1 C6 H12 97.9(5) . . . no
C1 C6 O1 122.19(12) . . . ?
C1 C6 H14 104.4(4) . . . no
C4 C6 O1 86.13(12) . . . ?
C4 C6 H2 45.8(5) . . . no
C4 C6 H1 45.9(5) . . . no
C4 C6 C5 31.70(10) . . . ?
C4 C6 H15 110.4(4) . . . no
C4 C6 H12 132.0(5) . . . no
C4 C6 O1 88.0(2) . . . ?
C4 C6 H14 142.6(4) . . . no
O1 C6 H2 125.8(5) . . . no
O1 C6 H1 128.4(5) . . . no
O1 C6 C5 117.8(2) . . . ?
O1 C6 H15 46.6(4) . . . no
O1 C6 H12 79.6(5) . . . no
O1 C6 O1 128.4(2) . . . ?
O1 C6 H14 81.6(4) . . . no
H2 C6 H1 34.5(6) . . . no
H2 C6 C5 21.0(5) . . . no
H2 C6 H15 119.3(6) . . . no
H2 C6 H12 148.0(6) . . . no
H2 C6 O1 47.0(6) . . . no
H2 C6 H14 119.3(6) . . . no
H1 C6 C5 20.2(5) . . . no
H1 C6 H15 151.2(6) . . . no
H1 C6 H12 115.9(7) . . . no
H1 C6 O1 76.0(6) . . . no
H1 C6 H14 146.6(6) . . . no
C5 C6 H15 131.0(4) . . . no
C5 C6 H12 134.8(5) . . . no
C5 C6 O1 67.9(3) . . . ?
C5 C6 H14 140.2(4) . . . no
H15 C6 H12 92.1(6) 4 4 4 no
H15 C6 O1 89.0(5) 4 4 4 no
H15 C6 H14 39.7(5) 4 4 4 no
H12 C6 O1 135.8(5) 3_646 3_646 3_646 no
H12 C6 H14 80.2(6) 3_646 3_646 3_646 no
O1 C6 H14 72.9(4) 8_456 8_456 8_456 no
C12 C7 C8 118.7(3) . . . ?
C12 C7 C2 121.8(3) . . . ?
C12 C7 H15 24.6(6) . . . no
C12 C7 H11 144.3(8) . . . no
C12 C7 N2 151.7(2) . . . ?
C12 C7 C11 29.7(2) . . . ?
C12 C7 C9 88.8(3) . . . ?
C12 C7 C3 93.8(3) . . . ?
C12 C7 H10 73.9(4) . . . no
C12 C7 C10 59.2(2) . . . ?
C12 C7 H14 20.6(4) . . . no
C12 C7 H12 98.3(5) . . . no
C12 C7 H12 96.6(5) . . . no
C8 C7 C2 119.5(2) . . . ?
C8 C7 H15 143.1(7) . . . no
C8 C7 H11 25.7(7) . . . no
C8 C7 N2 89.7(2) . . . ?
C8 C7 C11 89.0(2) . . . ?
C8 C7 C9 29.9(2) . . . ?
C8 C7 C3 147.5(2) . . . ?
C8 C7 H10 167.4(4) . . . no
C8 C7 C10 59.4(2) . . . ?
C8 C7 H14 98.1(4) . . . no
C8 C7 H12 20.4(4) . . . no
C8 C7 H12 95.8(4) . . . no
C2 C7 H15 97.3(7) . . . no
C2 C7 H11 93.9(8) . . . no
C2 C7 N2 29.9(1) . . . ?
C2 C7 C11 151.5(2) . . . ?
C2 C7 C9 149.4(2) . . . ?
C2 C7 C3 28.06(12) . . . ?
C2 C7 H10 47.9(4) . . . no
C2 C7 C10 178.9(2) . . . ?
C2 C7 H14 142.4(4) . . . no
C2 C7 H12 139.9(5) . . . no
C2 C7 H12 78.7(5) . . . no
H15 C7 H11 168.7(10) . . . no
H15 C7 N2 127.2(6) . . . no
H15 C7 C11 54.2(6) . . . no
H15 C7 C9 113.3(7) . . . no
H15 C7 C3 69.2(7) . . . no
H15 C7 H10 49.4(7) . . . no
H15 C7 C10 83.8(7) . . . no
H15 C7 H14 45.1(7) . . . no
H15 C7 H12 122.8(8) . . . no
H15 C7 H12 93.5(8) . . . no
H11 C7 N2 64.0(8) . . . no
H11 C7 C11 114.6(8) . . . no
H11 C7 C9 55.5(8) . . . no
H11 C7 C3 121.9(8) . . . no
H11 C7 H10 141.8(9) . . . no
H11 C7 C10 85.1(8) . . . no
H11 C7 H14 123.7(9) . . . no
H11 C7 H12 46.0(9) . . . no
H11 C7 H12 90.6(8) . . . no
N2 C7 C11 178.5(1) . . . ?
N2 C7 C9 119.5(2) . . . ?
N2 C7 C3 57.9(2) . . . ?
N2 C7 H10 77.8(4) . . . no
N2 C7 C10 149.1(2) . . . ?
N2 C7 H14 172.2(4) . . . no
N2 C7 H12 110.1(5) . . . no
N2 C7 H12 79.2(5) . . . no
C11 C7 C9 59.1(2) . . . ?
C11 C7 C3 123.5(2) . . . ?
C11 C7 H10 103.6(4) . . . no
C11 C7 C10 29.6(1) . . . ?
C11 C7 H14 9.2(4) . . . no
C11 C7 H12 68.6(4) . . . no
C11 C7 H12 100.2(5) . . . no
C9 C7 C3 177.4(2) . . . ?
C9 C7 H10 162.7(4) . . . no
C9 C7 C10 29.54(10) . . . ?
C9 C7 H14 68.2(4) . . . no
C9 C7 H12 9.5(4) . . . no
C9 C7 H12 99.4(5) . . . no
C3 C7 H10 19.9(4) . . . no
C3 C7 C10 153.0(2) . . . ?
C3 C7 H14 114.3(4) . . . no
C3 C7 H12 167.9(4) . . . no
C3 C7 H12 80.9(5) . . . no
H10 C7 C10 133.1(4) . . . no
H10 C7 H14 94.4(5) . . . no
H10 C7 H12 172.1(6) . . . no
H10 C7 H12 83.3(6) . . . no
C10 C7 H14 38.7(4) . . . no
C10 C7 H12 39.0(4) . . . no
C10 C7 H12 100.9(5) . . . no
H14 C7 H12 77.7(6) . . . no
H14 C7 H12 100.4(6) . . . no
H12 C7 H12 98.4(5) . . . no
H11 C8 C9 120.1(15) . . . no
H11 C8 C7 119.7(15) . . . no
H11 C8 H12 94.2(16) . . . no
H11 C8 C12 150.2(15) . . . no
H11 C8 C10 149.7(15) . . . no
H11 C8 C2 88.4(15) . . . no
H11 C8 N2 59.7(15) . . . no
H11 C8 C11 179.4(15) . . . no
H11 C8 H3 37.2(15) . . . no
H11 C8 H13 142.4(15) . . . no
H11 C8 H15 141.7(15) . . . no
C9 C8 C7 120.1(3) . . . ?
C9 C8 H12 26.0(7) . . . no
C9 C8 C12 89.6(3) . . . ?
C9 C8 C10 29.6(2) . . . ?
C9 C8 C2 151.5(3) . . . ?
C9 C8 N2 178.3(2) . . . ?
C9 C8 C11 59.4(3) . . . ?
C9 C8 H3 124.4(5) . . . no
C9 C8 H13 22.3(4) . . . no
C9 C8 H15 98.2(5) . . . no
C7 C8 H12 146.1(7) . . . no
C7 C8 C12 30.5(2) . . . ?
C7 C8 C10 90.6(2) . . . ?
C7 C8 C2 31.3(2) . . . ?
C7 C8 N2 60.0(2) . . . ?
C7 C8 C11 60.7(2) . . . ?
C7 C8 H3 102.3(4) . . . no
C7 C8 H13 97.9(4) . . . no
C7 C8 H15 22.0(4) . . . no
H12 C8 C12 115.6(7) . . . no
H12 C8 C10 55.5(7) . . . no
H12 C8 C2 177.3(7) . . . no
H12 C8 N2 153.8(7) . . . no
H12 C8 C11 85.4(7) . . . no
H12 C8 H3 104.8(8) . . . no
H12 C8 H13 48.2(8) . . . no
H12 C8 H15 124.1(8) . . . no
C12 C8 C10 60.0(1) . . . ?
C12 C8 C2 61.9(2) . . . ?
C12 C8 N2 90.5(2) . . . ?
C12 C8 C11 30.20(9) . . . ?
C12 C8 H3 126.0(4) . . . no
C12 C8 H13 67.3(4) . . . no
C12 C8 H15 8.6(4) . . . no
C10 C8 C2 121.9(2) . . . ?
C10 C8 N2 150.5(2) . . . ?
C10 C8 C11 29.83(12) . . . ?
C10 C8 H3 141.3(5) . . . no
C10 C8 H13 7.3(4) . . . no
C10 C8 H15 68.6(4) . . . no
C2 C8 N2 28.68(7) . . . ?
C2 C8 C11 92.1(2) . . . ?
C2 C8 H3 76.9(5) . . . no
C2 C8 H13 129.2(4) . . . no
C2 C8 H15 53.4(4) . . . no
N2 C8 C11 120.7(2) . . . ?
N2 C8 H3 54.2(5) . . . no
N2 C8 H13 157.8(4) . . . no
N2 C8 H15 82.0(4) . . . no
C11 C8 H3 142.5(4) . . . no
C11 C8 H13 37.1(4) . . . no
C11 C8 H15 38.8(4) . . . no
H3 C8 H13 138.4(6) 4 4 4 no
H3 C8 H15 120.4(6) 4 4 4 no
H13 C8 H15 75.9(5) . . . no
H12 C9 C10 121.8(15) . . . no
H12 C9 C8 117.7(15) . . . no
H12 C9 H13 99.5(16) . . . no
H12 C9 H11 92.2(16) . . . no
H12 C9 C11 151.9(15) . . . no
H12 C9 C7 147.7(15) . . . no
H12 C9 C12 177.8(15) . . . no
H12 C9 H1 80.4(15) . . . no
H12 C9 H14 144.0(15) . . . no
H12 C9 H6 45.3 . . . no
H12 C9 H7 32.8 . . . no
H12 C9 H3 78.1(15) . . . no
H12 C9 H9 108.5 . . . no
C10 C9 C8 120.4(4) . . . ?
C10 C9 H13 22.3(6) . . . no
C10 C9 H11 146.0(8) . . . no
C10 C9 C11 30.1(2) . . . ?
C10 C9 C7 90.5(3) . . . ?
C10 C9 C12 60.4(2) . . . ?
C10 C9 H1 71.0(5) . . . no
C10 C9 H14 22.3(4) . . . no
C10 C9 H6 78.0 . . . no
C10 C9 H7 93.5 . . . no
C10 C9 H3 93.5(5) . . . no
C10 C9 H9 51.1 . . . no
C8 C9 H13 142.7(7) . . . no
C8 C9 H11 25.5(7) . . . no
C8 C9 C11 90.4(3) . . . ?
C8 C9 C7 30.0(2) . . . ?
C8 C9 C12 60.1(2) . . . ?
C8 C9 H1 120.2(5) . . . no
C8 C9 H14 98.2(4) . . . no
C8 C9 H6 158.8 . . . no
C8 C9 H7 142.3 . . . no
C8 C9 H3 97.9(4) . . . no
C8 C9 H9 109.7 . . . no
H13 C9 H11 168.3(10) . . . no
H13 C9 C11 52.4(6) . . . no
H13 C9 C7 112.8(7) . . . no
H13 C9 C12 82.7(7) . . . no
H13 C9 H1 62.7(8) . . . no
H13 C9 H14 44.5(7) . . . no
H13 C9 H6 56.3 . . . no
H13 C9 H7 72.4 . . . no
H13 C9 H3 88.5(8) . . . no
H13 C9 H9 54.4 . . . no
H11 C9 C11 115.9(8) . . . no
H11 C9 C7 55.5(8) . . . no
H11 C9 C12 85.6(7) . . . no
H11 C9 H1 119.7(8) . . . no
H11 C9 H14 123.7(8) . . . no
H11 C9 H6 135.1 . . . no
H11 C9 H7 118.8 . . . no
H11 C9 H3 93.8(8) . . . no
H11 C9 H9 121.9 . . . no
C11 C9 C7 60.4(2) . . . ?
C11 C9 C12 30.3(1) . . . ?
C11 C9 H1 84.7(5) . . . no
C11 C9 H14 7.9(4) . . . no
C11 C9 H6 107.5 . . . no
C11 C9 H7 122.2 . . . no
C11 C9 H3 98.3(5) . . . no
C11 C9 H9 58.2 . . . no
C7 C9 C12 30.11(11) . . . ?
C7 C9 H1 113.6(5) . . . no
C7 C9 H14 68.3(4) . . . no
C7 C9 H6 163.6 . . . no
C7 C9 H7 162.0 . . . no
C7 C9 H3 101.8(4) . . . no
C7 C9 H9 91.2 . . . no
C12 C9 H1 100.3(4) . . . no
C12 C9 H14 38.2(4) . . . no
C12 C9 H6 136.9 . . . no
C12 C9 H7 149.2 . . . no
C12 C9 H3 101.6(4) . . . no
C12 C9 H9 73.1 . . . no
H1 C9 H14 79.7(6) 5_656 5_656 5_656 no
H1 C9 H6 73.9 5_656 5_656 5_656 no
H1 C9 H7 84.3 5_656 5_656 5_656 no
H1 C9 H3 26.0(5) 5_656 5_656 5_656 no
H1 C9 H9 117.1 5_656 5_656 5_656 no
H14 C9 H6 100.1 . . . no
H14 C9 H7 115.2 . . . no
H14 C9 H3 95.9(6) . . . no
H14 C9 H9 56.6 . . . no
H6 C9 H7 16.6 3_656 3_656 3_656 no
H6 C9 H3 90.7 3_656 3_656 3_656 no
H6 C9 H9 72.4 3_656 3_656 3_656 no
H7 C9 H3 95.5 3_656 3_656 3_656 no
H7 C9 H9 77.7 3_656 3_656 3_656 no
H3 C9 H9 142.7 5_656 5_656 5_656 no
H13 C10 C9 123.6(14) . . . no
H13 C10 C11 116.5(14) . . . no
H13 C10 H14 93.2(15) . . . no
H13 C10 H12 99.1(15) . . . no
H13 C10 C12 146.7(14) . . . no
H13 C10 C8 153.6(14) . . . no
H13 C10 C7 176.3(13) . . . no
H13 C10 H9 80.3 . . . no
H13 C10 H1 72.9(15) . . . no
H13 C10 H8 98.5 . . . no
H13 C10 H15 138.0(14) . . . no
H13 C10 H6 47.4 . . . no
H13 C10 H4 80.3 . . . no
H13 C10 O1 37.6(14) . . . no
H13 C10 H11 144.4(14) . . . no
H13 C10 H8 56.4 . . . no
C9 C10 C11 119.9(3) . . . ?
C9 C10 H14 143.0(6) . . . no
C9 C10 H12 24.5(8) . . . no
C9 C10 C12 89.7(3) . . . ?
C9 C10 C8 30.0(2) . . . ?
C9 C10 C7 60.0(3) . . . ?
C9 C10 H9 107.3 . . . no
C9 C10 H1 83.1(5) . . . no
C9 C10 H8 105.3 . . . no
C9 C10 H15 98.3(4) . . . no
C9 C10 H6 77.8 . . . no
C9 C10 H4 96.4 . . . no
C9 C10 O1 108.9(2) . . . ?
C9 C10 H11 20.8(5) . . . no
C9 C10 H8 122.4 . . . no
C11 C10 H14 23.3(6) . . . no
C11 C10 H12 144.4(8) . . . no
C11 C10 C12 30.2(2) . . . ?
C11 C10 C8 89.9(2) . . . ?
C11 C10 C7 59.9(2) . . . ?
C11 C10 H9 83.5 . . . no
C11 C10 H1 113.9(5) . . . no
C11 C10 H8 66.1 . . . no
C11 C10 H15 21.6(4) . . . no
C11 C10 H6 159.8 . . . no
C11 C10 H4 95.1 . . . no
C11 C10 O1 119.7(2) . . . ?
C11 C10 H11 99.1(5) . . . no
C11 C10 H8 88.5 . . . no
H14 C10 H12 167.3(10) . . . no
H14 C10 C12 53.4(6) . . . no
H14 C10 C8 113.1(6) . . . no
H14 C10 C7 83.1(6) . . . no
H14 C10 H9 79.7 . . . no
H14 C10 H1 107.5(7) . . . no
H14 C10 H8 68.5 . . . no
H14 C10 H15 44.8(7) . . . no
H14 C10 H6 138.8 . . . no
H14 C10 H4 92.7 . . . no
H14 C10 O1 102.6(6) . . . no
H14 C10 H11 122.3(8) . . . no
H14 C10 H8 73.1 . . . no
H12 C10 C12 114.2(8) . . . no
H12 C10 C8 54.5(8) . . . no
H12 C10 C7 84.5(8) . . . no
H12 C10 H9 105.2 . . . no
H12 C10 H1 73.6(9) . . . no
H12 C10 H8 112.3 . . . no
H12 C10 H15 122.8(9) . . . no
H12 C10 H6 53.9 . . . no
H12 C10 H4 92.4 . . . no
H12 C10 O1 89.2(8) . . . no
H12 C10 H11 45.3(9) . . . no
H12 C10 H8 111.4 . . . no
C12 C10 C8 59.8(2) . . . ?
C12 C10 C7 29.74(9) . . . ?
C12 C10 H9 91.7 . . . no
C12 C10 H1 114.2(5) . . . no
C12 C10 H8 70.9 . . . no
C12 C10 H15 8.6(4) . . . no
C12 C10 H6 163.2 . . . no
C12 C10 H4 98.8 . . . no
C12 C10 O1 138.74(13) . . . ?
C12 C10 H11 68.9(5) . . . no
C12 C10 H8 106.9 . . . no
C8 C10 C7 30.01(13) . . . ?
C8 C10 H9 105.8 . . . no
C8 C10 H1 95.8(5) . . . no
C8 C10 H8 93.6 . . . no
C8 C10 H15 68.3(4) . . . no
C8 C10 H6 107.2 . . . no
C8 C10 H4 100.0 . . . no
C8 C10 O1 130.9(2) . . . ?
C8 C10 H11 9.2(5) . . . no
C8 C10 H8 127.5 . . . no
C7 C10 H9 99.6 . . . no
C7 C10 H1 107.6(5) . . . no
C7 C10 H8 80.8 . . . no
C7 C10 H15 38.4(4) . . . no
C7 C10 H6 136.3 . . . no
C7 C10 H4 100.4 . . . no
C7 C10 O1 143.8(1) . . . ?
C7 C10 H11 39.2(5) . . . no
C7 C10 H8 121.6 . . . no
H9 C10 H1 152.5 6 6 6 no
H9 C10 H8 20.9 6 6 6 no
H9 C10 H15 90.0 6 6 6 no
H9 C10 H6 81.6 6 6 6 no
H9 C10 H4 13.0 6 6 6 no
H9 C10 O1 48.1 6 6 6 no
H9 C10 H11 106.5 6 6 6 no
H9 C10 H8 126.1 6 6 6 no
H1 C10 H8 170.6 5_656 5_656 5_656 no
H1 C10 H15 114.2(6) 5_656 5_656 5_656 no
H1 C10 H6 75.8 5_656 5_656 5_656 no
H1 C10 H4 146.9 5_656 5_656 5_656 no
H1 C10 O1 104.6(5) 5_656 5_656 5_656 no
H1 C10 H11 92.1(6) 5_656 5_656 5_656 no
H1 C10 H8 39.5 5_656 5_656 5_656 no
H8 C10 H15 69.5 6 6 6 no
H8 C10 H6 101.4 6 6 6 no
H8 C10 H4 29.6 6 6 6 no
H8 C10 O1 68.8 6 6 6 no
H8 C10 H11 97.2 6 6 6 no
H8 C10 H8 132.3 6 6 6 no
H15 C10 H6 169.0 . . . no
H15 C10 H4 98.6 . . . no
H15 C10 O1 134.8(4) . . . no
H15 C10 H11 77.5(6) . . . no
H15 C10 H8 101.3 . . . no
H6 C10 H4 71.9 3_656 3_656 3_656 no
H6 C10 O1 40.5 3_656 3_656 3_656 no
H6 C10 H11 98.2 3_656 3_656 3_656 no
H6 C10 H8 89.4 3_656 3_656 3_656 no
H4 C10 O1 44.2 6 6 6 no
H4 C10 H11 98.9 6 6 6 no
H4 C10 H8 132.5 6 6 6 no
O1 C10 H11 124.5(5) 3_656 3_656 3_656 no
O1 C10 H8 93.9 3_656 3_656 3_656 no
H11 C10 H8 127.4 . . . no
H14 C11 C10 122.2(13) . . . no
H14 C11 C12 117.7(13) . . . no
H14 C11 H13 97.3(14) . . . no
H14 C11 H15 93.5(14) . . . no
H14 C11 C9 152.0(13) . . . no
H14 C11 C7 147.1(13) . . . no
H14 C11 C8 175.1(12) . . . no
H14 C11 H8 91.6 . . . no
H14 C11 H9 91.8 . . . no
H14 C11 H5 44.5 . . . no
H14 C11 H12 143.7(13) . . . no
H14 C11 H1 52.6(13) . . . no
H14 C11 H7 103.7 . . . no
C10 C11 C12 120.0(3) . . . ?
C10 C11 H13 24.9(7) . . . no
C10 C11 H15 144.2(6) . . . no
C10 C11 C9 30.0(2) . . . ?
C10 C11 C7 90.5(3) . . . ?
C10 C11 C8 60.3(2) . . . ?
C10 C11 H8 88.5 . . . no
C10 C11 H9 70.1 . . . no
C10 C11 H5 164.3 . . . no
C10 C11 H12 21.7(5) . . . no
C10 C11 H1 102.9(5) . . . no
C10 C11 H7 86.4 . . . no
C12 C11 H13 145.0(7) . . . no
C12 C11 H15 24.2(6) . . . no
C12 C11 C9 90.0(3) . . . ?
C12 C11 C7 29.5(2) . . . ?
C12 C11 C8 59.8(3) . . . ?
C12 C11 H8 93.3 . . . no
C12 C11 H9 112.2 . . . no
C12 C11 H5 73.5 . . . no
C12 C11 H12 98.4(5) . . . no
C12 C11 H1 115.6(4) . . . no
C12 C11 H7 83.2 . . . no
H13 C11 H15 169.1(9) . . . no
H13 C11 C9 55.0(7) . . . no
H13 C11 C7 115.5(7) . . . no
H13 C11 C8 85.2(7) . . . no
H13 C11 H8 87.6 . . . no
H13 C11 H9 66.0 . . . no
H13 C11 H5 140.9 . . . no
H13 C11 H12 46.6(9) . . . no
H13 C11 H1 86.6(8) . . . no
H13 C11 H7 91.1 . . . no
H15 C11 C9 114.1(6) . . . no
H15 C11 C7 53.7(6) . . . no
H15 C11 C8 83.9(6) . . . no
H15 C11 H8 94.0 . . . no
H15 C11 H9 115.7 . . . no
H15 C11 H5 49.4 . . . no
H15 C11 H12 122.5(8) . . . no
H15 C11 H1 101.5(7) . . . no
H15 C11 H7 88.2 . . . no
C9 C11 C7 60.5(1) . . . ?
C9 C11 C8 30.21(9) . . . ?
C9 C11 H8 90.9 . . . no
C9 C11 H9 80.7 . . . no
C9 C11 H5 161.0 . . . no
C9 C11 H12 8.4(5) . . . no
C9 C11 H1 121.2(4) . . . no
C9 C11 H7 82.6 . . . no
C7 C11 C8 30.29(11) . . . ?
C7 C11 H8 93.2 . . . no
C7 C11 H9 104.3 . . . no
C7 C11 H5 102.6 . . . no
C7 C11 H12 68.9(5) . . . no
C7 C11 H1 129.1(4) . . . no
C7 C11 H7 80.4 . . . no
C8 C11 H8 92.7 . . . no
C8 C11 H9 93.2 . . . no
C8 C11 H5 132.3 . . . no
C8 C11 H12 38.6(5) . . . no
C8 C11 H1 132.0(4) . . . no
C8 C11 H7 80.5 . . . no
H8 C11 H9 21.8 6 6 6 no
H8 C11 H5 99.1 6 6 6 no
H8 C11 H12 90.6 6 6 6 no
H8 C11 H1 39.7 6 6 6 no
H8 C11 H7 13.0 6 6 6 no
H9 C11 H5 113.9 6 6 6 no
H9 C11 H12 77.7 6 6 6 no
H9 C11 H1 41.3 6 6 6 no
H9 C11 H7 29.1 6 6 6 no
H5 C11 H12 167.6 4_554 4_554 4_554 no
H5 C11 H1 75.5 4_554 4_554 4_554 no
H5 C11 H7 104.1 4_554 4_554 4_554 no
H12 C11 H1 116.8(6) . . . no
H12 C11 H7 83.8 . . . no
H1 C11 H7 52.5 6 6 6 no
H15 C12 C7 119.2(13) . . . no
H15 C12 C11 119.9(13) . . . no
H15 C12 H14 95.1(14) . . . no
H15 C12 C8 149.9(13) . . . no
H15 C12 C10 149.7(13) . . . no
H15 C12 C2 89.0(12) . . . no
H15 C12 H10 42.8(13) . . . no
H15 C12 C9 177.1(13) . . . no
H15 C12 C3 60.8(12) . . . no
H15 C12 H5 39.8 . . . no
H15 C12 H13 140.5(13) . . . no
H15 C12 H8 105.5 . . . no
H15 C12 H11 140.9(13) . . . no
H15 C12 O1 11.7(12) . . . no
H15 C12 H7 107.0 . . . no
C7 C12 C11 120.8(3) . . . ?
C7 C12 H14 145.5(6) . . . no
C7 C12 C8 30.81(13) . . . ?
C7 C12 C10 91.0(3) . . . ?
C7 C12 C2 30.3(1) . . . ?
C7 C12 H10 76.6(5) . . . no
C7 C12 C9 61.1(2) . . . ?
C7 C12 C3 58.4(2) . . . ?
C7 C12 H5 157.0 . . . no
C7 C12 H13 100.2(5) . . . no
C7 C12 H8 104.5 . . . no
C7 C12 H11 21.8(5) . . . no
C7 C12 O1 121.8(2) . . . ?
C7 C12 H7 91.8 . . . no
C11 C12 H14 24.8(6) . . . no
C11 C12 C8 90.0(3) . . . ?
C11 C12 C10 29.8(2) . . . ?
C11 C12 C2 151.1(3) . . . ?
C11 C12 H10 162.6(5) . . . no
C11 C12 C9 59.7(2) . . . ?
C11 C12 C3 179.2(2) . . . ?
C11 C12 H5 80.6 . . . no
C11 C12 H13 20.6(4) . . . no
C11 C12 H8 61.9 . . . no
C11 C12 H11 99.1(5) . . . no
C11 C12 O1 116.7(2) . . . ?
C11 C12 H7 74.0 . . . no
H14 C12 C8 114.7(6) . . . no
H14 C12 C10 54.6(6) . . . no
H14 C12 C2 175.5(6) . . . no
H14 C12 H10 137.9(7) . . . no
H14 C12 C9 84.4(6) . . . no
H14 C12 C3 155.9(6) . . . no
H14 C12 H5 55.9 . . . no
H14 C12 H13 45.4(7) . . . no
H14 C12 H8 66.2 . . . no
H14 C12 H11 123.8(8) . . . no
H14 C12 O1 92.5(6) . . . no
H14 C12 H7 80.4 . . . no
C8 C12 C10 60.2(2) . . . ?
C8 C12 C2 61.07(12) . . . ?
C8 C12 H10 107.4(4) . . . no
C8 C12 C9 30.3(1) . . . ?
C8 C12 C3 89.2(2) . . . ?
C8 C12 H5 166.4 . . . no
C8 C12 H13 69.4(4) . . . no
C8 C12 H8 91.1 . . . no
C8 C12 H11 9.0(5) . . . no
C8 C12 O1 151.9(2) . . . ?
C8 C12 H7 83.2 . . . no
C10 C12 C2 121.3(2) . . . ?
C10 C12 H10 167.6(4) . . . no
C10 C12 C9 29.91(12) . . . ?
C10 C12 C3 149.5(2) . . . ?
C10 C12 H5 110.0 . . . no
C10 C12 H13 9.2(4) . . . no
C10 C12 H8 66.0 . . . no
C10 C12 H11 69.3(5) . . . no
C10 C12 O1 145.8(2) . . . ?
C10 C12 H7 72.1 . . . no
C2 C12 H10 46.3(4) . . . no
C2 C12 C9 91.4(2) . . . ?
C2 C12 C3 28.17(11) . . . ?
C2 C12 H5 127.9 . . . no
C2 C12 H13 130.4(4) . . . no
C2 C12 H8 114.6 . . . no
C2 C12 H11 52.0(5) . . . no
C2 C12 O1 91.89(11) . . . ?
C2 C12 H7 100.2 . . . no
H10 C12 C9 137.7(4) . . . no
H10 C12 C3 18.1(4) . . . no
H10 C12 H5 82.3 . . . no
H10 C12 H13 176.7(6) . . . no
H10 C12 H8 116.6 . . . no
H10 C12 H11 98.3(7) . . . no
H10 C12 O1 46.3(4) . . . no
H10 C12 H7 107.6 . . . no
C9 C12 C3 119.5(2) . . . ?
C9 C12 H5 139.2 . . . no
C9 C12 H13 39.1(4) . . . no
C9 C12 H8 77.0 . . . no
C9 C12 H11 39.3(5) . . . no
C9 C12 O1 170.99(11) . . . ?
C9 C12 H7 75.8 . . . no
C3 C12 H5 100.1 . . . no
C3 C12 H13 158.6(4) . . . no
C3 C12 H8 118.4 . . . no
C3 C12 H11 80.2(5) . . . no
C3 C12 O1 64.13(8) . . . ?
C3 C12 H7 106.2 . . . no
H5 C12 H13 101.0 4_554 4_554 4_554 no
H5 C12 H8 93.0 4_554 4_554 4_554 no
H5 C12 H11 170.4 4_554 4_554 4_554 no
H5 C12 O1 40.5 4_554 4_554 4_554 no
H5 C12 H7 103.3 4_554 4_554 4_554 no
H13 C12 H8 64.1 . . . no
H13 C12 H11 78.4(6) . . . no
H13 C12 O1 136.9(4) . . . no
H13 C12 H7 72.3 . . . no
H8 C12 H11 95.2 6 6 6 no
H8 C12 O1 94.0 6 6 6 no
H8 C12 H7 14.3 6 6 6 no
H11 C12 O1 143.2(5) . . . no
H11 C12 H7 85.7 . . . no
O1 C12 H7 95.4 4_554 4_554 4_554 no
C5 H1 H3 37.1(13) . . . no
C5 H1 H2 35.6(13) . . . no
C5 H1 C4 42.4(10) . . . no
C5 H1 H8 103.3 . . . no
C5 H1 H9 82.7 . . . no
C5 H1 N1 63.6(12) . . . no
C5 H1 C6 83.0(14) . . . no
C5 H1 H13 142.3(18) . . . no
C5 H1 H14 139.2(18) . . . no
C5 H1 C10 125.9(16) . . . no
C5 H1 H4 75.0 . . . no
C5 H1 H7 101.1 . . . no
C5 H1 H12 120.8(17) . . . no
C5 H1 C9 115.5(16) . . . no
C5 H1 C3 42.6(11) . . . no
C5 H1 H11 75.6(14) . . . no
C5 H1 H10 40.1(11) . . . no
C5 H1 C11 134.5(16) . . . no
H3 H1 H2 62.2(15) . . . no
H3 H1 C4 66.8(13) . . . no
H3 H1 H8 139.4 . . . no
H3 H1 H9 119.3 . . . no
H3 H1 N1 94.7(14) . . . no
H3 H1 C6 119.4(16) . . . no
H3 H1 H13 129.9(15) . . . no
H3 H1 H14 138.4(14) . . . no
H3 H1 C10 112.7(13) . . . no
H3 H1 H4 111.9 . . . no
H3 H1 H7 135.8 . . . no
H3 H1 H12 88.2(13) . . . no
H3 H1 C9 90.7(12) . . . no
H3 H1 C3 54.5(11) . . . no
H3 H1 H11 47.6(11) . . . no
H3 H1 H10 40.1(11) . . . no
H3 H1 C11 148.3(14) . . . no
H2 H1 C4 66.2(12) . . . no
H2 H1 H8 89.6 . . . no
H2 H1 H9 61.2 . . . no
H2 H1 N1 71.7(12) . . . no
H2 H1 C6 72.7(11) . . . no
H2 H1 H13 160.5(15) . . . no
H2 H1 H14 103.9(13) . . . no
H2 H1 C10 156.3(15) . . . no
H2 H1 H4 56.8 . . . no
H2 H1 H7 91.6 . . . no
H2 H1 H12 149.6(15) . . . no
H2 H1 C9 150.7(15) . . . no
H2 H1 C3 74.7(12) . . . no
H2 H1 H11 75.9(12) . . . no
H2 H1 H10 75.5(13) . . . no
H2 H1 C11 99.4(12) . . . no
C4 H1 H8 75.5 . . . no
C4 H1 H9 72.0 . . . no
C4 H1 N1 28.9(3) . . . no
C4 H1 C6 58.8(6) . . . no
C4 H1 H13 102.5(10) . . . no
C4 H1 H14 147.2(11) . . . no
C4 H1 C10 90.2(8) . . . no
C4 H1 H4 63.6 . . . no
C4 H1 H7 70.2 . . . no
C4 H1 H12 110.2(10) . . . no
C4 H1 C9 94.1(8) . . . no
C4 H1 C3 18.7(3) . . . no
C4 H1 H11 113.8(11) . . . no
C4 H1 H10 33.8(5) . . . no
C4 H1 C11 132.2(9) . . . no
H8 H1 H9 29.3 . . . no
H8 H1 N1 46.6 . . . no
H8 H1 C6 20.3 . . . no
H8 H1 H13 71.7 . . . no
H8 H1 H14 73.2 . . . no
H8 H1 C10 81.0 . . . no
H8 H1 H4 32.9 . . . no
H8 H1 H7 7.1 . . . no
H8 H1 H12 119.5 . . . no
H8 H1 C9 106.8 . . . no
H8 H1 C3 91.9 . . . no
H8 H1 H11 156.4 . . . no
H8 H1 H10 108.1 . . . no
H8 H1 C11 58.4 . . . no
H9 H1 N1 47.8 . . . no
H9 H1 C6 20.8 . . . no
H9 H1 H13 100.7 . . . no
H9 H1 H14 75.9 . . . no
H9 H1 C10 110.0 . . . no
H9 H1 H4 8.8 . . . no
H9 H1 H7 33.3 . . . no
H9 H1 H12 148.7 . . . no
H9 H1 C9 135.4 . . . no
H9 H1 C3 90.7 . . . no
H9 H1 H11 130.2 . . . no
H9 H1 H10 104.8 . . . no
H9 H1 C11 61.8 . . . no
N1 H1 C6 30.8(3) . . . no
N1 H1 H13 90.8(8) . . . no
N1 H1 H14 119.0(9) . . . no
N1 H1 C10 86.2(7) . . . no
N1 H1 H4 40.8 . . . no
N1 H1 H7 41.5 . . . no
N1 H1 H12 120.9(10) . . . no
N1 H1 C9 101.9(7) . . . no
N1 H1 C3 46.1(4) . . . no
N1 H1 H11 139.3(11) . . . no
N1 H1 H10 62.1(6) . . . no
N1 H1 C11 103.9(7) . . . no
C6 H1 H13 87.8(8) . . . no
C6 H1 H14 88.5(8) . . . no
C6 H1 C10 92.9(7) . . . no
C6 H1 H4 18.4 . . . no
C6 H1 H7 19.4 . . . no
C6 H1 H12 133.3(10) . . . no
C6 H1 C9 116.7(8) . . . no
C6 H1 C3 76.8(6) . . . no
C6 H1 H11 147.8(10) . . . no
C6 H1 H10 92.5(8) . . . no
C6 H1 C11 73.4(5) . . . no
H13 H1 H14 76.6(9) 5_656 5_656 5_656 no
H13 H1 C10 18.3(5) 5_656 5_656 5_656 no
H13 H1 H4 104.3 5_656 5_656 5_656 no
H13 H1 H7 69.2 5_656 5_656 5_656 no
H13 H1 H12 47.9(8) 5_656 5_656 5_656 no
H13 H1 C9 39.7(6) 5_656 5_656 5_656 no
H13 H1 C3 99.7(8) 5_656 5_656 5_656 no
H13 H1 H11 123.6(10) 5_656 5_656 5_656 no
H13 H1 H10 104.4(9) 5_656 5_656 5_656 no
H13 H1 C11 75.9(7) 5_656 5_656 5_656 no
H14 H1 C10 94.3(8) 6_545 6_545 6_545 no
H14 H1 H4 84.6 6_545 6_545 6_545 no
H14 H1 H7 79.3 6_545 6_545 6_545 no
H14 H1 H12 93.6(10) 6_545 6_545 6_545 no
H14 H1 C9 104.0(9) 6_545 6_545 6_545 no
H14 H1 C3 165.0(9) 6_545 6_545 6_545 no
H14 H1 H11 92.1(9) 6_545 6_545 6_545 no
H14 H1 H10 178.6(10) 6_545 6_545 6_545 no
H14 H1 C11 15.1(4) 6_545 6_545 6_545 no
C10 H1 H4 111.0 5_656 5_656 5_656 no
C10 H1 H7 76.7 5_656 5_656 5_656 no
C10 H1 H12 40.4(6) 5_656 5_656 5_656 no
C10 H1 C9 25.9(2) 5_656 5_656 5_656 no
C10 H1 C3 83.8(6) 5_656 5_656 5_656 no
C10 H1 H11 119.1(9) 5_656 5_656 5_656 no
C10 H1 H10 86.6(7) 5_656 5_656 5_656 no
C10 H1 C11 94.2(7) 5_656 5_656 5_656 no
H4 H1 H7 35.2 . . . no
H4 H1 H12 151.3 . . . no
H4 H1 C9 135.1 . . . no
H4 H1 C3 82.3 . . . no
H4 H1 H11 129.8 . . . no
H4 H1 H10 96.1 . . . no
H4 H1 C11 70.5 . . . no
H7 H1 H12 116.3 . . . no
H7 H1 C9 102.1 . . . no
H7 H1 C3 85.8 . . . no
H7 H1 H11 162.8 . . . no
H7 H1 H10 102.0 . . . no
H7 H1 C11 64.7 . . . no
H12 H1 C9 19.0(5) 5_656 5_656 5_656 no
H12 H1 C3 94.4(8) 5_656 5_656 5_656 no
H12 H1 H11 78.8(9) 5_656 5_656 5_656 no
H12 H1 H10 86.4(8) 5_656 5_656 5_656 no
H12 H1 C11 103.3(9) 5_656 5_656 5_656 no
C9 H1 C3 80.6(5) 5_656 5_656 5_656 no
C9 H1 H11 94.4(8) 5_656 5_656 5_656 no
C9 H1 H10 76.4(6) 5_656 5_656 5_656 no
C9 H1 C11 109.8(8) 5_656 5_656 5_656 no
C3 H1 H11 101.8(9) . . . no
C3 H1 H10 16.2(3) . . . no
C3 H1 C11 150.0(8) . . . no
H11 H1 H10 86.5(8) 4_554 4_554 4_554 no
H11 H1 C11 105.2(8) 4_554 4_554 4_554 no
H10 H1 C11 166.0(8) . . . no
C5 H2 H3 32.2(11) . . . no
C5 H2 H1 34.1(12) . . . no
C5 H2 C4 43.4(10) . . . no
C5 H2 H9 93.7 . . . no
C5 H2 H4 102.4 . . . no
C5 H2 O1 160.7(17) . . . no
C5 H2 N1 64.8(11) . . . no
C5 H2 H3 114.3(17) . . . no
C5 H2 H8 71.7 . . . no
C5 H2 H10 142.7(16) . . . no
C5 H2 C6 82.5(12) . . . no
C5 H2 H2 84.9(16) . . . no
C5 H2 C3 44.0(10) . . . no
C5 H2 C5 103.7(15) . . . no
C5 H2 H11 74.2(12) . . . no
C5 H2 C3 127.6(14) . . . no
C5 H2 C1 154.4(15) . . . no
C5 H2 N2 136.4(15) . . . no
C5 H2 H10 41.7(11) . . . no
C5 H2 C4 110.8(14) . . . no
C5 H2 H7 74.3 . . . no
C5 H2 H5 93.7 . . . no
C5 H2 H13 119.8(15) . . . no
H3 H2 H1 55.2(14) . . . no
H3 H2 C4 65.3(13) . . . no
H3 H2 H9 125.5 . . . no
H3 H2 H4 134.3 . . . no
H3 H2 O1 166.0(15) . . . no
H3 H2 N1 92.6(14) . . . no
H3 H2 H3 93.2(13) . . . no
H3 H2 H8 103.0 . . . no
H3 H2 H10 110.5(12) . . . no
H3 H2 C6 114.5(14) . . . no
H3 H2 H2 61.1(11) . . . no
H3 H2 C3 54.9(11) . . . no
H3 H2 C5 78.6(10) . . . no
H3 H2 H11 47.8(10) . . . no
H3 H2 C3 95.4(11) . . . no
H3 H2 C1 161.3(13) . . . no
H3 H2 N2 139.7(13) . . . no
H3 H2 H10 42.0(10) . . . no
H3 H2 C4 79.4(10) . . . no
H3 H2 H7 106.4 . . . no
H3 H2 H5 124.8 . . . no
H3 H2 H13 131.2(13) . . . no
H1 H2 C4 66.5(12) . . . no
H1 H2 H9 74.8 . . . no
H1 H2 H4 90.0 . . . no
H1 H2 O1 131.7(14) . . . no
H1 H2 N1 72.9(12) . . . no
H1 H2 H3 147.3(17) . . . no
H1 H2 H8 53.2 . . . no
H1 H2 H10 141.5(14) . . . no
H1 H2 C6 72.8(11) . . . no
H1 H2 H2 115.7(18) . . . no
H1 H2 C3 74.8(12) . . . no
H1 H2 C5 133.8(15) . . . no
H1 H2 H11 74.3(12) . . . no
H1 H2 C3 131.8(13) . . . no
H1 H2 C1 142.6(13) . . . no
H1 H2 N2 148.1(13) . . . no
H1 H2 H10 75.6(13) . . . no
H1 H2 C4 128.9(13) . . . no
H1 H2 H7 60.2 . . . no
H1 H2 H5 86.1 . . . no
H1 H2 H13 85.8(12) . . . no
C4 H2 H9 76.7 . . . no
C4 H2 H4 74.4 . . . no
C4 H2 O1 127.6(10) . . . no
C4 H2 N1 29.3(3) . . . no
C4 H2 H3 94.6(9) . . . no
C4 H2 H8 64.1 . . . no
C4 H2 H10 145.7(11) . . . no
C4 H2 C6 58.8(6) . . . no
C4 H2 H2 81.2(11) . . . no
C4 H2 C3 18.6(3) . . . no
C4 H2 C5 95.0(8) . . . no
C4 H2 H11 113.0(11) . . . no
C4 H2 C3 140.3(10) . . . no
C4 H2 C1 112.1(8) . . . no
C4 H2 N2 93.3(7) . . . no
C4 H2 H10 33.8(5) . . . no
C4 H2 C4 117.5(9) . . . no
C4 H2 H7 59.8 . . . no
C4 H2 H5 63.6 . . . no
C4 H2 H13 128.8(9) . . . no
H9 H2 H4 17.5 . . . no
H9 H2 O1 67.1 . . . no
H9 H2 N1 49.2 . . . no
H9 H2 H3 128.6 . . . no
H9 H2 H8 22.6 . . . no
H9 H2 H10 122.6 . . . no
H9 H2 C6 18.3 . . . no
H9 H2 H2 148.9 . . . no
H9 H2 C3 94.9 . . . no
H9 H2 C5 144.5 . . . no
H9 H2 H11 139.7 . . . no
H9 H2 C3 137.0 . . . no
H9 H2 C1 68.9 . . . no
H9 H2 N2 76.6 . . . no
H9 H2 H10 110.4 . . . no
H9 H2 C4 155.0 . . . no
H9 H2 H7 19.7 . . . no
H9 H2 H5 21.8 . . . no
H9 H2 H13 54.2 . . . no
H4 H2 O1 59.6 . . . no
H4 H2 N1 45.2 . . . no
H4 H2 H3 111.2 . . . no
H4 H2 H8 36.8 . . . no
H4 H2 H10 114.9 . . . no
H4 H2 C6 19.9 . . . no
H4 H2 H2 133.5 . . . no
H4 H2 C3 90.7 . . . no
H4 H2 C5 127.0 . . . no
H4 H2 H11 156.7 . . . no
H4 H2 C3 130.0 . . . no
H4 H2 C1 56.0 . . . no
H4 H2 N2 59.9 . . . no
H4 H2 H10 106.9 . . . no
H4 H2 C4 141.1 . . . no
H4 H2 H7 30.3 . . . no
H4 H2 H5 10.9 . . . no
H4 H2 H13 62.9 . . . no
O1 H2 N1 101.1(7) 8_456 8_456 8_456 no
O1 H2 H3 80.9(9) 8_456 8_456 8_456 no
O1 H2 H8 89.0 8_456 8_456 8_456 no
O1 H2 H10 56.0(7) 8_456 8_456 8_456 no
O1 H2 C6 79.2(6) 8_456 8_456 8_456 no
O1 H2 H2 112.2(12) 8_456 8_456 8_456 no
O1 H2 C3 135.2(8) 8_456 8_456 8_456 no
O1 H2 C5 93.6(8) 8_456 8_456 8_456 no
O1 H2 H11 119.2(9) 8_456 8_456 8_456 no
O1 H2 C3 71.0(6) 8_456 8_456 8_456 no
O1 H2 C1 19.4(2) 8_456 8_456 8_456 no
O1 H2 N2 43.3(4) 8_456 8_456 8_456 no
O1 H2 H10 144.9(9) 8_456 8_456 8_456 no
O1 H2 C4 88.5(7) 8_456 8_456 8_456 no
O1 H2 H7 86.5 8_456 8_456 8_456 no
O1 H2 H5 69.1 8_456 8_456 8_456 no
O1 H2 H13 48.1(5) 8_456 8_456 8_456 no
N1 H2 H3 104.1(8) . . . no
N1 H2 H8 43.3 . . . no
N1 H2 H10 145.3(10) . . . no
N1 H2 C6 30.9(3) . . . no
N1 H2 H2 103.7(11) . . . no
N1 H2 C3 46.3(4) . . . no
N1 H2 C5 111.7(7) . . . no
N1 H2 H11 138.9(11) . . . no
N1 H2 C3 153.3(8) . . . no
N1 H2 C1 89.7(6) . . . no
N1 H2 N2 77.8(5) . . . no
N1 H2 H10 62.3(6) . . . no
N1 H2 C4 137.3(8) . . . no
N1 H2 H7 36.1 . . . no
N1 H2 H5 34.3 . . . no
N1 H2 H13 103.3(7) . . . no
H3 H2 H8 143.2 5_556 5_556 5_556 no
H3 H2 H10 51.1(7) 5_556 5_556 5_556 no
H3 H2 C6 121.5(9) 5_556 5_556 5_556 no
H3 H2 H2 32.1(7) 5_556 5_556 5_556 no
H3 H2 C3 80.1(8) 5_556 5_556 5_556 no
H3 H2 C5 16.3(6) 5_556 5_556 5_556 no
H3 H2 H11 90.7(9) 5_556 5_556 5_556 no
H3 H2 C3 50.1(6) 5_556 5_556 5_556 no
H3 H2 C1 68.3(8) 5_556 5_556 5_556 no
H3 H2 N2 53.1(7) 5_556 5_556 5_556 no
H3 H2 H10 74.5(8) 5_556 5_556 5_556 no
H3 H2 C4 36.0(6) 5_556 5_556 5_556 no
H3 H2 H7 134.2 5_556 5_556 5_556 no
H3 H2 H5 109.9 5_556 5_556 5_556 no
H3 H2 H13 125.6(11) 5_556 5_556 5_556 no
H8 H2 H10 142.9 . . . no
H8 H2 C6 22.0 . . . no
H8 H2 H2 145.3 . . . no
H8 H2 C3 82.6 . . . no
H8 H2 C5 154.6 . . . no
H8 H2 H11 124.6 . . . no
H8 H2 C3 155.0 . . . no
H8 H2 C1 91.4 . . . no
H8 H2 N2 96.3 . . . no
H8 H2 H10 95.8 . . . no
H8 H2 C4 177.6 . . . no
H8 H2 H7 9.0 . . . no
H8 H2 H5 34.6 . . . no
H8 H2 H13 64.9 . . . no
H10 H2 C6 134.8(10) 5_556 5_556 5_556 no
H10 H2 H2 68.7(9) 5_556 5_556 5_556 no
H10 H2 C3 129.9(9) 5_556 5_556 5_556 no
H10 H2 C5 52.3(5) 5_556 5_556 5_556 no
H10 H2 H11 72.2(8) 5_556 5_556 5_556 no
H10 H2 C3 15.1(4) 5_556 5_556 5_556 no
H10 H2 C1 60.2(6) 5_556 5_556 5_556 no
H10 H2 N2 67.8(7) 5_556 5_556 5_556 no
H10 H2 H10 119.7(8) 5_556 5_556 5_556 no
H10 H2 C4 34.9(4) 5_556 5_556 5_556 no
H10 H2 H7 142.3 5_556 5_556 5_556 no
H10 H2 H5 123.1 5_556 5_556 5_556 no
H10 H2 H13 81.0(8) 5_556 5_556 5_556 no
C6 H2 H2 132.7(12) . . . no
C6 H2 C3 76.8(6) . . . no
C6 H2 C5 134.7(8) . . . no
C6 H2 H11 146.3(10) . . . no
C6 H2 C3 149.9(10) . . . no
C6 H2 C1 75.5(5) . . . no
C6 H2 N2 75.7(5) . . . no
C6 H2 H10 92.6(8) . . . no
C6 H2 C4 156.7(8) . . . no
C6 H2 H7 13.3 . . . no
C6 H2 H5 13.4 . . . no
C6 H2 H13 72.5(6) . . . no
H2 H2 C3 62.9(8) 5_556 5_556 5_556 no
H2 H2 C5 18.8(5) 5_556 5_556 5_556 no
H2 H2 H11 69.7(9) 5_556 5_556 5_556 no
H2 H2 C3 59.2(7) 5_556 5_556 5_556 no
H2 H2 C1 100.3(11) 5_556 5_556 5_556 no
H2 H2 N2 83.1(9) 5_556 5_556 5_556 no
H2 H2 H10 51.0(8) 5_556 5_556 5_556 no
H2 H2 C4 36.2(6) 5_556 5_556 5_556 no
H2 H2 H7 139.6 5_556 5_556 5_556 no
H2 H2 H5 127.1 5_556 5_556 5_556 no
H2 H2 H13 149.4(13) 5_556 5_556 5_556 no
C3 H2 C5 77.8(5) . . . no
C3 H2 H11 101.3(9) . . . no
C3 H2 C3 122.1(7) . . . no
C3 H2 C1 116.5(7) . . . no
C3 H2 N2 93.9(6) . . . no
C3 H2 H10 16.2(3) . . . no
C3 H2 C4 99.1(6) . . . no
C3 H2 H7 78.5 . . . no
C3 H2 H5 79.9 . . . no
C3 H2 H13 147.4(8) . . . no
C5 H2 H11 75.5(7) 5_556 5_556 5_556 no
C5 H2 C3 45.9(3) 5_556 5_556 5_556 no
C5 H2 C1 83.3(6) 5_556 5_556 5_556 no
C5 H2 N2 69.4(5) 5_556 5_556 5_556 no
C5 H2 H10 68.1(6) 5_556 5_556 5_556 no
C5 H2 C4 25.6(2) 5_556 5_556 5_556 no
C5 H2 H7 146.2 5_556 5_556 5_556 no
C5 H2 H5 124.6 5_556 5_556 5_556 no
C5 H2 H13 132.8(9) 5_556 5_556 5_556 no
H11 H2 C3 58.7(6) 4_554 4_554 4_554 no
H11 H2 C1 131.2(9) 4_554 4_554 4_554 no
H11 H2 N2 137.6(9) 4_554 4_554 4_554 no
H11 H2 H10 86.1(8) 4_554 4_554 4_554 no
H11 H2 C4 57.0(6) 4_554 4_554 4_554 no
H11 H2 H7 133.0 4_554 4_554 4_554 no
H11 H2 H5 159.1 4_554 4_554 4_554 no
H11 H2 H13 98.2(8) 4_554 4_554 4_554 no
C3 H2 C1 74.9(6) 5_556 5_556 5_556 no
C3 H2 N2 79.6(6) 5_556 5_556 5_556 no
C3 H2 H10 109.1(7) 5_556 5_556 5_556 no
C3 H2 C4 23.1(2) 5_556 5_556 5_556 no
C3 H2 H7 156.6 5_556 5_556 5_556 no
C3 H2 H5 138.0 5_556 5_556 5_556 no
C3 H2 H13 90.3(7) 5_556 5_556 5_556 no
C1 H2 N2 23.9(2) 8_456 8_456 8_456 no
C1 H2 H10 125.5(7) 8_456 8_456 8_456 no
C1 H2 C4 86.3(6) 8_456 8_456 8_456 no
C1 H2 H7 86.1 8_456 8_456 8_456 no
C1 H2 H5 63.1 8_456 8_456 8_456 no
C1 H2 H13 65.9(6) 8_456 8_456 8_456 no
N2 H2 H10 101.7(7) 8_456 8_456 8_456 no
N2 H2 C4 81.8(5) 8_456 8_456 8_456 no
N2 H2 H7 88.6 8_456 8_456 8_456 no
N2 H2 H5 62.3 8_456 8_456 8_456 no
N2 H2 H13 89.0(7) 8_456 8_456 8_456 no
H10 H2 C4 86.1(6) . . . no
H10 H2 H7 92.9 . . . no
H10 H2 H5 96.1 . . . no
H10 H2 H13 159.1(9) . . . no
C4 H2 H7 169.9 5_556 5_556 5_556 no
C4 H2 H5 143.8 5_556 5_556 5_556 no
C4 H2 H13 113.4(8) 5_556 5_556 5_556 no
H7 H2 H5 26.4 . . . no
H7 H2 H13 69.2 . . . no
H5 H2 H13 72.8 . . . no
C5 H3 H1 38.9(13) . . . no
C5 H3 H2 35.1(12) . . . no
C5 H3 C4 43.6(10) . . . no
C5 H3 H10 96.1(16) . . . no
C5 H3 H11 126.6(18) . . . no
C5 H3 C3 75.1(13) . . . no
C5 H3 H2 110.4(17) . . . no
C5 H3 N2 174.4(18) . . . no
C5 H3 C8 125.0(16) . . . no
C5 H3 N1 29.7(10) . . . no
C5 H3 H3 82.9(15) . . . no
C5 H3 C5 99.7(15) . . . no
C5 H3 H9 7.2 . . . no
C5 H3 C1 157.3(17) . . . no
C5 H3 O1 140.2(16) . . . no
C5 H3 H12 100.5(15) . . . no
C5 H3 C9 92.4(14) . . . no
C5 H3 H8 17.1 . . . no
C5 H3 C4 107.6(15) . . . no
C5 H3 C2 156.7(17) . . . no
H1 H3 H2 62.7(15) . . . no
H1 H3 C4 69.4(13) . . . no
H1 H3 H10 115.3(15) . . . no
H1 H3 H11 104.9(14) . . . no
H1 H3 C3 96.7(14) . . . no
H1 H3 H2 148.4(17) . . . no
H1 H3 N2 136.5(15) . . . no
H1 H3 C8 95.6(12) . . . no
H1 H3 N1 57.2(12) . . . no
H1 H3 H3 118.6(18) . . . no
H1 H3 C5 134.5(15) . . . no
H1 H3 H9 37.1 . . . no
H1 H3 C1 146.7(14) . . . no
H1 H3 O1 156.9(14) . . . no
H1 H3 H12 65.3(12) . . . no
H1 H3 C9 63.3(11) . . . no
H1 H3 H8 24.1 . . . no
H1 H3 C4 129.9(13) . . . no
H1 H3 C2 117.8(13) . . . no
H2 H3 C4 67.3(13) . . . no
H2 H3 H10 110.3(14) . . . no
H2 H3 H11 102.2(13) . . . no
H2 H3 C3 93.5(13) . . . no
H2 H3 H2 86.8(13) . . . no
H2 H3 N2 149.9(14) . . . no
H2 H3 C8 108.9(12) . . . no
H2 H3 N1 56.9(11) . . . no
H2 H3 H3 56.5(11) . . . no
H2 H3 C5 71.9(10) . . . no
H2 H3 H9 30.8 . . . no
H2 H3 C1 150.5(13) . . . no
H2 H3 O1 132.5(12) . . . no
H2 H3 H12 127.5(14) . . . no
H2 H3 C9 124.9(13) . . . no
H2 H3 H8 49.7 . . . no
H2 H3 C4 73.4(10) . . . no
H2 H3 C2 150.6(13) . . . no
C4 H3 H10 52.6(7) . . . no
C4 H3 H11 169.4(13) . . . no
C4 H3 C3 31.5(3) . . . no
C4 H3 H2 92.1(9) . . . no
C4 H3 N2 135.4(10) . . . no
C4 H3 C8 164.7(11) . . . no
C4 H3 N1 14.1(3) . . . no
C4 H3 H3 80.5(10) . . . no
C4 H3 C5 92.7(8) . . . no
C4 H3 H9 50.7 . . . no
C4 H3 C1 113.7(8) . . . no
C4 H3 O1 98.8(8) . . . no
C4 H3 H12 100.6(9) . . . no
C4 H3 C9 84.4(7) . . . no
C4 H3 H8 47.8 . . . no
C4 H3 C4 115.0(9) . . . no
C4 H3 C2 142.0(9) . . . no
H10 H3 H11 136.4(13) . . . no
H10 H3 C3 21.1(5) . . . no
H10 H3 H2 65.6(8) . . . no
H10 H3 N2 83.6(8) . . . no
H10 H3 C8 138.0(10) . . . no
H10 H3 N1 66.7(7) . . . no
H10 H3 H3 80.3(9) . . . no
H10 H3 C5 78.5(7) . . . no
H10 H3 H9 103.0 . . . no
H10 H3 C1 61.3(7) . . . no
H10 H3 O1 47.1(6) . . . no
H10 H3 H12 97.4(9) . . . no
H10 H3 C9 83.4(7) . . . no
H10 H3 H8 98.8 . . . no
H10 H3 C4 101.1(8) . . . no
H10 H3 C2 96.1(8) . . . no
H11 H3 C3 157.4(13) 4_554 4_554 4_554 no
H11 H3 H2 88.8(10) 4_554 4_554 4_554 no
H11 H3 N2 54.8(8) 4_554 4_554 4_554 no
H11 H3 C8 15.2(7) 4_554 4_554 4_554 no
H11 H3 N1 156.3(11) 4_554 4_554 4_554 no
H11 H3 H3 95.1(12) 4_554 4_554 4_554 no
H11 H3 C5 85.2(9) 4_554 4_554 4_554 no
H11 H3 H9 119.4 4_554 4_554 4_554 no
H11 H3 C1 76.1(9) 4_554 4_554 4_554 no
H11 H3 O1 89.5(10) 4_554 4_554 4_554 no
H11 H3 H12 84.4(10) 4_554 4_554 4_554 no
H11 H3 C9 101.3(10) 4_554 4_554 4_554 no
H11 H3 H8 124.6 4_554 4_554 4_554 no
H11 H3 C4 61.2(8) 4_554 4_554 4_554 no
H11 H3 C2 48.4(8) 4_554 4_554 4_554 no
C3 H3 H2 75.9(7) . . . no
C3 H3 N2 104.3(8) . . . no
C3 H3 C8 157.5(9) . . . no
C3 H3 N1 45.6(4) . . . no
C3 H3 H3 80.1(8) . . . no
C3 H3 C5 84.4(6) . . . no
C3 H3 H9 82.2 . . . no
C3 H3 C1 82.2(6) . . . no
C3 H3 O1 67.9(5) . . . no
C3 H3 H12 98.9(8) . . . no
C3 H3 C9 82.3(6) . . . no
C3 H3 H8 78.1 . . . no
C3 H3 C4 109.3(7) . . . no
C3 H3 C2 114.9(8) . . . no
H2 H3 N2 74.6(9) 5_556 5_556 5_556 no
H2 H3 C8 102.6(8) 5_556 5_556 5_556 no
H2 H3 N1 100.1(8) 5_556 5_556 5_556 no
H2 H3 H3 30.3(7) 5_556 5_556 5_556 no
H2 H3 C5 16.6(6) 5_556 5_556 5_556 no
H2 H3 H9 111.4 5_556 5_556 5_556 no
H2 H3 C1 63.8(8) 5_556 5_556 5_556 no
H2 H3 O1 47.1(7) 5_556 5_556 5_556 no
H2 H3 H12 145.7(13) 5_556 5_556 5_556 no
H2 H3 C9 142.7(11) 5_556 5_556 5_556 no
H2 H3 H8 126.9 5_556 5_556 5_556 no
H2 H3 C4 35.5(6) 5_556 5_556 5_556 no
H2 H3 C2 92.7(9) 5_556 5_556 5_556 no
N2 H3 C8 54.6(4) 4_554 4_554 4_554 no
N2 H3 N1 148.8(8) 4_554 4_554 4_554 no
N2 H3 H3 102.5(11) 4_554 4_554 4_554 no
N2 H3 C5 85.8(7) 4_554 4_554 4_554 no
N2 H3 H9 172.3 4_554 4_554 4_554 no
N2 H3 C1 22.6(2) 4_554 4_554 4_554 no
N2 H3 O1 41.7(4) 4_554 4_554 4_554 no
N2 H3 H12 74.0(7) 4_554 4_554 4_554 no
N2 H3 C9 82.1(6) 4_554 4_554 4_554 no
N2 H3 H8 157.4 4_554 4_554 4_554 no
N2 H3 C4 77.9(6) 4_554 4_554 4_554 no
N2 H3 C2 18.9(2) 4_554 4_554 4_554 no
C8 H3 N1 152.4(8) 4_554 4_554 4_554 no
C8 H3 H3 110.3(10) 4_554 4_554 4_554 no
C8 H3 C5 100.2(6) 4_554 4_554 4_554 no
C8 H3 H9 118.3 4_554 4_554 4_554 no
C8 H3 C1 77.2(6) 4_554 4_554 4_554 no
C8 H3 O1 94.3(7) 4_554 4_554 4_554 no
C8 H3 H12 69.4(7) 4_554 4_554 4_554 no
C8 H3 C9 86.4(6) 4_554 4_554 4_554 no
C8 H3 H8 117.9 4_554 4_554 4_554 no
C8 H3 C4 76.4(5) 4_554 4_554 4_554 no
C8 H3 C2 42.6(3) 4_554 4_554 4_554 no
N1 H3 H3 82.5(9) . . . no
N1 H3 C5 97.1(6) . . . no
N1 H3 H9 36.9 . . . no
N1 H3 C1 127.6(7) . . . no
N1 H3 O1 112.7(6) . . . no
N1 H3 H12 99.5(8) . . . no
N1 H3 C9 85.0(6) . . . no
N1 H3 H8 34.4 . . . no
N1 H3 C4 115.9(7) . . . no
N1 H3 C2 151.0(7) . . . no
H3 H3 C5 16.7(5) 5_556 5_556 5_556 no
H3 H3 H9 82.5 5_556 5_556 5_556 no
H3 H3 C1 94.1(10) 5_556 5_556 5_556 no
H3 H3 O1 76.9(8) 5_556 5_556 5_556 no
H3 H3 H12 176.0(14) 5_556 5_556 5_556 no
H3 H3 C9 162.4(11) 5_556 5_556 5_556 no
H3 H3 H8 100.0 5_556 5_556 5_556 no
H3 H3 C4 34.5(6) 5_556 5_556 5_556 no
H3 H3 C2 118.7(11) 5_556 5_556 5_556 no
C5 H3 H9 99.1 5_556 5_556 5_556 no
C5 H3 C1 78.7(6) 5_556 5_556 5_556 no
C5 H3 O1 63.4(5) 5_556 5_556 5_556 no
C5 H3 H12 159.7(10) 5_556 5_556 5_556 no
C5 H3 C9 159.2(8) 5_556 5_556 5_556 no
C5 H3 H8 116.8 5_556 5_556 5_556 no
C5 H3 C4 24.9(2) 5_556 5_556 5_556 no
C5 H3 C2 102.2(7) 5_556 5_556 5_556 no
H9 H3 C1 164.3 . . . no
H9 H3 O1 146.0 . . . no
H9 H3 H12 101.2 . . . no
H9 H3 C9 94.9 . . . no
H9 H3 H8 19.0 . . . no
H9 H3 C4 104.1 . . . no
H9 H3 C2 153.8 . . . no
C1 H3 O1 20.9(2) 4_554 4_554 4_554 no
C1 H3 H12 81.9(7) 4_554 4_554 4_554 no
C1 H3 C9 83.7(5) 4_554 4_554 4_554 no
C1 H3 H8 153.2 4_554 4_554 4_554 no
C1 H3 C4 80.6(6) 4_554 4_554 4_554 no
C1 H3 C2 38.9(3) 4_554 4_554 4_554 no
O1 H3 H12 99.1(8) 4_554 4_554 4_554 no
O1 H3 C9 96.6(6) 4_554 4_554 4_554 no
O1 H3 H8 145.9 4_554 4_554 4_554 no
O1 H3 C4 72.8(5) 4_554 4_554 4_554 no
O1 H3 C2 59.3(4) 4_554 4_554 4_554 no
H12 H3 C9 17.1(5) 5_656 5_656 5_656 no
H12 H3 H8 83.4 5_656 5_656 5_656 no
H12 H3 C4 144.2(9) 5_656 5_656 5_656 no
H12 H3 C2 58.2(6) 5_656 5_656 5_656 no
C9 H3 H8 76.0 5_656 5_656 5_656 no
C9 H3 C4 158.8(8) 5_656 5_656 5_656 no
C9 H3 C2 69.5(5) 5_656 5_656 5_656 no
H8 H3 C4 123.1 . . . no
H8 H3 C2 140.3 . . . no
C4 H3 C2 89.4(6) 5_556 5_556 5_556 no
H9 H4 C6 70.9 . . . no
H9 H4 H5 126.6 . . . no
H9 H4 H6 97.5 . . . no
H9 H4 H8 37.8 . . . no
H9 H4 H7 66.6 . . . no
H9 H4 N1 82.4 . . . no
H9 H4 O1 85.3 . . . no
H9 H4 H2 49.7 . . . no
H9 H4 C4 65.9 . . . no
H9 H4 C1 110.6 . . . no
H9 H4 C5 42.9 . . . no
H9 H4 N2 120.4 . . . no
H9 H4 H14 141.0 . . . no
H9 H4 C1 103.7 . . . no
H9 H4 H1 25.2 . . . no
H9 H4 H15 162.9 . . . no
H9 H4 O1 118.3 . . . no
H9 H4 H13 54.0 . . . no
H9 H4 C10 52.6 . . . no
C6 H4 H5 58.8 . . . no
C6 H4 H6 35.5 . . . no
C6 H4 H8 35.5 . . . no
C6 H4 H7 22.0 . . . no
C6 H4 N1 42.5 . . . no
C6 H4 O1 154.2 . . . no
C6 H4 H2 95.7 . . . no
C6 H4 C4 59.9 . . . no
C6 H4 C1 164.9 . . . no
C6 H4 C5 75.6 . . . no
C6 H4 N2 138.7 . . . no
C6 H4 H14 110.1 . . . no
C6 H4 C1 46.1 . . . no
C6 H4 H1 67.0 . . . no
C6 H4 H15 92.0 . . . no
C6 H4 O1 49.4 . . . no
C6 H4 H13 115.4 . . . no
C6 H4 C10 103.0 . . . no
H5 H4 H6 29.3 . . . no
H5 H4 H8 88.9 . . . no
H5 H4 H7 60.1 . . . no
H5 H4 N1 73.0 . . . no
H5 H4 O1 146.8 . . . no
H5 H4 H2 145.3 . . . no
H5 H4 C4 100.2 . . . no
H5 H4 C1 122.6 . . . no
H5 H4 C5 128.1 . . . no
H5 H4 N2 109.3 . . . no
H5 H4 H14 55.8 . . . no
H5 H4 C1 52.3 . . . no
H5 H4 H1 125.2 . . . no
H5 H4 H15 37.3 . . . no
H5 H4 O1 30.0 . . . no
H5 H4 H13 135.8 . . . no
H5 H4 C10 121.3 . . . no
H6 H4 H8 60.1 . . . no
H6 H4 H7 31.0 . . . no
H6 H4 N1 67.6 . . . no
H6 H4 O1 166.0 . . . no
H6 H4 H2 131.2 . . . no
H6 H4 C4 91.9 . . . no
H6 H4 C1 150.8 . . . no
H6 H4 C5 111.2 . . . no
H6 H4 N2 137.4 . . . no
H6 H4 H14 74.6 . . . no
H6 H4 C1 56.0 . . . no
H6 H4 H1 101.1 . . . no
H6 H4 H15 66.6 . . . no
H6 H4 O1 41.7 . . . no
H6 H4 H13 118.9 . . . no
H6 H4 C10 102.8 . . . no
H8 H4 H7 29.2 . . . no
H8 H4 N1 65.1 . . . no
H8 H4 O1 122.8 . . . no
H8 H4 H2 78.6 . . . no
H8 H4 C4 65.9 . . . no
H8 H4 C1 148.4 . . . no
H8 H4 C5 62.2 . . . no
H8 H4 N2 150.3 . . . no
H8 H4 H14 124.1 . . . no
H8 H4 C1 78.4 . . . no
H8 H4 H1 45.3 . . . no
H8 H4 H15 125.5 . . . no
H8 H4 O1 85.0 . . . no
H8 H4 H13 80.8 . . . no
H8 H4 C10 70.7 . . . no
H7 H4 N1 64.4 . . . no
H7 H4 O1 149.1 . . . no
H7 H4 H2 105.6 . . . no
H7 H4 C4 78.9 . . . no
H7 H4 C1 172.8 . . . no
H7 H4 C5 87.0 . . . no
H7 H4 N2 160.2 . . . no
H7 H4 H14 99.4 . . . no
H7 H4 C1 66.2 . . . no
H7 H4 H1 72.8 . . . no
H7 H4 H15 97.3 . . . no
H7 H4 O1 63.2 . . . no
H7 H4 H13 98.6 . . . no
H7 H4 C10 84.2 . . . no
N1 H4 O1 126.4 . . . no
N1 H4 H2 72.4 . . . no
N1 H4 C4 27.1 . . . no
N1 H4 C1 122.4 . . . no
N1 H4 C5 56.1 . . . no
N1 H4 N2 97.1 . . . no
N1 H4 H14 126.0 . . . no
N1 H4 C1 23.3 . . . no
N1 H4 H1 62.0 . . . no
N1 H4 H15 85.5 . . . no
N1 H4 O1 44.9 . . . no
N1 H4 H13 135.9 . . . no
N1 H4 C10 133.2 . . . no
O1 H4 H2 60.3 8_456 8_456 8_456 no
O1 H4 C4 101.8 8_456 8_456 8_456 no
O1 H4 C1 26.0 8_456 8_456 8_456 no
O1 H4 C5 80.2 8_456 8_456 8_456 no
O1 H4 N2 47.8 8_456 8_456 8_456 no
O1 H4 H14 94.6 8_456 8_456 8_456 no
O1 H4 C1 136.7 8_456 8_456 8_456 no
O1 H4 H1 87.3 8_456 8_456 8_456 no
O1 H4 H15 111.6 8_456 8_456 8_456 no
O1 H4 O1 146.9 8_456 8_456 8_456 no
O1 H4 H13 52.4 8_456 8_456 8_456 no
O1 H4 C10 68.0 8_456 8_456 8_456 no
H2 H4 C4 45.2 . . . no
H2 H4 C1 75.8 . . . no
H2 H4 C5 20.1 . . . no
H2 H4 N2 73.2 . . . no
H2 H4 H14 154.2 . . . no
H2 H4 C1 93.3 . . . no
H2 H4 H1 33.2 . . . no
H2 H4 H15 136.4 . . . no
H2 H4 O1 115.9 . . . no
H2 H4 H13 74.3 . . . no
H2 H4 C10 84.9 . . . no
C4 H4 C1 106.3 . . . no
C4 H4 C5 30.2 . . . no
C4 H4 N2 87.3 . . . no
C4 H4 H14 150.2 . . . no
C4 H4 C1 49.0 . . . no
C4 H4 H1 41.4 . . . no
C4 H4 H15 106.7 . . . no
C4 H4 O1 71.4 . . . no
C4 H4 H13 113.9 . . . no
C4 H4 C10 117.9 . . . no
C1 H4 C5 95.2 8_456 8_456 8_456 no
C1 H4 N2 27.0 8_456 8_456 8_456 no
C1 H4 H14 78.6 8_456 8_456 8_456 no
C1 H4 C1 120.9 8_456 8_456 8_456 no
C1 H4 H1 107.7 8_456 8_456 8_456 no
C1 H4 H15 86.0 8_456 8_456 8_456 no
C1 H4 O1 122.9 8_456 8_456 8_456 no
C1 H4 H13 74.8 8_456 8_456 8_456 no
C1 H4 C10 88.9 8_456 8_456 8_456 no
C5 H4 N2 88.2 . . . no
C5 H4 H14 173.6 . . . no
C5 H4 C1 78.9 . . . no
C5 H4 H1 19.1 . . . no
C5 H4 H15 135.0 . . . no
C5 H4 O1 101.0 . . . no
C5 H4 H13 84.1 . . . no
C5 H4 C10 90.3 . . . no
N2 H4 H14 85.5 8_456 8_456 8_456 no
N2 H4 C1 94.0 8_456 8_456 8_456 no
N2 H4 H1 105.8 8_456 8_456 8_456 no
N2 H4 H15 72.9 8_456 8_456 8_456 no
N2 H4 O1 99.0 8_456 8_456 8_456 no
N2 H4 H13 100.0 8_456 8_456 8_456 no
N2 H4 C10 115.1 8_456 8_456 8_456 no
H14 H4 C1 102.8 4 4 4 no
H14 H4 H1 165.9 4 4 4 no
H14 H4 H15 43.7 4 4 4 no
H14 H4 O1 81.3 4 4 4 no
H14 H4 H13 95.8 4 4 4 no
H14 H4 C10 91.2 4 4 4 no
C1 H4 H1 85.1 . . . no
C1 H4 H15 62.7 . . . no
C1 H4 O1 22.6 . . . no
C1 H4 H13 157.6 . . . no
C1 H4 C10 148.8 . . . no
H1 H4 H15 147.3 . . . no
H1 H4 O1 104.6 . . . no
H1 H4 H13 74.3 . . . no
H1 H4 C10 76.5 . . . no
H15 H4 O1 45.5 4 4 4 no
H15 H4 H13 138.4 4 4 4 no
H15 H4 C10 134.7 4 4 4 no
O1 H4 H13 160.5 . . . no
O1 H4 C10 144.4 . . . no
H13 H4 C10 16.1 6_545 6_545 6_545 no
H6 H5 C6 61.1 . . . no
H6 H5 H4 104.2 . . . no
H6 H5 H7 24.3 . . . no
H6 H5 H9 82.9 . . . no
H6 H5 N1 79.8 . . . no
H6 H5 H8 49.6 . . . no
H6 H5 O1 81.4 . . . no
H6 H5 H15 130.6 . . . no
H6 H5 C1 82.8 . . . no
H6 H5 H14 118.5 . . . no
H6 H5 H13 60.0 . . . no
H6 H5 C12 133.9 . . . no
H6 H5 C11 127.4 . . . no
H6 H5 C4 85.3 . . . no
H6 H5 H12 23.5 . . . no
H6 H5 O1 124.2 . . . no
H6 H5 H2 98.2 . . . no
H6 H5 N2 153.6 . . . no
H6 H5 C1 144.0 . . . no
C6 H5 H4 49.9 . . . no
C6 H5 H7 38.0 . . . no
C6 H5 H9 30.8 . . . no
C6 H5 N1 44.6 . . . no
C6 H5 H8 16.9 . . . no
C6 H5 O1 101.5 . . . no
C6 H5 H15 155.5 . . . no
C6 H5 C1 76.3 . . . no
C6 H5 H14 143.3 . . . no
C6 H5 H13 119.7 . . . no
C6 H5 C12 164.2 . . . no
C6 H5 C11 155.9 . . . no
C6 H5 C4 37.4 . . . no
C6 H5 H12 82.2 . . . no
C6 H5 O1 72.6 . . . no
C6 H5 H2 37.2 . . . no
C6 H5 N2 92.5 . . . no
C6 H5 C1 89.8 . . . no
H4 H5 H7 80.4 . . . no
H4 H5 H9 21.6 . . . no
H4 H5 N1 73.0 . . . no
H4 H5 H8 55.6 . . . no
H4 H5 O1 134.9 . . . no
H4 H5 H15 125.1 . . . no
H4 H5 C1 105.5 . . . no
H4 H5 H14 101.6 . . . no
H4 H5 H13 160.5 . . . no
H4 H5 C12 119.2 . . . no
H4 H5 C11 108.2 . . . no
H4 H5 C4 58.7 . . . no
H4 H5 H12 116.8 . . . no
H4 H5 O1 22.7 . . . no
H4 H5 H2 23.8 . . . no
H4 H5 N2 52.5 . . . no
H4 H5 C1 41.3 . . . no
H7 H5 H9 58.9 . . . no
H7 H5 N1 68.0 . . . no
H7 H5 H8 25.3 . . . no
H7 H5 O1 94.9 . . . no
H7 H5 H15 154.1 . . . no
H7 H5 C1 84.8 . . . no
H7 H5 H14 129.2 . . . no
H7 H5 H13 84.2 . . . no
H7 H5 C12 157.6 . . . no
H7 H5 C11 142.8 . . . no
H7 H5 C4 68.7 . . . no
H7 H5 H12 44.2 . . . no
H7 H5 O1 101.5 . . . no
H7 H5 H2 74.5 . . . no
H7 H5 N2 129.8 . . . no
H7 H5 C1 121.3 . . . no
H9 H5 N1 65.6 . . . no
H9 H5 H8 34.0 . . . no
H9 H5 O1 129.0 . . . no
H9 H5 H15 146.4 . . . no
H9 H5 C1 100.2 . . . no
H9 H5 H14 115.2 . . . no
H9 H5 H13 141.7 . . . no
H9 H5 C12 140.4 . . . no
H9 H5 C11 125.5 . . . no
H9 H5 C4 52.9 . . . no
H9 H5 H12 97.6 . . . no
H9 H5 O1 43.7 . . . no
H9 H5 H2 25.6 . . . no
H9 H5 N2 72.8 . . . no
H9 H5 C1 62.8 . . . no
N1 H5 H8 59.5 . . . no
N1 H5 O1 63.9 . . . no
N1 H5 H15 112.0 . . . no
N1 H5 C1 34.6 . . . no
N1 H5 H14 161.7 . . . no
N1 H5 H13 112.0 . . . no
N1 H5 C12 125.6 . . . no
N1 H5 C11 149.1 . . . no
N1 H5 C4 14.3 . . . no
N1 H5 H12 102.5 . . . no
N1 H5 O1 88.7 . . . no
N1 H5 H2 49.3 . . . no
N1 H5 N2 81.0 . . . no
N1 H5 C1 94.4 . . . no
H8 H5 O1 108.4 . . . no
H8 H5 H15 171.4 . . . no
H8 H5 C1 87.8 . . . no
H8 H5 H14 132.3 . . . no
H8 H5 H13 109.6 . . . no
H8 H5 C12 172.6 . . . no
H8 H5 C11 147.4 . . . no
H8 H5 C4 54.0 . . . no
H8 H5 H12 68.1 . . . no
H8 H5 O1 77.5 . . . no
H8 H5 H2 50.0 . . . no
H8 H5 N2 104.7 . . . no
H8 H5 C1 96.8 . . . no
O1 H5 H15 64.6 . . . no
O1 H5 C1 29.7 . . . no
O1 H5 H14 114.9 . . . no
O1 H5 H13 58.2 . . . no
O1 H5 C12 78.9 . . . no
O1 H5 C11 102.2 . . . no
O1 H5 C4 77.7 . . . no
O1 H5 H12 86.1 . . . no
O1 H5 O1 139.8 . . . no
O1 H5 H2 111.6 . . . no
O1 H5 N2 106.0 . . . no
O1 H5 C1 127.9 . . . no
H15 H5 C1 83.8 4 4 4 no
H15 H5 H14 56.2 4 4 4 no
H15 H5 H13 71.6 4 4 4 no
H15 H5 C12 15.2 4 4 4 no
H15 H5 C11 41.0 4 4 4 no
H15 H5 C4 118.1 4 4 4 no
H15 H5 H12 115.0 4 4 4 no
H15 H5 O1 104.4 4 4 4 no
H15 H5 H2 126.4 4 4 4 no
H15 H5 N2 73.8 4 4 4 no
H15 H5 C1 84.6 4 4 4 no
C1 H5 H14 139.7 . . . no
C1 H5 H13 84.8 . . . no
C1 H5 C12 98.9 . . . no
C1 H5 C11 124.8 . . . no
C1 H5 C4 48.0 . . . no
C1 H5 H12 98.1 . . . no
C1 H5 O1 115.6 . . . no
C1 H5 H2 82.0 . . . no
C1 H5 N2 91.6 . . . no
C1 H5 C1 112.1 . . . no
H14 H5 H13 79.0 4 4 4 no
H14 H5 C12 41.2 4 4 4 no
H14 H5 C11 15.3 4 4 4 no
H14 H5 C4 153.6 4 4 4 no
H14 H5 H12 95.6 4 4 4 no
H14 H5 O1 81.9 4 4 4 no
H14 H5 H2 123.5 4 4 4 no
H14 H5 N2 81.9 4 4 4 no
H14 H5 C1 71.7 4 4 4 no
H13 H5 C12 74.2 3_646 3_646 3_646 no
H13 H5 C11 77.5 3_646 3_646 3_646 no
H13 H5 C4 125.7 3_646 3_646 3_646 no
H13 H5 H12 44.3 3_646 3_646 3_646 no
H13 H5 O1 159.1 3_646 3_646 3_646 no
H13 H5 H2 155.8 3_646 3_646 3_646 no
H13 H5 N2 145.4 3_646 3_646 3_646 no
H13 H5 C1 149.4 3_646 3_646 3_646 no
C12 H5 C11 26.0 4 4 4 no
C12 H5 C4 129.4 4 4 4 no
C12 H5 H12 113.5 4 4 4 no
C12 H5 O1 96.8 4 4 4 no
C12 H5 H2 127.8 4 4 4 no
C12 H5 N2 72.4 4 4 4 no
C12 H5 C1 78.0 4 4 4 no
C11 H5 C4 147.1 4 4 4 no
C11 H5 H12 103.9 4 4 4 no
C11 H5 O1 86.3 4 4 4 no
C11 H5 H2 126.6 4 4 4 no
C11 H5 N2 76.6 4 4 4 no
C11 H5 C1 71.9 4 4 4 no
C4 H5 H12 108.9 . . . no
C4 H5 O1 74.7 . . . no
C4 H5 H2 35.0 . . . no
C4 H5 N2 72.0 . . . no
C4 H5 C1 82.3 . . . no
H12 H5 O1 130.4 3_646 3_646 3_646 no
H12 H5 H2 118.0 3_646 3_646 3_646 no
H12 H5 N2 167.6 3_646 3_646 3_646 no
H12 H5 C1 146.0 3_646 3_646 3_646 no
O1 H5 H2 41.6 8_456 8_456 8_456 no
O1 H5 N2 37.2 8_456 8_456 8_456 no
O1 H5 C1 19.9 8_456 8_456 8_456 no
H2 H5 N2 55.4 . . . no
H2 H5 C1 54.7 . . . no
N2 H5 C1 22.0 8_456 8_456 8_456 no
H5 H6 H7 135.4 . . . no
H5 H6 C6 73.2 . . . no
H5 H6 H4 46.5 . . . no
H5 H6 H8 108.6 . . . no
H5 H6 H9 72.2 . . . no
H5 H6 N1 77.6 . . . no
H5 H6 O1 78.5 . . . no
H5 H6 C1 78.8 . . . no
H5 H6 H12 149.6 . . . no
H5 H6 H13 105.4 . . . no
H5 H6 H15 37.6 . . . no
H5 H6 H14 48.0 . . . no
H5 H6 C4 80.6 . . . no
H5 H6 C9 141.0 . . . no
H5 H6 C10 119.7 . . . no
H7 H6 C6 63.7 . . . no
H7 H6 H4 89.5 . . . no
H7 H6 H8 26.9 . . . no
H7 H6 H9 63.7 . . . no
H7 H6 N1 78.1 . . . no
H7 H6 O1 121.3 . . . no
H7 H6 C1 100.2 . . . no
H7 H6 H12 69.1 . . . no
H7 H6 H13 119.2 . . . no
H7 H6 H15 169.8 . . . no
H7 H6 H14 139.5 . . . no
H7 H6 C4 68.2 . . . no
H7 H6 C9 82.1 . . . no
H7 H6 C10 104.8 . . . no
C6 H6 H4 34.6 . . . no
C6 H6 H8 38.3 . . . no
C6 H6 H9 22.0 . . . no
C6 H6 N1 42.1 . . . no
C6 H6 O1 103.7 . . . no
C6 H6 C1 75.7 . . . no
C6 H6 H12 132.5 . . . no
C6 H6 H13 166.8 . . . no
C6 H6 H15 107.1 . . . no
C6 H6 H14 109.6 . . . no
C6 H6 C4 30.1 . . . no
C6 H6 C9 145.6 . . . no
C6 H6 C10 163.5 . . . no
H4 H6 H8 62.9 . . . no
H4 H6 H9 25.8 . . . no
H4 H6 N1 66.6 . . . no
H4 H6 O1 111.0 . . . no
H4 H6 C1 92.4 . . . no
H4 H6 H12 143.8 . . . no
H4 H6 H13 150.0 . . . no
H4 H6 H15 84.1 . . . no
H4 H6 H14 75.0 . . . no
H4 H6 C4 59.2 . . . no
H4 H6 C9 158.3 . . . no
H4 H6 C10 161.8 . . . no
H8 H6 H9 37.2 . . . no
H8 H6 N1 65.4 . . . no
H8 H6 O1 125.0 . . . no
H8 H6 C1 96.6 . . . no
H8 H6 H12 94.2 . . . no
H8 H6 H13 146.0 . . . no
H8 H6 H15 145.0 . . . no
H8 H6 H14 126.6 . . . no
H8 H6 C4 52.6 . . . no
H8 H6 C9 108.3 . . . no
H8 H6 C10 131.6 . . . no
H9 H6 N1 64.1 . . . no
H9 H6 O1 123.7 . . . no
H9 H6 C1 97.1 . . . no
H9 H6 H12 124.3 . . . no
H9 H6 H13 170.7 . . . no
H9 H6 H15 109.7 . . . no
H9 H6 H14 95.4 . . . no
H9 H6 C4 52.1 . . . no
H9 H6 C9 140.3 . . . no
H9 H6 C10 163.9 . . . no
N1 H6 O1 63.3 . . . no
N1 H6 C1 34.2 . . . no
N1 H6 H12 131.5 . . . no
N1 H6 H13 124.7 . . . no
N1 H6 H15 92.1 . . . no
N1 H6 H14 125.6 . . . no
N1 H6 C4 13.4 . . . no
N1 H6 C9 130.1 . . . no
N1 H6 C10 126.8 . . . no
O1 H6 C1 29.4 . . . no
O1 H6 H12 105.0 . . . no
O1 H6 H13 63.5 . . . no
O1 H6 H15 54.7 . . . no
O1 H6 H14 99.2 . . . no
O1 H6 C4 76.7 . . . no
O1 H6 C9 90.4 . . . no
O1 H6 C10 71.4 . . . no
C1 H6 H12 119.2 . . . no
C1 H6 H13 91.2 . . . no
C1 H6 H15 72.2 . . . no
C1 H6 H14 117.3 . . . no
C1 H6 C4 47.4 . . . no
C1 H6 C9 108.8 . . . no
C1 H6 C10 96.0 . . . no
H12 H6 H13 53.7 3_646 3_646 3_646 no
H12 H6 H15 120.3 3_646 3_646 3_646 no
H12 H6 H14 102.2 3_646 3_646 3_646 no
H12 H6 C4 129.8 3_646 3_646 3_646 no
H12 H6 C9 16.0 3_646 3_646 3_646 no
H12 H6 C10 39.9 3_646 3_646 3_646 no
H13 H6 H15 68.7 3_646 3_646 3_646 no
H13 H6 H14 76.9 3_646 3_646 3_646 no
H13 H6 C4 137.0 3_646 3_646 3_646 no
H13 H6 C9 38.5 3_646 3_646 3_646 no
H13 H6 C10 14.5 3_646 3_646 3_646 no
H15 H6 H14 45.8 4 4 4 no
H15 H6 C4 101.7 4 4 4 no
H15 H6 C9 106.7 4 4 4 no
H15 H6 C10 83.2 4 4 4 no
H14 H6 C4 127.4 4 4 4 no
H14 H6 C9 98.7 4 4 4 no
H14 H6 C10 86.8 4 4 4 no
C4 H6 C9 133.3 . . . no
C4 H6 C10 136.5 . . . no
C9 H6 C10 24.2 3_646 3_646 3_646 no
H8 H7 H6 124.8 . . . no
H8 H7 C6 66.8 . . . no
H8 H7 H5 104.5 . . . no
H8 H7 H9 39.4 . . . no
H8 H7 H4 65.7 . . . no
H8 H7 N1 74.2 . . . no
H8 H7 H12 139.6 . . . no
H8 H7 C1 102.2 . . . no
H8 H7 O1 125.4 . . . no
H8 H7 H1 17.6 . . . no
H8 H7 C4 54.0 . . . no
H8 H7 H14 95.4 . . . no
H8 H7 C9 151.5 . . . no
H8 H7 H13 171.1 . . . no
H8 H7 H13 60.1 . . . no
H8 H7 C5 27.7 . . . no
H8 H7 C11 47.3 . . . no
H8 H7 H2 28.4 . . . no
H8 H7 C12 66.0 . . . no
H6 H7 C6 59.7 . . . no
H6 H7 H5 20.3 . . . no
H6 H7 H9 86.2 . . . no
H6 H7 H4 59.6 . . . no
H6 H7 N1 75.3 . . . no
H6 H7 H12 90.0 . . . no
H6 H7 C1 60.6 . . . no
H6 H7 O1 42.5 . . . no
H6 H7 H1 126.0 . . . no
H6 H7 C4 95.1 . . . no
H6 H7 H14 123.7 . . . no
H6 H7 C9 81.4 . . . no
H6 H7 H13 46.4 . . . no
H6 H7 H13 162.4 . . . no
H6 H7 C5 109.8 . . . no
H6 H7 C11 127.4 . . . no
H6 H7 H2 98.9 . . . no
H6 H7 C12 133.3 . . . no
C6 H7 H5 40.5 . . . no
C6 H7 H9 35.3 . . . no
C6 H7 H4 20.7 . . . no
C6 H7 N1 41.6 . . . no
C6 H7 H12 149.3 . . . no
C6 H7 C1 58.3 . . . no
C6 H7 O1 68.5 . . . no
C6 H7 H1 66.5 . . . no
C6 H7 C4 47.2 . . . no
C6 H7 H14 122.3 . . . no
C6 H7 C9 140.9 . . . no
C6 H7 H13 104.9 . . . no
C6 H7 H13 117.1 . . . no
C6 H7 C5 51.1 . . . no
C6 H7 C11 97.8 . . . no
C6 H7 H2 39.3 . . . no
C6 H7 C12 120.3 . . . no
H5 H7 H9 66.2 . . . no
H5 H7 H4 39.5 . . . no
H5 H7 N1 65.5 . . . no
H5 H7 H12 108.8 . . . no
H5 H7 C1 60.7 . . . no
H5 H7 O1 51.4 . . . no
H5 H7 H1 106.9 . . . no
H5 H7 C4 81.7 . . . no
H5 H7 H14 133.9 . . . no
H5 H7 C9 101.2 . . . no
H5 H7 H13 66.7 . . . no
H5 H7 H13 156.0 . . . no
H5 H7 C5 91.5 . . . no
H5 H7 C11 115.5 . . . no
H5 H7 H2 79.1 . . . no
H5 H7 C12 129.6 . . . no
H9 H7 H4 26.7 . . . no
H9 H7 N1 66.6 . . . no
H9 H7 H12 149.4 . . . no
H9 H7 C1 90.7 . . . no
H9 H7 O1 103.7 . . . no
H9 H7 H1 48.7 . . . no
H9 H7 C4 58.0 . . . no
H9 H7 H14 128.9 . . . no
H9 H7 C9 155.9 . . . no
H9 H7 H13 131.7 . . . no
H9 H7 H13 99.3 . . . no
H9 H7 C5 41.6 . . . no
H9 H7 C11 62.7 . . . no
H9 H7 H2 24.8 . . . no
H9 H7 C12 85.4 . . . no
H4 H7 N1 62.3 . . . no
H4 H7 H12 138.4 . . . no
H4 H7 C1 77.4 . . . no
H4 H7 O1 82.4 . . . no
H4 H7 H1 72.0 . . . no
H4 H7 C4 64.8 . . . no
H4 H7 H14 141.9 . . . no
H4 H7 C9 136.4 . . . no
H4 H7 H13 105.4 . . . no
H4 H7 H13 124.5 . . . no
H4 H7 C5 60.1 . . . no
H4 H7 C11 83.3 . . . no
H4 H7 H2 44.1 . . . no
H4 H7 C12 104.2 . . . no
N1 H7 H12 141.2 . . . no
N1 H7 C1 28.3 . . . no
N1 H7 O1 51.6 . . . no
N1 H7 H1 61.4 . . . no
N1 H7 C4 21.9 . . . no
N1 H7 H14 81.2 . . . no
N1 H7 C9 128.7 . . . no
N1 H7 H13 102.1 . . . no
N1 H7 H13 91.5 . . . no
N1 H7 C5 46.6 . . . no
N1 H7 C11 120.8 . . . no
N1 H7 H2 50.9 . . . no
N1 H7 C12 139.7 . . . no
H12 H7 C1 113.7 3_646 3_646 3_646 no
H12 H7 O1 93.6 3_646 3_646 3_646 no
H12 H7 H1 143.9 3_646 3_646 3_646 no
H12 H7 C4 152.6 3_646 3_646 3_646 no
H12 H7 H14 77.6 3_646 3_646 3_646 no
H12 H7 C9 13.0 3_646 3_646 3_646 no
H12 H7 H13 47.3 3_646 3_646 3_646 no
H12 H7 H13 93.3 3_646 3_646 3_646 no
H12 H7 C5 159.7 3_646 3_646 3_646 no
H12 H7 C11 96.8 3_646 3_646 3_646 no
H12 H7 H2 167.2 3_646 3_646 3_646 no
H12 H7 C12 75.2 3_646 3_646 3_646 no
C1 H7 O1 24.9 . . . no
C1 H7 H1 88.2 . . . no
C1 H7 C4 48.5 . . . no
C1 H7 H14 74.8 . . . no
C1 H7 C9 100.9 . . . no
C1 H7 H13 74.9 . . . no
C1 H7 H13 102.5 . . . no
C1 H7 C5 74.5 . . . no
C1 H7 C11 149.1 . . . no
C1 H7 H2 78.7 . . . no
C1 H7 C12 165.0 . . . no
O1 H7 H1 112.7 . . . no
O1 H7 C4 72.9 . . . no
O1 H7 H14 83.2 . . . no
O1 H7 C9 80.7 . . . no
O1 H7 H13 50.6 . . . no
O1 H7 H13 120.0 . . . no
O1 H7 C5 98.1 . . . no
O1 H7 C11 165.7 . . . no
O1 H7 H2 99.1 . . . no
O1 H7 C12 168.6 . . . no
H1 H7 C4 39.8 . . . no
H1 H7 H14 81.5 . . . no
H1 H7 C9 151.3 . . . no
H1 H7 H13 162.9 . . . no
H1 H7 H13 52.6 . . . no
H1 H7 C5 16.8 . . . no
H1 H7 C11 62.8 . . . no
H1 H7 H2 28.2 . . . no
H1 H7 C12 78.4 . . . no
C4 H7 H14 77.2 . . . no
C4 H7 C9 143.4 . . . no
C4 H7 H13 123.4 . . . no
C4 H7 H13 74.3 . . . no
C4 H7 C5 26.3 . . . no
C4 H7 C11 101.3 . . . no
C4 H7 H2 36.0 . . . no
C4 H7 C12 118.2 . . . no
H14 H7 C9 74.9 5_656 5_656 5_656 no
H14 H7 H13 92.0 5_656 5_656 5_656 no
H14 H7 H13 41.0 5_656 5_656 5_656 no
H14 H7 C5 87.4 5_656 5_656 5_656 no
H14 H7 C11 108.6 5_656 5_656 5_656 no
H14 H7 H2 104.4 5_656 5_656 5_656 no
H14 H7 C12 96.4 5_656 5_656 5_656 no
C9 H7 H13 36.2 3_646 3_646 3_646 no
C9 H7 H13 98.7 3_646 3_646 3_646 no
C9 H7 C5 162.3 3_646 3_646 3_646 no
C9 H7 C11 109.7 3_646 3_646 3_646 no
C9 H7 H2 179.3 3_646 3_646 3_646 no
C9 H7 C12 88.2 3_646 3_646 3_646 no
H13 H7 H13 128.6 3_646 3_646 3_646 no
H13 H7 C5 148.4 3_646 3_646 3_646 no
H13 H7 C11 134.2 3_646 3_646 3_646 no
H13 H7 H2 143.9 3_646 3_646 3_646 no
H13 H7 C12 118.2 3_646 3_646 3_646 no
H13 H7 C5 66.4 5_656 5_656 5_656 no
H13 H7 C11 69.3 5_656 5_656 5_656 no
H13 H7 H2 80.9 5_656 5_656 5_656 no
H13 H7 C12 64.1 5_656 5_656 5_656 no
C5 H7 C11 75.0 . . . no
C5 H7 H2 17.1 . . . no
C5 H7 C12 93.2 . . . no
C11 H7 H2 70.6 6_545 6_545 6_545 no
C11 H7 C12 22.7 6_545 6_545 6_545 no
H2 H7 C12 92.0 . . . no
H7 H8 C6 61.8 . . . no
H7 H8 H9 110.7 . . . no
H7 H8 H6 28.3 . . . no
H7 H8 H4 85.1 . . . no
H7 H8 N1 80.4 . . . no
H7 H8 H5 50.2 . . . no
H7 H8 H1 155.3 . . . no
H7 H8 C5 143.0 . . . no
H7 H8 C4 109.9 . . . no
H7 H8 H2 142.6 . . . no
H7 H8 C11 119.7 . . . no
H7 H8 H13 104.8 . . . no
H7 H8 H14 135.9 . . . no
H7 H8 C1 61.6 . . . no
H7 H8 C10 112.6 . . . no
H7 H8 H12 30.0 . . . no
H7 H8 C12 99.7 . . . no
H7 H8 C10 103.9 . . . no
H7 H8 H14 69.5 . . . no
H7 H8 H13 122.5 . . . no
H7 H8 O1 42.5 . . . no
H7 H8 H3 144.7 . . . no
C6 H8 H9 56.2 . . . no
C6 H8 H6 34.9 . . . no
C6 H8 H4 31.7 . . . no
C6 H8 N1 45.0 . . . no
C6 H8 H5 17.1 . . . no
C6 H8 H1 113.5 . . . no
C6 H8 C5 91.8 . . . no
C6 H8 C4 70.3 . . . no
C6 H8 H2 81.5 . . . no
C6 H8 C11 133.7 . . . no
C6 H8 H13 144.8 . . . no
C6 H8 H14 141.6 . . . no
C6 H8 C1 41.4 . . . no
C6 H8 C10 108.3 . . . no
C6 H8 H12 90.2 . . . no
C6 H8 C12 140.1 . . . no
C6 H8 C10 131.0 . . . no
C6 H8 H14 106.5 . . . no
C6 H8 H13 101.7 . . . no
C6 H8 O1 34.8 . . . no
C6 H8 H3 97.2 . . . no
H9 H8 H6 83.1 . . . no
H9 H8 H4 26.2 . . . no
H9 H8 N1 77.1 . . . no
H9 H8 H5 61.8 . . . no
H9 H8 H1 80.5 . . . no
H9 H8 C5 66.3 . . . no
H9 H8 C4 75.6 . . . no
H9 H8 H2 44.7 . . . no
H9 H8 C11 86.5 . . . no
H9 H8 H13 143.9 . . . no
H9 H8 H14 86.9 . . . no
H9 H8 C1 88.1 . . . no
H9 H8 C10 65.2 . . . no
H9 H8 H12 128.0 . . . no
H9 H8 C12 108.3 . . . no
H9 H8 C10 139.2 . . . no
H9 H8 H14 153.3 . . . no
H9 H8 H13 52.1 . . . no
H9 H8 O1 90.2 . . . no
H9 H8 H3 71.9 . . . no
H6 H8 H4 57.0 . . . no
H6 H8 N1 67.1 . . . no
H6 H8 H5 21.8 . . . no
H6 H8 H1 146.6 . . . no
H6 H8 C5 125.4 . . . no
H6 H8 C4 97.7 . . . no
H6 H8 H2 116.3 . . . no
H6 H8 C11 125.9 . . . no
H6 H8 H13 131.0 . . . no
H6 H8 H14 143.5 . . . no
H6 H8 C1 52.3 . . . no
H6 H8 C10 107.1 . . . no
H6 H8 H12 55.3 . . . no
H6 H8 C12 115.5 . . . no
H6 H8 C10 125.9 . . . no
H6 H8 H14 91.3 . . . no
H6 H8 H13 110.0 . . . no
H6 H8 O1 32.5 . . . no
H6 H8 H3 130.2 . . . no
H4 H8 N1 65.8 . . . no
H4 H8 H5 35.6 . . . no
H4 H8 H1 101.8 . . . no
H4 H8 C5 83.1 . . . no
H4 H8 C4 78.2 . . . no
H4 H8 H2 64.6 . . . no
H4 H8 C11 104.6 . . . no
H4 H8 H13 164.2 . . . no
H4 H8 H14 110.0 . . . no
H4 H8 C1 70.1 . . . no
H4 H8 C10 79.7 . . . no
H4 H8 H12 107.0 . . . no
H4 H8 C12 120.2 . . . no
H4 H8 C10 151.0 . . . no
H4 H8 H14 137.7 . . . no
H4 H8 H13 70.7 . . . no
H4 H8 O1 66.5 . . . no
H4 H8 H3 89.3 . . . no
N1 H8 H5 60.0 . . . no
N1 H8 H1 81.0 . . . no
N1 H8 C5 62.8 . . . no
N1 H8 C4 30.9 . . . no
N1 H8 H2 67.7 . . . no
N1 H8 C11 158.0 . . . no
N1 H8 H13 103.1 . . . no
N1 H8 H14 143.7 . . . no
N1 H8 C1 19.1 . . . no
N1 H8 C10 142.3 . . . no
N1 H8 H12 107.9 . . . no
N1 H8 C12 174.0 . . . no
N1 H8 C10 88.2 . . . no
N1 H8 H14 76.7 . . . no
N1 H8 H13 128.3 . . . no
N1 H8 O1 38.3 . . . no
N1 H8 H3 65.7 . . . no
H5 H8 H1 129.7 . . . no
H5 H8 C5 108.1 . . . no
H5 H8 C4 87.1 . . . no
H5 H8 H2 95.5 . . . no
H5 H8 C11 124.2 . . . no
H5 H8 H13 149.4 . . . no
H5 H8 H14 137.5 . . . no
H5 H8 C1 51.9 . . . no
H5 H8 C10 100.0 . . . no
H5 H8 H12 76.0 . . . no
H5 H8 C12 124.5 . . . no
H5 H8 C10 139.5 . . . no
H5 H8 H14 108.1 . . . no
H5 H8 H13 97.6 . . . no
H5 H8 O1 38.1 . . . no
H5 H8 H3 113.8 . . . no
H1 H8 C5 21.7 . . . no
H1 H8 C4 50.1 . . . no
H1 H8 H2 37.2 . . . no
H1 H8 C11 81.9 . . . no
H1 H8 H13 64.2 . . . no
H1 H8 H14 64.2 . . . no
H1 H8 C1 98.2 . . . no
H1 H8 C10 92.0 . . . no
H1 H8 H12 151.0 . . . no
H1 H8 C12 97.2 . . . no
H1 H8 C10 59.4 . . . no
H1 H8 H14 90.5 . . . no
H1 H8 H13 81.9 . . . no
H1 H8 O1 118.7 . . . no
H1 H8 H3 16.5 . . . no
C5 H8 C4 33.3 . . . no
C5 H8 H2 22.0 . . . no
C5 H8 C11 97.2 . . . no
C5 H8 H13 81.6 . . . no
C5 H8 H14 80.9 . . . no
C5 H8 C1 81.5 . . . no
C5 H8 C10 99.6 . . . no
C5 H8 H12 162.7 . . . no
C5 H8 C12 116.5 . . . no
C5 H8 C10 73.1 . . . no
C5 H8 H14 97.1 . . . no
C5 H8 H13 86.0 . . . no
C5 H8 O1 101.0 . . . no
C5 H8 H3 6.2 . . . no
C4 H8 H2 45.3 . . . no
C4 H8 C11 130.5 . . . no
C4 H8 H13 86.7 . . . no
C4 H8 H14 113.6 . . . no
C4 H8 C1 48.6 . . . no
C4 H8 C10 129.7 . . . no
C4 H8 H12 133.6 . . . no
C4 H8 C12 146.8 . . . no
C4 H8 C10 72.7 . . . no
C4 H8 H14 79.5 . . . no
C4 H8 H13 114.5 . . . no
C4 H8 O1 68.8 . . . no
C4 H8 H3 35.2 . . . no
H2 H8 C11 90.3 . . . no
H2 H8 H13 101.2 . . . no
H2 H8 H14 77.9 . . . no
H2 H8 C1 86.6 . . . no
H2 H8 C10 84.4 . . . no
H2 H8 H12 171.5 . . . no
H2 H8 C12 114.1 . . . no
H2 H8 C10 94.4 . . . no
H2 H8 H14 118.6 . . . no
H2 H8 H13 69.3 . . . no
H2 H8 O1 102.4 . . . no
H2 H8 H3 27.3 . . . no
C11 H8 H13 81.5 6_545 6_545 6_545 no
C11 H8 H14 18.0 6_545 6_545 6_545 no
C11 H8 C1 174.6 6_545 6_545 6_545 no
C11 H8 C10 25.4 6_545 6_545 6_545 no
C11 H8 H12 93.7 6_545 6_545 6_545 no
C11 H8 C12 24.8 6_545 6_545 6_545 no
C11 H8 C10 94.9 6_545 6_545 6_545 no
C11 H8 H14 117.2 6_545 6_545 6_545 no
C11 H8 H13 34.7 6_545 6_545 6_545 no
C11 H8 O1 158.3 6_545 6_545 6_545 no
C11 H8 H3 95.5 6_545 6_545 6_545 no
H13 H8 H14 71.7 5_656 5_656 5_656 no
H13 H8 C1 103.4 5_656 5_656 5_656 no
H13 H8 C10 106.9 5_656 5_656 5_656 no
H13 H8 H12 86.9 5_656 5_656 5_656 no
H13 H8 C12 71.0 5_656 5_656 5_656 no
H13 H8 C10 15.0 5_656 5_656 5_656 no
H13 H8 H14 41.3 5_656 5_656 5_656 no
H13 H8 H13 112.2 5_656 5_656 5_656 no
H13 H8 O1 112.5 5_656 5_656 5_656 no
H13 H8 H3 75.5 5_656 5_656 5_656 no
H14 H8 C1 162.3 6_545 6_545 6_545 no
H14 H8 C10 38.0 6_545 6_545 6_545 no
H14 H8 H12 107.6 6_545 6_545 6_545 no
H14 H8 C12 36.6 6_545 6_545 6_545 no
H14 H8 C10 82.9 6_545 6_545 6_545 no
H14 H8 H14 111.8 6_545 6_545 6_545 no
H14 H8 H13 40.6 6_545 6_545 6_545 no
H14 H8 O1 175.5 6_545 6_545 6_545 no
H14 H8 H3 78.5 6_545 6_545 6_545 no
C1 H8 C10 149.5 . . . no
C1 H8 H12 88.8 . . . no
C1 H8 C12 159.1 . . . no
C1 H8 C10 89.8 . . . no
C1 H8 H14 68.2 . . . no
C1 H8 H13 139.9 . . . no
C1 H8 O1 20.6 . . . no
C1 H8 H3 83.8 . . . no
C10 H8 H12 96.1 6_545 6_545 6_545 no
C10 H8 C12 43.1 6_545 6_545 6_545 no
C10 H8 C10 119.9 6_545 6_545 6_545 no
C10 H8 H14 140.7 6_545 6_545 6_545 no
C10 H8 H13 15.4 6_545 6_545 6_545 no
C10 H8 O1 137.6 6_545 6_545 6_545 no
C10 H8 H3 100.5 6_545 6_545 6_545 no
H12 H8 C12 71.1 3_646 3_646 3_646 no
H12 H8 C10 92.7 3_646 3_646 3_646 no
H12 H8 H14 66.0 3_646 3_646 3_646 no
H12 H8 H13 110.4 3_646 3_646 3_646 no
H12 H8 O1 71.5 3_646 3_646 3_646 no
H12 H8 H3 158.6 3_646 3_646 3_646 no
C12 H8 C10 86.0 6_545 6_545 6_545 no
C12 H8 H14 97.7 6_545 6_545 6_545 no
C12 H8 H13 56.6 6_545 6_545 6_545 no
C12 H8 O1 142.2 6_545 6_545 6_545 no
C12 H8 H3 113.1 6_545 6_545 6_545 no
C10 H8 H14 34.9 5_656 5_656 5_656 no
C10 H8 H13 122.6 5_656 5_656 5_656 no
C10 H8 O1 101.5 5_656 5_656 5_656 no
C10 H8 H3 67.3 5_656 5_656 5_656 no
H14 H8 H13 151.6 5_656 5_656 5_656 no
H14 H8 O1 72.1 5_656 5_656 5_656 no
H14 H8 H3 92.7 5_656 5_656 5_656 no
H13 H8 O1 135.2 6_545 6_545 6_545 no
H13 H8 H3 87.7 6_545 6_545 6_545 no
O1 H8 H3 103.9 . . . no
H4 H9 C6 60.4 . . . no
H4 H9 H8 115.9 . . . no
H4 H9 H7 86.7 . . . no
H4 H9 H5 31.8 . . . no
H4 H9 H6 56.6 . . . no
H4 H9 N1 74.5 . . . no
H4 H9 H2 112.8 . . . no
H4 H9 H1 146.1 . . . no
H4 H9 C5 123.5 . . . no
H4 H9 C4 97.1 . . . no
H4 H9 O1 76.1 . . . no
H4 H9 H13 112.7 . . . no
H4 H9 C10 114.4 . . . no
H4 H9 C11 136.9 . . . no
H4 H9 C1 55.4 . . . no
H4 H9 H14 152.7 . . . no
H4 H9 C1 62.3 . . . no
H4 H9 H3 125.1 . . . no
H4 H9 N2 47.8 . . . no
H4 H9 C9 96.0 . . . no
C6 H9 H8 57.7 . . . no
C6 H9 H7 34.3 . . . no
C6 H9 H5 31.7 . . . no
C6 H9 H6 20.7 . . . no
C6 H9 N1 41.2 . . . no
C6 H9 H2 122.5 . . . no
C6 H9 H1 107.1 . . . no
C6 H9 C5 105.3 . . . no
C6 H9 C4 72.1 . . . no
C6 H9 O1 135.5 . . . no
C6 H9 H13 147.4 . . . no
C6 H9 C10 130.5 . . . no
C6 H9 C11 122.3 . . . no
C6 H9 C1 114.1 . . . no
C6 H9 H14 129.2 . . . no
C6 H9 C1 28.8 . . . no
C6 H9 H3 108.1 . . . no
C6 H9 N2 97.6 . . . no
C6 H9 C9 112.5 . . . no
H8 H9 H7 29.9 . . . no
H8 H9 H5 84.2 . . . no
H8 H9 H6 59.7 . . . no
H8 H9 N1 70.5 . . . no
H8 H9 H2 112.6 . . . no
H8 H9 H1 70.2 . . . no
H8 H9 C5 87.8 . . . no
H8 H9 C4 79.0 . . . no
H8 H9 O1 166.5 . . . no
H8 H9 H13 109.8 . . . no
H8 H9 C10 94.0 . . . no
H8 H9 C11 71.7 . . . no
H8 H9 C1 171.4 . . . no
H8 H9 H14 72.5 . . . no
H8 H9 C1 71.7 . . . no
H8 H9 H3 89.0 . . . no
H8 H9 N2 152.2 . . . no
H8 H9 C9 92.7 . . . no
H7 H9 H5 55.0 . . . no
H7 H9 H6 30.1 . . . no
H7 H9 N1 65.4 . . . no
H7 H9 H2 135.5 . . . no
H7 H9 H1 98.0 . . . no
H7 H9 C5 110.4 . . . no
H7 H9 C4 88.4 . . . no
H7 H9 O1 158.5 . . . no
H7 H9 H13 119.9 . . . no
H7 H9 C10 101.4 . . . no
H7 H9 C11 88.2 . . . no
H7 H9 C1 141.6 . . . no
H7 H9 H14 95.5 . . . no
H7 H9 C1 58.7 . . . no
H7 H9 H3 112.5 . . . no
H7 H9 N2 130.8 . . . no
H7 H9 C9 89.7 . . . no
H5 H9 H6 24.9 . . . no
H5 H9 N1 62.4 . . . no
H5 H9 H2 132.6 . . . no
H5 H9 H1 137.5 . . . no
H5 H9 C5 127.9 . . . no
H5 H9 C4 93.3 . . . no
H5 H9 O1 107.5 . . . no
H5 H9 H13 127.0 . . . no
H5 H9 C10 118.0 . . . no
H5 H9 C11 127.0 . . . no
H5 H9 C1 87.2 . . . no
H5 H9 H14 142.4 . . . no
H5 H9 C1 47.4 . . . no
H5 H9 H3 130.6 . . . no
H5 H9 N2 77.7 . . . no
H5 H9 C9 96.5 . . . no
H6 H9 N1 61.8 . . . no
H6 H9 H2 142.9 . . . no
H6 H9 H1 122.6 . . . no
H6 H9 C5 125.3 . . . no
H6 H9 C4 92.8 . . . no
H6 H9 O1 131.0 . . . no
H6 H9 H13 127.0 . . . no
H6 H9 C10 111.4 . . . no
H6 H9 C11 109.5 . . . no
H6 H9 C1 111.6 . . . no
H6 H9 H14 121.5 . . . no
H6 H9 C1 48.6 . . . no
H6 H9 H3 128.0 . . . no
H6 H9 N2 102.2 . . . no
H6 H9 C9 92.2 . . . no
N1 H9 H2 81.3 . . . no
N1 H9 H1 77.0 . . . no
N1 H9 C5 66.4 . . . no
N1 H9 C4 31.8 . . . no
N1 H9 O1 120.6 . . . no
N1 H9 H13 170.5 . . . no
N1 H9 C10 164.5 . . . no
N1 H9 C11 139.5 . . . no
N1 H9 C1 105.4 . . . no
N1 H9 H14 131.0 . . . no
N1 H9 C1 15.0 . . . no
N1 H9 H3 69.3 . . . no
N1 H9 N2 82.4 . . . no
N1 H9 C9 153.5 . . . no
H2 H9 H1 44.0 . . . no
H2 H9 C5 25.4 . . . no
H2 H9 C4 51.2 . . . no
H2 H9 O1 64.7 . . . no
H2 H9 H13 90.0 . . . no
H2 H9 C10 105.2 . . . no
H2 H9 C11 100.4 . . . no
H2 H9 C1 73.6 . . . no
H2 H9 H14 84.3 . . . no
H2 H9 C1 94.3 . . . no
H2 H9 H3 23.8 . . . no
H2 H9 N2 67.7 . . . no
H2 H9 C9 124.9 . . . no
H1 H9 C5 24.3 . . . no
H1 H9 C4 49.8 . . . no
H1 H9 O1 103.5 . . . no
H1 H9 H13 94.1 . . . no
H1 H9 C10 97.6 . . . no
H1 H9 C11 77.0 . . . no
H1 H9 C1 116.9 . . . no
H1 H9 H14 60.7 . . . no
H1 H9 C1 91.5 . . . no
H1 H9 H3 23.6 . . . no
H1 H9 N2 110.4 . . . no
H1 H9 C9 117.5 . . . no
C5 H9 C4 34.8 . . . no
C5 H9 O1 90.1 . . . no
C5 H9 H13 104.1 . . . no
C5 H9 C10 113.9 . . . no
C5 H9 C11 98.3 . . . no
C5 H9 C1 97.6 . . . no
C5 H9 H14 81.2 . . . no
C5 H9 C1 81.2 . . . no
C5 H9 H3 2.9 . . . no
C5 H9 N2 87.0 . . . no
C5 H9 C9 135.4 . . . no
C4 H9 O1 106.4 . . . no
C4 H9 H13 138.8 . . . no
C4 H9 C10 147.3 . . . no
C4 H9 C11 125.5 . . . no
C4 H9 C1 101.6 . . . no
C4 H9 H14 110.1 . . . no
C4 H9 C1 46.5 . . . no
C4 H9 H3 37.6 . . . no
C4 H9 N2 81.2 . . . no
C4 H9 C9 166.5 . . . no
O1 H9 H13 57.9 8_456 8_456 8_456 no
O1 H9 C10 74.7 8_456 8_456 8_456 no
O1 H9 C11 95.4 8_456 8_456 8_456 no
O1 H9 C1 21.4 8_456 8_456 8_456 no
O1 H9 H14 93.9 8_456 8_456 8_456 no
O1 H9 C1 121.2 8_456 8_456 8_456 no
O1 H9 H3 88.3 8_456 8_456 8_456 no
O1 H9 N2 40.7 8_456 8_456 8_456 no
O1 H9 C9 79.5 8_456 8_456 8_456 no
H13 H9 C10 18.4 6_545 6_545 6_545 no
H13 H9 C11 38.4 6_545 6_545 6_545 no
H13 H9 C1 75.5 6_545 6_545 6_545 no
H13 H9 H14 43.5 6_545 6_545 6_545 no
H13 H9 C1 174.4 6_545 6_545 6_545 no
H13 H9 H3 101.3 6_545 6_545 6_545 no
H13 H9 N2 97.9 6_545 6_545 6_545 no
H13 H9 C9 34.9 6_545 6_545 6_545 no
C10 H9 C11 26.4 6_545 6_545 6_545 no
C10 H9 C1 90.0 6_545 6_545 6_545 no
C10 H9 H14 38.4 6_545 6_545 6_545 no
C10 H9 C1 159.3 6_545 6_545 6_545 no
C10 H9 H3 111.2 6_545 6_545 6_545 no
C10 H9 N2 113.1 6_545 6_545 6_545 no
C10 H9 C9 21.6 6_545 6_545 6_545 no
C11 H9 C1 113.9 6_545 6_545 6_545 no
C11 H9 H14 17.1 6_545 6_545 6_545 no
C11 H9 C1 143.4 6_545 6_545 6_545 no
C11 H9 H3 96.2 6_545 6_545 6_545 no
C11 H9 N2 136.1 6_545 6_545 6_545 no
C11 H9 C9 41.1 6_545 6_545 6_545 no
C1 H9 H14 114.8 8_456 8_456 8_456 no
C1 H9 C1 102.4 8_456 8_456 8_456 no
C1 H9 H3 96.7 8_456 8_456 8_456 no
C1 H9 N2 23.1 8_456 8_456 8_456 no
C1 H9 C9 88.1 8_456 8_456 8_456 no
H14 H9 C1 140.5 6_545 6_545 6_545 no
H14 H9 H3 79.1 6_545 6_545 6_545 no
H14 H9 N2 133.2 6_545 6_545 6_545 no
H14 H9 C9 56.8 6_545 6_545 6_545 no
C1 H9 H3 84.1 . . . no
C1 H9 N2 80.6 . . . no
C1 H9 C9 140.7 . . . no
H3 H9 N2 87.0 . . . no
H3 H9 C9 132.8 . . . no
N2 H9 C9 109.9 8_456 8_456 8_456 no
C3 H10 C4 37.4(8) . . . no
C3 H10 C2 35.3(8) . . . no
C3 H10 H15 115.9(15) . . . no
C3 H10 H3 92.2(13) . . . no
C3 H10 O1 168.7(14) . . . no
C3 H10 C5 71.4(10) . . . no
C3 H10 C12 97.5(12) . . . no
C3 H10 C7 67.9(10) . . . no
C3 H10 H2 113.7(13) . . . no
C3 H10 C1 166.0(13) . . . no
C3 H10 N1 22.3(8) . . . no
C3 H10 N2 21.5(8) . . . no
C3 H10 H2 70.9(11) . . . no
C3 H10 H1 70.9(11) . . . no
C3 H10 N2 143.5(13) . . . no
C3 H10 H11 59.4(11) . . . no
C4 H10 C2 72.7(6) . . . no
C4 H10 H15 153.2(12) . . . no
C4 H10 H3 54.9(7) . . . no
C4 H10 O1 141.6(9) . . . no
C4 H10 C5 34.0(3) . . . no
C4 H10 C12 134.9(9) . . . no
C4 H10 C7 105.3(8) . . . no
C4 H10 H2 91.8(8) . . . no
C4 H10 C1 130.7(7) . . . no
C4 H10 N1 15.1(2) . . . no
C4 H10 N2 58.9(5) . . . no
C4 H10 H2 35.5(5) . . . no
C4 H10 H1 35.6(5) . . . no
C4 H10 N2 107.2(6) . . . no
C4 H10 H11 63.2(7) . . . no
C2 H10 H15 80.6(9) . . . no
C2 H10 H3 127.4(10) . . . no
C2 H10 O1 142.8(8) . . . no
C2 H10 C5 106.7(7) . . . no
C2 H10 C12 62.2(5) . . . no
C2 H10 C7 32.6(3) . . . no
C2 H10 H2 127.3(8) . . . no
C2 H10 C1 154.7(8) . . . no
C2 H10 N1 57.6(4) . . . no
C2 H10 N2 13.9(2) . . . no
C2 H10 H2 105.2(8) . . . no
C2 H10 H1 105.0(8) . . . no
C2 H10 N2 168.9(7) . . . no
C2 H10 H11 68.4(6) . . . no
H15 H10 H3 151.2(12) . . . no
H15 H10 O1 64.9(8) . . . no
H15 H10 C5 171.8(10) . . . no
H15 H10 C12 18.4(6) . . . no
H15 H10 C7 48.0(7) . . . no
H15 H10 H2 107.1(10) . . . no
H15 H10 C1 75.1(8) . . . no
H15 H10 N1 138.2(10) . . . no
H15 H10 N2 94.5(9) . . . no
H15 H10 H2 167.3(11) . . . no
H15 H10 H1 161.3(10) . . . no
H15 H10 N2 98.3(9) . . . no
H15 H10 H11 109.7(9) . . . no
H3 H10 O1 88.9(8) . . . no
H3 H10 C5 20.9(6) . . . no
H3 H10 C12 169.2(10) . . . no
H3 H10 C7 159.7(10) . . . no
H3 H10 H2 63.3(9) . . . no
H3 H10 C1 76.2(8) . . . no
H3 H10 N1 69.9(7) . . . no
H3 H10 N2 113.7(8) . . . no
H3 H10 H2 27.7(7) . . . no
H3 H10 H1 24.6(7) . . . no
H3 H10 N2 52.9(7) . . . no
H3 H10 H11 89.2(9) . . . no
O1 H10 C5 108.8(7) 4_554 4_554 4_554 no
O1 H10 C12 82.6(5) 4_554 4_554 4_554 no
O1 H10 C7 111.5(6) 4_554 4_554 4_554 no
O1 H10 H2 57.1(7) 4_554 4_554 4_554 no
O1 H10 C1 22.7(2) 4_554 4_554 4_554 no
O1 H10 N1 155.4(7) 4_554 4_554 4_554 no
O1 H10 N2 155.2(6) 4_554 4_554 4_554 no
O1 H10 H2 106.3(7) 4_554 4_554 4_554 no
O1 H10 H1 112.1(7) 4_554 4_554 4_554 no
O1 H10 N2 41.6(3) 4_554 4_554 4_554 no
O1 H10 H11 109.5(7) 4_554 4_554 4_554 no
C5 H10 C12 168.6(8) . . . no
C5 H10 C7 139.2(7) . . . no
C5 H10 H2 71.8(6) . . . no
C5 H10 C1 97.1(6) . . . no
C5 H10 N1 49.1(3) . . . no
C5 H10 N2 92.8(6) . . . no
C5 H10 H2 15.0(4) . . . no
C5 H10 H1 13.9(4) . . . no
C5 H10 N2 73.8(4) . . . no
C5 H10 H11 77.0(6) . . . no
C12 H10 C7 29.6(2) . . . no
C12 H10 H2 116.3(8) . . . no
C12 H10 C1 93.5(6) . . . no
C12 H10 N1 119.8(6) . . . no
C12 H10 N2 76.1(5) . . . no
C12 H10 H2 162.7(8) . . . no
C12 H10 H1 159.6(8) . . . no
C12 H10 N2 116.6(6) . . . no
C12 H10 H11 99.8(7) . . . no
C7 H10 H2 127.6(8) . . . no
C7 H10 C1 122.8(6) . . . no
C7 H10 N1 90.2(5) . . . no
C7 H10 N2 46.5(3) . . . no
C7 H10 H2 136.7(8) . . . no
C7 H10 H1 135.7(8) . . . no
C7 H10 N2 145.1(7) . . . no
C7 H10 H11 84.3(6) . . . no
H2 H10 C1 68.2(7) 5_556 5_556 5_556 no
H2 H10 N1 100.7(7) 5_556 5_556 5_556 no
H2 H10 N2 122.7(7) 5_556 5_556 5_556 no
H2 H10 H2 60.3(8) 5_556 5_556 5_556 no
H2 H10 H1 84.0(8) 5_556 5_556 5_556 no
H2 H10 N2 63.6(6) 5_556 5_556 5_556 no
H2 H10 H11 59.8(7) 5_556 5_556 5_556 no
C1 H10 N1 145.6(6) 4_554 4_554 4_554 no
C1 H10 N2 167.4(6) 4_554 4_554 4_554 no
C1 H10 H2 100.1(6) 4_554 4_554 4_554 no
C1 H10 H1 96.0(6) 4_554 4_554 4_554 no
C1 H10 N2 23.5(2) 4_554 4_554 4_554 no
C1 H10 H11 127.0(7) 4_554 4_554 4_554 no
N1 H10 N2 43.8(3) . . . no
N1 H10 H2 49.4(5) . . . no
N1 H10 H1 49.7(5) . . . no
N1 H10 N2 122.1(5) . . . no
N1 H10 H11 59.6(5) . . . no
N2 H10 H2 91.5(6) . . . no
N2 H10 H1 91.8(6) . . . no
N2 H10 N2 163.1(6) . . . no
N2 H10 H11 63.0(5) . . . no
H2 H10 H1 28.8(6) . . . no
H2 H10 N2 78.2(5) . . . no
H2 H10 H11 63.4(7) . . . no
H1 H10 N2 72.6(5) . . . no
H1 H10 H11 88.8(7) . . . no
N2 H10 H11 121.9(7) 4_554 4_554 4_554 no
C8 H11 C7 34.6(10) . . . no
C8 H11 C9 34.3(10) . . . no
C8 H11 H12 59.7(15) . . . no
C8 H11 N2 97.9(17) . . . no
C8 H11 H3 127.6(19) . . . no
C8 H11 C2 68.3(14) . . . no
C8 H11 C5 126.2(18) . . . no
C8 H11 C3 142.4(18) . . . no
C8 H11 C4 155.8(19) . . . no
C8 H11 H1 108.8(17) . . . no
C8 H11 H2 135.5(19) . . . no
C8 H11 C12 20.7(10) . . . no
C8 H11 N1 135.5(18) . . . no
C8 H11 C10 21.1(11) . . . no
C8 H11 C2 118.8(17) . . . no
C8 H11 C1 114.4(17) . . . no
C8 H11 N2 108.2(17) . . . no
C8 H11 H10 143.7(18) . . . no
C7 H11 C9 69.0(9) . . . no
C7 H11 H12 94.3(13) . . . no
C7 H11 N2 63.3(7) . . . no
C7 H11 H3 110.2(12) . . . no
C7 H11 C2 33.7(4) . . . no
C7 H11 C5 117.7(10) . . . no
C7 H11 C3 162.3(12) . . . no
C7 H11 C4 145.4(12) . . . no
C7 H11 H1 106.9(10) . . . no
C7 H11 H2 135.6(12) . . . no
C7 H11 C12 13.9(3) . . . no
C7 H11 N1 123.6(11) . . . no
C7 H11 C10 55.7(7) . . . no
C7 H11 C2 142.1(12) . . . no
C7 H11 C1 114.2(10) . . . no
C7 H11 N2 122.4(11) . . . no
C7 H11 H10 176.3(12) . . . no
C9 H11 H12 25.3(7) . . . no
C9 H11 N2 132.3(13) . . . no
C9 H11 H3 130.2(13) . . . no
C9 H11 C2 102.7(11) . . . no
C9 H11 C5 119.5(11) . . . no
C9 H11 C3 111.2(10) . . . no
C9 H11 C4 133.4(11) . . . no
C9 H11 H1 102.9(11) . . . no
C9 H11 H2 116.7(11) . . . no
C9 H11 C12 55.1(7) . . . no
C9 H11 N1 129.4(10) . . . no
C9 H11 C10 13.2(3) . . . no
C9 H11 C2 91.0(8) . . . no
C9 H11 C1 106.6(9) . . . no
C9 H11 N2 89.8(8) . . . no
C9 H11 H10 109.5(10) . . . no
H12 H11 N2 157.6(15) . . . no
H12 H11 H3 122.1(14) . . . no
H12 H11 C2 128.0(14) . . . no
H12 H11 C5 108.3(11) . . . no
H12 H11 C3 87.1(10) . . . no
H12 H11 C4 110.9(11) . . . no
H12 H11 H1 96.1(11) . . . no
H12 H11 H2 98.8(12) . . . no
H12 H11 C12 80.4(11) . . . no
H12 H11 N1 115.1(11) . . . no
H12 H11 C10 38.6(8) . . . no
H12 H11 C2 69.9(9) . . . no
H12 H11 C1 96.7(10) . . . no
H12 H11 N2 75.6(9) . . . no
H12 H11 H10 84.3(10) . . . no
N2 H11 H3 69.0(9) . . . no
N2 H11 C2 29.6(3) . . . no
N2 H11 C5 83.1(8) . . . no
N2 H11 C3 114.6(10) . . . no
N2 H11 C4 90.2(9) . . . no
N2 H11 H1 89.8(9) . . . no
N2 H11 H2 97.1(10) . . . no
N2 H11 C12 77.2(8) . . . no
N2 H11 N1 81.1(8) . . . no
N2 H11 C10 119.0(10) . . . no
N2 H11 C2 128.3(10) . . . no
N2 H11 C1 94.0(8) . . . no
N2 H11 N2 116.4(9) . . . no
N2 H11 H10 118.2(11) . . . no
H3 H11 C2 88.6(10) 4 4 4 no
H3 H11 C5 14.2(6) 4 4 4 no
H3 H11 C3 83.6(10) 4 4 4 no
H3 H11 C4 76.6(9) 4 4 4 no
H3 H11 H1 27.5(7) 4 4 4 no
H3 H11 H2 29.9(7) 4 4 4 no
H3 H11 C12 118.3(10) 4 4 4 no
H3 H11 N1 93.9(10) 4 4 4 no
H3 H11 C10 131.0(11) 4 4 4 no
H3 H11 C2 107.3(11) 4 4 4 no
H3 H11 C1 117.0(11) 4 4 4 no
H3 H11 N2 123.3(12) 4 4 4 no
H3 H11 H10 73.3(9) 4 4 4 no
C2 H11 C5 101.0(8) . . . no
C2 H11 C3 141.5(11) . . . no
C2 H11 C4 117.0(10) . . . no
C2 H11 H1 99.6(9) . . . no
C2 H11 H2 118.6(10) . . . no
C2 H11 C12 47.6(5) . . . no
C2 H11 N1 101.7(8) . . . no
C2 H11 C10 89.4(8) . . . no
C2 H11 C2 144.7(10) . . . no
C2 H11 C1 105.2(8) . . . no
C2 H11 N2 124.3(9) . . . no
C2 H11 H10 147.6(11) . . . no
C5 H11 C3 78.3(7) 4 4 4 no
C5 H11 C4 77.3(7) 4 4 4 no
C5 H11 H1 18.0(5) 4 4 4 no
C5 H11 H2 18.6(5) 4 4 4 no
C5 H11 C12 122.6(8) 4 4 4 no
C5 H11 N1 98.1(8) 4 4 4 no
C5 H11 C10 123.3(8) 4 4 4 no
C5 H11 C2 100.1(8) 4 4 4 no
C5 H11 C1 119.3(9) 4 4 4 no
C5 H11 N2 119.3(9) 4 4 4 no
C5 H11 H10 65.9(6) 4 4 4 no
C3 H11 C4 24.6(2) 8_556 8_556 8_556 no
C3 H11 H1 90.5(9) 8_556 8_556 8_556 no
C3 H11 H2 61.1(7) 8_556 8_556 8_556 no
C3 H11 C12 158.1(9) 8_556 8_556 8_556 no
C3 H11 N1 41.8(4) 8_556 8_556 8_556 no
C3 H11 C10 123.6(8) 8_556 8_556 8_556 no
C3 H11 C2 24.4(2) 8_556 8_556 8_556 no
C3 H11 C1 48.1(4) 8_556 8_556 8_556 no
C3 H11 N2 41.1(3) 8_556 8_556 8_556 no
C3 H11 H10 14.5(3) 8_556 8_556 8_556 no
C4 H11 H1 93.9(9) 8_556 8_556 8_556 no
C4 H11 H2 65.1(7) 8_556 8_556 8_556 no
C4 H11 C12 154.0(9) 8_556 8_556 8_556 no
C4 H11 N1 23.9(2) 8_556 8_556 8_556 no
C4 H11 C10 144.2(9) 8_556 8_556 8_556 no
C4 H11 C2 42.4(4) 8_556 8_556 8_556 no
C4 H11 C1 42.0(4) 8_556 8_556 8_556 no
C4 H11 N2 48.3(4) 8_556 8_556 8_556 no
C4 H11 H10 33.5(4) 8_556 8_556 8_556 no
H1 H11 H2 29.8(6) 4 4 4 no
H1 H11 C12 108.5(9) 4 4 4 no
H1 H11 N1 115.7(10) 4 4 4 no
H1 H11 C10 105.6(9) 4 4 4 no
H1 H11 C2 108.9(9) 4 4 4 no
H1 H11 C1 135.6(10) 4 4 4 no
H1 H11 N2 130.3(10) 4 4 4 no
H1 H11 H10 76.7(8) 4 4 4 no
H2 H11 C12 138.3(10) 4 4 4 no
H2 H11 N1 88.2(8) 4 4 4 no
H2 H11 C10 125.0(9) 4 4 4 no
H2 H11 C2 81.9(8) 4 4 4 no
H2 H11 C1 106.0(9) 4 4 4 no
H2 H11 N2 101.9(9) 4 4 4 no
H2 H11 H10 48.0(7) 4 4 4 no
C12 H11 N1 130.2(9) . . . no
C12 H11 C10 41.8(4) . . . no
C12 H11 C2 134.0(9) . . . no
C12 H11 C1 115.5(8) . . . no
C12 H11 N2 117.7(8) . . . no
C12 H11 H10 164.2(10) . . . no
N1 H11 C10 134.3(9) 8_556 8_556 8_556 no
N1 H11 C2 47.2(4) 8_556 8_556 8_556 no
N1 H11 C1 23.5(2) 8_556 8_556 8_556 no
N1 H11 N2 40.3(3) 8_556 8_556 8_556 no
N1 H11 H10 54.5(5) 8_556 8_556 8_556 no
C10 H11 C2 102.1(7) . . . no
C10 H11 C1 110.8(8) . . . no
C10 H11 N2 97.4(7) . . . no
C10 H11 H10 122.8(8) . . . no
C2 H11 C1 39.5(3) 8_556 8_556 8_556 no
C2 H11 N2 21.9(2) 8_556 8_556 8_556 no
C2 H11 H10 34.3(4) 8_556 8_556 8_556 no
C1 H11 N2 22.3(2) 8_556 8_556 8_556 no
C1 H11 H10 62.7(5) 8_556 8_556 8_556 no
N2 H11 H10 54.0(5) 8_556 8_556 8_556 no
C9 H12 C8 36.3(11) . . . no
C9 H12 C10 33.7(9) . . . no
C9 H12 H11 62.5(16) . . . no
C9 H12 H13 55.9(13) . . . no
C9 H12 H7 134.2 . . . no
C9 H12 H6 118.7 . . . no
C9 H12 H1 80.6(15) . . . no
C9 H12 H8 143.9 . . . no
C9 H12 C11 19.7(10) . . . no
C9 H12 C7 22.8(11) . . . no
C9 H12 H5 116.0 . . . no
C9 H12 C7 143.1(19) . . . no
C9 H12 C6 129.1(17) . . . no
C9 H12 C2 120.4(18) . . . no
C9 H12 H3 84.8(16) . . . no
C8 H12 C10 70.0(10) . . . no
C8 H12 H11 26.2(7) . . . no
C8 H12 H13 92.2(13) . . . no
C8 H12 H7 156.4 . . . no
C8 H12 H6 152.5 . . . no
C8 H12 H1 98.8(11) . . . no
C8 H12 H8 157.1 . . . no
C8 H12 C11 56.0(7) . . . no
C8 H12 C7 13.5(3) . . . no
C8 H12 H5 151.5 . . . no
C8 H12 C7 115.6(10) . . . no
C8 H12 C6 158.2(12) . . . no
C8 H12 C2 90.3(8) . . . no
C8 H12 H3 87.5(9) . . . no
C10 H12 H11 96.1(14) . . . no
C10 H12 H13 22.2(6) . . . no
C10 H12 H7 104.5 . . . no
C10 H12 H6 86.2 . . . no
C10 H12 H1 66.0(8) . . . no
C10 H12 H8 114.9 . . . no
C10 H12 C11 14.0(4) . . . no
C10 H12 C7 56.5(7) . . . no
C10 H12 H5 82.7 . . . no
C10 H12 C7 149.5(11) . . . no
C10 H12 C6 97.6(9) . . . no
C10 H12 C2 142.6(11) . . . no
C10 H12 H3 83.9(9) . . . no
H11 H12 H13 118.3(16) . . . no
H11 H12 H7 148.2 . . . no
H11 H12 H6 165.4 . . . no
H11 H12 H1 111.0(12) . . . no
H11 H12 H8 140.7 . . . no
H11 H12 C11 82.2(11) . . . no
H11 H12 C7 39.7(8) . . . no
H11 H12 H5 171.5 . . . no
H11 H12 C7 93.3(10) . . . no
H11 H12 C6 156.7(12) . . . no
H11 H12 C2 68.7(9) . . . no
H11 H12 H3 90.6(11) . . . no
H13 H12 H7 84.3 . . . no
H13 H12 H6 64.8 . . . no
H13 H12 H1 60.0(9) . . . no
H13 H12 H8 94.6 . . . no
H13 H12 C11 36.1(8) . . . no
H13 H12 C7 78.7(11) . . . no
H13 H12 H5 60.8 . . . no
H13 H12 C7 137.7(12) . . . no
H13 H12 C6 76.7(9) . . . no
H13 H12 C2 147.1(11) . . . no
H13 H12 H3 84.1(10) . . . no
H7 H12 H6 20.8 3_656 3_656 3_656 no
H7 H12 H1 99.6 3_656 3_656 3_656 no
H7 H12 H8 10.4 3_656 3_656 3_656 no
H7 H12 C11 117.3 3_656 3_656 3_656 no
H7 H12 C7 150.8 3_656 3_656 3_656 no
H7 H12 H5 27.0 3_656 3_656 3_656 no
H7 H12 C7 81.2 3_656 3_656 3_656 no
H7 H12 C6 8.8 3_656 3_656 3_656 no
H7 H12 C2 105.3 3_656 3_656 3_656 no
H7 H12 H3 115.2 3_656 3_656 3_656 no
H6 H12 H1 83.1 3_656 3_656 3_656 no
H6 H12 H8 30.4 3_656 3_656 3_656 no
H6 H12 C11 99.8 3_656 3_656 3_656 no
H6 H12 C7 140.3 3_656 3_656 3_656 no
H6 H12 H5 6.9 3_656 3_656 3_656 no
H6 H12 C7 91.9 3_656 3_656 3_656 no
H6 H12 C6 12.3 3_656 3_656 3_656 no
H6 H12 C2 117.2 3_656 3_656 3_656 no
H6 H12 H3 103.9 3_656 3_656 3_656 no
H1 H12 H8 103.6 5_656 5_656 5_656 no
H1 H12 C11 71.0(7) 5_656 5_656 5_656 no
H1 H12 C7 92.2(8) 5_656 5_656 5_656 no
H1 H12 H5 76.3 5_656 5_656 5_656 no
H1 H12 C7 83.5(8) 5_656 5_656 5_656 no
H1 H12 C6 91.8(8) 5_656 5_656 5_656 no
H1 H12 C2 87.1(8) 5_656 5_656 5_656 no
H1 H12 H3 26.5(6) 5_656 5_656 5_656 no
H8 H12 C11 127.6 3_656 3_656 3_656 no
H8 H12 C7 157.0 3_656 3_656 3_656 no
H8 H12 H5 35.9 3_656 3_656 3_656 no
H8 H12 C7 72.4 3_656 3_656 3_656 no
H8 H12 C6 18.2 3_656 3_656 3_656 no
H8 H12 C2 95.7 3_656 3_656 3_656 no
H8 H12 H3 115.0 3_656 3_656 3_656 no
C11 H12 C7 42.5(4) . . . no
C11 H12 H5 96.5 . . . no
C11 H12 C7 150.3(9) . . . no
C11 H12 C6 110.9(7) . . . no
C11 H12 C2 134.4(9) . . . no
C11 H12 H3 83.6(7) . . . no
C7 H12 H5 138.4 . . . no
C7 H12 C7 126.9(8) . . . no
C7 H12 C6 148.8(9) . . . no
C7 H12 C2 101.8(7) . . . no
C7 H12 H3 86.5(7) . . . no
H5 H12 C7 91.9 3_656 3_656 3_656 no
H5 H12 C6 18.2 3_656 3_656 3_656 no
H5 H12 C2 117.0 3_656 3_656 3_656 no
H5 H12 H3 97.6 3_656 3_656 3_656 no
C7 H12 C6 84.3(7) 8_556 8_556 8_556 no
C7 H12 C2 25.3(2) 8_556 8_556 8_556 no
C7 H12 H3 67.0(6) 8_556 8_556 8_556 no
C6 H12 C2 109.3(8) 3_656 3_656 3_656 no
C6 H12 H3 109.5(8) 3_656 3_656 3_656 no
C2 H12 H3 63.2(6) 8_556 8_556 8_556 no
C10 H13 C11 38.6(10) . . . no
C10 H13 C9 34.1(10) . . . no
C10 H13 H14 62.9(14) . . . no
C10 H13 H12 58.7(14) . . . no
C10 H13 O1 130.1(17) . . . no
C10 H13 H6 118.1 . . . no
C10 H13 H1 88.8(16) . . . no
C10 H13 H9 81.3 . . . no
C10 H13 H8 108.6 . . . no
C10 H13 H5 132.5 . . . no
C10 H13 C12 24.2(10) . . . no
C10 H13 H15 177.1(17) . . . no
C10 H13 C8 19.1(10) . . . no
C10 H13 H7 103.7 . . . no
C10 H13 H4 83.6 . . . no
C10 H13 H7 107.6 . . . no
C10 H13 H8 66.1 . . . no
C10 H13 H14 139.1(17) . . . no
C10 H13 H2 110.8(16) . . . no
C11 H13 C9 72.7(9) . . . no
C11 H13 H14 24.4(6) . . . no
C11 H13 H12 97.3(14) . . . no
C11 H13 O1 128.9(10) . . . no
C11 H13 H6 154.1 . . . no
C11 H13 H1 100.6(10) . . . no
C11 H13 H9 75.5 . . . no
C11 H13 H8 91.9 . . . no
C11 H13 H5 168.0 . . . no
C11 H13 C12 14.4(3) . . . no
C11 H13 H15 144.3(10) . . . no
C11 H13 C8 57.7(7) . . . no
C11 H13 H7 139.9 . . . no
C11 H13 H4 85.6 . . . no
C11 H13 H7 82.9 . . . no
C11 H13 H8 57.6 . . . no
C11 H13 H14 146.9(10) . . . no
C11 H13 H2 87.8(8) . . . no
C9 H13 H14 97.0(12) . . . no
C9 H13 H12 24.6(7) . . . no
C9 H13 O1 115.9(9) . . . no
C9 H13 H6 85.2 . . . no
C9 H13 H1 77.5(9) . . . no
C9 H13 H9 90.7 . . . no
C9 H13 H8 116.1 . . . no
C9 H13 H5 99.1 . . . no
C9 H13 C12 58.3(7) . . . no
C9 H13 H15 143.1(10) . . . no
C9 H13 C8 15.0(3) . . . no
C9 H13 H7 71.4 . . . no
C9 H13 H4 85.4 . . . no
C9 H13 H7 123.9 . . . no
C9 H13 H8 83.1 . . . no
C9 H13 H14 113.2(9) . . . no
C9 H13 H2 126.5(9) . . . no
H14 H13 H12 121.6(15) . . . no
H14 H13 O1 119.1(10) . . . no
H14 H13 H6 167.9 . . . no
H14 H13 H1 104.9(11) . . . no
H14 H13 H9 76.3 . . . no
H14 H13 H8 79.5 . . . no
H14 H13 H5 162.3 . . . no
H14 H13 C12 38.8(7) . . . no
H14 H13 H15 119.9(11) . . . no
H14 H13 C8 82.0(9) . . . no
H14 H13 H7 160.3 . . . no
H14 H13 H4 89.1 . . . no
H14 H13 H7 66.9 . . . no
H14 H13 H8 61.3 . . . no
H14 H13 H14 133.2(9) . . . no
H14 H13 H2 74.1(8) . . . no
H12 H13 O1 100.5(10) . . . no
H12 H13 H6 61.4 . . . no
H12 H13 H1 72.0(10) . . . no
H12 H13 H9 97.3 . . . no
H12 H13 H8 116.0 . . . no
H12 H13 H5 74.9 . . . no
H12 H13 C12 82.9(11) . . . no
H12 H13 H15 118.4(11) . . . no
H12 H13 C8 39.6(9) . . . no
H12 H13 H7 48.4 . . . no
H12 H13 H4 87.4 . . . no
H12 H13 H7 129.1 . . . no
H12 H13 H8 96.4 . . . no
H12 H13 H14 92.4(10) . . . no
H12 H13 H2 129.6(10) . . . no
O1 H13 H6 50.2 3_656 3_656 3_656 no
O1 H13 H1 130.5(10) 3_656 3_656 3_656 no
O1 H13 H9 55.0 3_656 3_656 3_656 no
O1 H13 H8 121.0 3_656 3_656 3_656 no
O1 H13 H5 46.3 3_656 3_656 3_656 no
O1 H13 C12 132.2(8) 3_656 3_656 3_656 no
O1 H13 H15 48.9(6) 3_656 3_656 3_656 no
O1 H13 C8 123.9(7) 3_656 3_656 3_656 no
O1 H13 H7 56.9 3_656 3_656 3_656 no
O1 H13 H4 48.3 3_656 3_656 3_656 no
O1 H13 H7 118.8 3_656 3_656 3_656 no
O1 H13 H8 73.0 3_656 3_656 3_656 no
O1 H13 H14 79.7(7) 3_656 3_656 3_656 no
O1 H13 H2 44.9(5) 3_656 3_656 3_656 no
H6 H13 H1 87.2 3_656 3_656 3_656 no
H6 H13 H9 91.8 3_656 3_656 3_656 no
H6 H13 H8 110.2 3_656 3_656 3_656 no
H6 H13 H5 14.6 3_656 3_656 3_656 no
H6 H13 C12 141.2 3_656 3_656 3_656 no
H6 H13 H15 59.0 3_656 3_656 3_656 no
H6 H13 C8 99.8 3_656 3_656 3_656 no
H6 H13 H7 14.5 3_656 3_656 3_656 no
H6 H13 H4 79.3 3_656 3_656 3_656 no
H6 H13 H7 121.5 3_656 3_656 3_656 no
H6 H13 H8 107.4 3_656 3_656 3_656 no
H6 H13 H14 55.0 3_656 3_656 3_656 no
H6 H13 H2 95.0 3_656 3_656 3_656 no
H1 H13 H9 168.3 5_656 5_656 5_656 no
H1 H13 H8 44.1 5_656 5_656 5_656 no
H1 H13 H5 85.8 5_656 5_656 5_656 no
H1 H13 C12 96.3(9) 5_656 5_656 5_656 no
H1 H13 H15 90.6(9) 5_656 5_656 5_656 no
H1 H13 C8 81.7(8) 5_656 5_656 5_656 no
H1 H13 H7 88.5 5_656 5_656 5_656 no
H1 H13 H4 159.1 5_656 5_656 5_656 no
H1 H13 H7 58.2 5_656 5_656 5_656 no
H1 H13 H8 154.7 5_656 5_656 5_656 no
H1 H13 H14 52.7(7) 5_656 5_656 5_656 no
H1 H13 H2 156.0(10) 5_656 5_656 5_656 no
H9 H13 H8 145.8 6 6 6 no
H9 H13 H5 96.2 6 6 6 no
H9 H13 C12 77.2 6 6 6 no
H9 H13 H15 98.9 6 6 6 no
H9 H13 C8 86.9 6 6 6 no
H9 H13 H7 87.7 6 6 6 no
H9 H13 H4 13.3 6 6 6 no
H9 H13 H7 131.0 6 6 6 no
H9 H13 H8 18.1 6 6 6 no
H9 H13 H14 134.6 6 6 6 no
H9 H13 H2 35.8 6 6 6 no
H8 H13 H5 99.7 5_656 5_656 5_656 no
H8 H13 C12 98.4 5_656 5_656 5_656 no
H8 H13 H15 72.8 5_656 5_656 5_656 no
H8 H13 C8 113.3 5_656 5_656 5_656 no
H8 H13 H7 119.7 5_656 5_656 5_656 no
H8 H13 H4 156.5 5_656 5_656 5_656 no
H8 H13 H7 15.1 5_656 5_656 5_656 no
H8 H13 H8 138.8 5_656 5_656 5_656 no
H8 H13 H14 55.6 5_656 5_656 5_656 no
H8 H13 H2 113.8 5_656 5_656 5_656 no
H5 H13 C12 155.9 3_656 3_656 3_656 no
H5 H13 H15 44.6 3_656 3_656 3_656 no
H5 H13 C8 113.9 3_656 3_656 3_656 no
H5 H13 H7 29.1 3_656 3_656 3_656 no
H5 H13 H4 85.0 3_656 3_656 3_656 no
H5 H13 H7 109.1 3_656 3_656 3_656 no
H5 H13 H8 113.5 3_656 3_656 3_656 no
H5 H13 H14 44.3 3_656 3_656 3_656 no
H5 H13 H2 90.3 3_656 3_656 3_656 no
C12 H13 H15 158.7(8) . . . no
C12 H13 C8 43.3(4) . . . no
C12 H13 H7 126.8 . . . no
C12 H13 H4 84.7 . . . no
C12 H13 H7 92.1 . . . no
C12 H13 H8 59.3 . . . no
C12 H13 H14 148.2(8) . . . no
C12 H13 H2 96.8(7) . . . no
H15 H13 C8 158.0(8) 2_556 2_556 2_556 no
H15 H13 H7 73.4 2_556 2_556 2_556 no
H15 H13 H4 95.9 2_556 2_556 2_556 no
H15 H13 H7 74.5 2_556 2_556 2_556 no
H15 H13 H8 114.6 2_556 2_556 2_556 no
H15 H13 H14 39.6(6) 2_556 2_556 2_556 no
H15 H13 H2 70.4(7) 2_556 2_556 2_556 no
C8 H13 H7 85.8 . . . no
C8 H13 H4 84.9 . . . no
C8 H13 H7 117.3 . . . no
C8 H13 H8 75.6 . . . no
C8 H13 H14 125.0(8) . . . no
C8 H13 H2 121.2(8) . . . no
H7 H13 H4 74.5 3_656 3_656 3_656 no
H7 H13 H7 132.8 3_656 3_656 3_656 no
H7 H13 H8 100.7 3_656 3_656 3_656 no
H7 H13 H14 66.5 3_656 3_656 3_656 no
H7 H13 H2 99.5 3_656 3_656 3_656 no
H4 H13 H7 142.7 6 6 6 no
H4 H13 H8 28.5 6 6 6 no
H4 H13 H14 126.6 6 6 6 no
H4 H13 H2 42.8 6 6 6 no
H7 H13 H8 124.0 5_656 5_656 5_656 no
H7 H13 H14 66.7 5_656 5_656 5_656 no
H7 H13 H2 101.3 5_656 5_656 5_656 no
H8 H13 H14 152.3 6 6 6 no
H8 H13 H2 45.8 6 6 6 no
H14 H13 H2 110.0(9) 2_556 2_556 2_556 no
C11 H14 C12 37.5(9) . . . no
C11 H14 C10 34.6(9) . . . no
C11 H14 H13 58.3(12) . . . no
C11 H14 H15 62.2(13) . . . no
C11 H14 H5 120.2 . . . no
C11 H14 H1 112.3(15) . . . no
C11 H14 H6 128.1 . . . no
C11 H14 H4 128.0 . . . no
C11 H14 H8 70.4 . . . no
C11 H14 H7 109.7 . . . no
C11 H14 H9 71.1 . . . no
C11 H14 C9 20.1(9) . . . no
C11 H14 C7 23.7(9) . . . no
C11 H14 H8 95.1 . . . no
C11 H14 C6 129.4(15) . . . no
C11 H14 N1 89.0(13) . . . no
C11 H14 H13 100.6(14) . . . no
C12 H14 C10 72.0(8) . . . no
C12 H14 H13 95.8(11) . . . no
C12 H14 H15 24.7(6) . . . no
C12 H14 H5 82.9 . . . no
C12 H14 H1 114.9(9) . . . no
C12 H14 H6 90.8 . . . no
C12 H14 H4 94.8 . . . no
C12 H14 H8 77.2 . . . no
C12 H14 H7 126.4 . . . no
C12 H14 H9 89.9 . . . no
C12 H14 C9 57.4(6) . . . no
C12 H14 C7 13.9(3) . . . no
C12 H14 H8 116.8 . . . no
C12 H14 C6 92.6(7) . . . no
C12 H14 N1 92.8(7) . . . no
C12 H14 H13 76.5(7) . . . no
C10 H14 H13 23.8(6) . . . no
C10 H14 H15 96.7(10) . . . no
C10 H14 H5 153.6 . . . no
C10 H14 H1 103.6(9) . . . no
C10 H14 H6 162.6 . . . no
C10 H14 H4 150.1 . . . no
C10 H14 H8 73.5 . . . no
C10 H14 H7 86.8 . . . no
C10 H14 H9 61.8 . . . no
C10 H14 C9 14.7(3) . . . no
C10 H14 C7 58.1(5) . . . no
C10 H14 H8 72.0 . . . no
C10 H14 C6 160.3(9) . . . no
C10 H14 N1 83.6(7) . . . no
C10 H14 H13 122.2(9) . . . no
H13 H14 H15 120.5(13) . . . no
H13 H14 H5 172.0 . . . no
H13 H14 H1 93.6(10) . . . no
H13 H14 H6 172.8 . . . no
H13 H14 H4 150.8 . . . no
H13 H14 H8 78.1 . . . no
H13 H14 H7 72.1 . . . no
H13 H14 H9 60.2 . . . no
H13 H14 C9 38.5(7) . . . no
H13 H14 C7 82.0(9) . . . no
H13 H14 H8 59.2 . . . no
H13 H14 C6 165.1(10) . . . no
H13 H14 N1 82.4(8) . . . no
H13 H14 H13 130.8(9) . . . no
H15 H14 H5 58.4 . . . no
H15 H14 H1 110.2(10) . . . no
H15 H14 H6 66.2 . . . no
H15 H14 H4 72.7 . . . no
H15 H14 H8 84.4 . . . no
H15 H14 H7 129.6 . . . no
H15 H14 H9 102.3 . . . no
H15 H14 C9 82.0(9) . . . no
H15 H14 C7 38.5(7) . . . no
H15 H14 H8 126.9 . . . no
H15 H14 C6 68.4(8) . . . no
H15 H14 N1 95.2(8) . . . no
H15 H14 H13 62.0(8) . . . no
H5 H14 H1 94.1 4_554 4_554 4_554 no
H5 H14 H6 13.5 4_554 4_554 4_554 no
H5 H14 H4 22.6 4_554 4_554 4_554 no
H5 H14 H8 109.2 4_554 4_554 4_554 no
H5 H14 H7 102.2 4_554 4_554 4_554 no
H5 H14 H9 127.6 4_554 4_554 4_554 no
H5 H14 C9 139.2 4_554 4_554 4_554 no
H5 H14 C7 96.5 4_554 4_554 4_554 no
H5 H14 H8 114.3 4_554 4_554 4_554 no
H5 H14 C6 10.6 4_554 4_554 4_554 no
H5 H14 N1 89.8 4_554 4_554 4_554 no
H5 H14 H13 56.7 4_554 4_554 4_554 no
H1 H14 H6 80.9 6 6 6 no
H1 H14 H4 106.3 6 6 6 no
H1 H14 H8 42.6 6 6 6 no
H1 H14 H7 117.7 6 6 6 no
H1 H14 H9 43.4 6 6 6 no
H1 H14 C9 110.0(8) 6 6 6 no
H1 H14 C7 116.8(8) 6 6 6 no
H1 H14 H8 122.9 6 6 6 no
H1 H14 C6 94.0(8) 6 6 6 no
H1 H14 N1 152.2(8) 6 6 6 no
H1 H14 H13 50.7(7) 6 6 6 no
H6 H14 H4 30.5 4_554 4_554 4_554 no
H6 H14 H8 100.5 4_554 4_554 4_554 no
H6 H14 H7 106.3 4_554 4_554 4_554 no
H6 H14 H9 117.0 4_554 4_554 4_554 no
H6 H14 C9 148.1 4_554 4_554 4_554 no
H6 H14 C7 104.7 4_554 4_554 4_554 no
H6 H14 H8 120.1 4_554 4_554 4_554 no
H6 H14 C6 15.4 4_554 4_554 4_554 no
H6 H14 N1 100.3 4_554 4_554 4_554 no
H6 H14 H13 48.1 4_554 4_554 4_554 no
H4 H14 H8 130.9 4_554 4_554 4_554 no
H4 H14 H7 79.7 4_554 4_554 4_554 no
H4 H14 H9 146.9 4_554 4_554 4_554 no
H4 H14 C9 141.2 4_554 4_554 4_554 no
H4 H14 C7 106.6 4_554 4_554 4_554 no
H4 H14 H8 91.8 4_554 4_554 4_554 no
H4 H14 C6 15.0 4_554 4_554 4_554 no
H4 H14 N1 70.0 4_554 4_554 4_554 no
H4 H14 H13 78.2 4_554 4_554 4_554 no
H8 H14 H7 143.1 6 6 6 no
H8 H14 H9 20.5 6 6 6 no
H8 H14 C9 73.3 6 6 6 no
H8 H14 C7 75.4 6 6 6 no
H8 H14 H8 135.3 6 6 6 no
H8 H14 C6 115.9 6 6 6 no
H8 H14 N1 156.9 6 6 6 no
H8 H14 H13 52.7 6 6 6 no
H7 H14 H9 122.7 5_656 5_656 5_656 no
H7 H14 C9 95.2 5_656 5_656 5_656 no
H7 H14 C7 120.2 5_656 5_656 5_656 no
H7 H14 H8 15.1 5_656 5_656 5_656 no
H7 H14 C6 93.0 5_656 5_656 5_656 no
H7 H14 N1 35.0 5_656 5_656 5_656 no
H7 H14 H13 149.4 5_656 5_656 5_656 no
H9 H14 C9 66.6 6 6 6 no
H9 H14 C7 84.0 6 6 6 no
H9 H14 H8 115.1 6 6 6 no
H9 H14 C6 132.2 6 6 6 no
H9 H14 N1 142.6 6 6 6 no
H9 H14 H13 71.1 6 6 6 no
C9 H14 C7 43.5(3) . . . no
C9 H14 H8 80.1 . . . no
C9 H14 C6 147.2(7) . . . no
C9 H14 N1 83.8(5) . . . no
C9 H14 H13 115.3(8) . . . no
C7 H14 H8 108.1 . . . no
C7 H14 C6 105.9(5) . . . no
C7 H14 N1 89.9(5) . . . no
C7 H14 H13 86.5(6) . . . no
H8 H14 C6 106.0 5_656 5_656 5_656 no
H8 H14 N1 33.4 5_656 5_656 5_656 no
H8 H14 H13 164.3 5_656 5_656 5_656 no
C6 H14 N1 84.9(5) 4_554 4_554 4_554 no
C6 H14 H13 63.3(5) 4_554 4_554 4_554 no
N1 H14 H13 145.5(7) 5_656 5_656 5_656 no
C12 H15 C7 36.2(9) . . . no
C12 H15 C11 35.9(9) . . . no
C12 H15 H10 118.8(17) . . . no
C12 H15 H14 60.2(13) . . . no
C12 H15 H5 125.1 . . . no
C12 H15 O1 163.8(17) . . . no
C12 H15 C3 100.3(14) . . . no
C12 H15 C2 69.7(12) . . . no
C12 H15 H6 128.1 . . . no
C12 H15 H4 118.0 . . . no
C12 H15 H13 110.4(14) . . . no
C12 H15 C1 173.6(16) . . . no
C12 H15 C8 21.5(9) . . . no
C12 H15 C10 21.7(9) . . . no
C12 H15 C6 130.7(15) . . . no
C7 H15 C11 72.1(8) . . . no
C7 H15 H10 82.6(9) . . . no
C7 H15 H14 96.4(11) . . . no
C7 H15 H5 159.3 . . . no
C7 H15 O1 145.1(11) . . . no
C7 H15 C3 64.1(6) . . . no
C7 H15 C2 33.5(3) . . . no
C7 H15 H6 164.3 . . . no
C7 H15 H4 145.5 . . . no
C7 H15 H13 124.5(9) . . . no
C7 H15 C1 148.4(9) . . . no
C7 H15 C8 14.8(3) . . . no
C7 H15 C10 57.9(6) . . . no
C7 H15 C6 161.8(10) . . . no
C11 H15 H10 154.7(13) . . . no
C11 H15 H14 24.3(6) . . . no
C11 H15 H5 89.5 . . . no
C11 H15 O1 137.8(10) . . . no
C11 H15 C3 136.2(10) . . . no
C11 H15 C2 105.6(9) . . . no
C11 H15 H6 92.3 . . . no
C11 H15 H4 85.6 . . . no
C11 H15 H13 91.6(7) . . . no
C11 H15 C1 138.9(9) . . . no
C11 H15 C8 57.3(6) . . . no
C11 H15 C10 14.2(3) . . . no
C11 H15 C6 95.8(7) . . . no
H10 H15 H14 178.9(13) . . . no
H10 H15 H5 115.7 . . . no
H10 H15 O1 65.6(8) . . . no
H10 H15 C3 18.5(5) . . . no
H10 H15 C2 49.1(7) . . . no
H10 H15 H6 112.9 . . . no
H10 H15 H4 117.6 . . . no
H10 H15 H13 101.5(10) . . . no
H10 H15 C1 66.4(8) . . . no
H10 H15 C8 97.5(9) . . . no
H10 H15 C10 140.5(11) . . . no
H10 H15 C6 109.2(10) . . . no
H14 H15 H5 65.4 . . . no
H14 H15 O1 115.1(10) . . . no
H14 H15 C3 160.5(12) . . . no
H14 H15 C2 129.9(12) . . . no
H14 H15 H6 68.0 . . . no
H14 H15 H4 63.6 . . . no
H14 H15 H13 78.5(8) . . . no
H14 H15 C1 114.6(9) . . . no
H14 H15 C8 81.6(9) . . . no
H14 H15 C10 38.5(7) . . . no
H14 H15 C6 71.9(7) . . . no
H5 H15 O1 55.5 4_554 4_554 4_554 no
H5 H15 C3 133.7 4_554 4_554 4_554 no
H5 H15 C2 162.4 4_554 4_554 4_554 no
H5 H15 H6 11.8 4_554 4_554 4_554 no
H5 H15 H4 17.5 4_554 4_554 4_554 no
H5 H15 H13 63.8 4_554 4_554 4_554 no
H5 H15 C1 49.4 4_554 4_554 4_554 no
H5 H15 C8 145.3 4_554 4_554 4_554 no
H5 H15 C10 103.5 4_554 4_554 4_554 no
H5 H15 C6 7.5 4_554 4_554 4_554 no
O1 H15 C3 83.8(7) 4_554 4_554 4_554 no
O1 H15 C2 113.5(8) 4_554 4_554 4_554 no
O1 H15 H6 48.7 4_554 4_554 4_554 no
O1 H15 H4 67.3 4_554 4_554 4_554 no
O1 H15 H13 53.9(6) 4_554 4_554 4_554 no
O1 H15 C1 19.8(2) 4_554 4_554 4_554 no
O1 H15 C8 158.3(8) 4_554 4_554 4_554 no
O1 H15 C10 150.9(8) 4_554 4_554 4_554 no
O1 H15 C6 52.0(5) 4_554 4_554 4_554 no
C3 H15 C2 30.6(3) . . . no
C3 H15 H6 131.4 . . . no
C3 H15 H4 132.7 . . . no
C3 H15 H13 111.9(8) . . . no
C3 H15 C1 84.7(6) . . . no
C3 H15 C8 78.9(5) . . . no
C3 H15 C10 122.0(8) . . . no
C3 H15 C6 126.8(8) . . . no
C2 H15 H6 162.0 . . . no
C2 H15 H4 151.9 . . . no
C2 H15 H13 123.4(8) . . . no
C2 H15 C1 115.2(8) . . . no
C2 H15 C8 48.3(4) . . . no
C2 H15 C10 91.4(7) . . . no
C2 H15 C6 154.9(8) . . . no
H6 H15 H4 29.3 4_554 4_554 4_554 no
H6 H15 H13 52.3 4_554 4_554 4_554 no
H6 H15 C1 47.3 4_554 4_554 4_554 no
H6 H15 C8 149.6 4_554 4_554 4_554 no
H6 H15 C10 106.5 4_554 4_554 4_554 no
H6 H15 C6 16.0 4_554 4_554 4_554 no
H4 H15 H13 81.0 4_554 4_554 4_554 no
H4 H15 C1 55.7 4_554 4_554 4_554 no
H4 H15 C8 134.4 4_554 4_554 4_554 no
H4 H15 C10 98.1 4_554 4_554 4_554 no
H4 H15 C6 16.4 4_554 4_554 4_554 no
H13 H15 C1 70.8(6) 2_456 2_456 2_456 no
H13 H15 C8 121.6(8) 2_456 2_456 2_456 no
H13 H15 C10 100.2(7) 2_456 2_456 2_456 no
H13 H15 C6 67.9(6) 2_456 2_456 2_456 no
C1 H15 C8 162.4(7) 4_554 4_554 4_554 no
C1 H15 C10 152.8(7) 4_554 4_554 4_554 no
C1 H15 C6 43.4(3) 4_554 4_554 4_554 no
C8 H15 C10 43.1(4) . . . no
C8 H15 C6 149.6(8) . . . no
C10 H15 C6 109.5(6) . . . no

loop_
_geom_bond_atom_site_label_1
_geom_bond_atom_site_label_2
_geom_bond_distance
_geom_bond_site_symmetry_1
_geom_bond_site_symmetry_2
_geom_bond_publ_flag
O1 C1 1.231(2) . . ?
O1 H5 2.26 . . no
O1 N2 2.272(3) . . ?
O1 N1 2.278(5) . . ?
O1 H6 2.28 . . no
O1 H15 2.48(3) . . no
O1 H10 2.50(2) . . no
O1 H4 2.51 . . no
O1 H2 2.53(3) . . no
O1 H9 2.57 . . no
O1 H13 2.66(3) . . no
O1 C6 2.687(7) . . ?
O1 H7 2.89 . . no
O1 H4 3.21 . . no
O1 C10 3.337(4) . . ?
O1 C6 3.392(3) . . ?
O1 H3 3.41(2) . . no
O1 C3 3.409(4) . . ?
O1 C12 3.423(10) . . ?
O1 C2 3.460(4) . . ?
O1 H8 3.48 . . no
O1 C5 3.512(9) . . ?
O1 C4 3.520(6) . . ?
O1 H5 3.56 . . no
N1 C4 1.360(3) . . ?
N1 C1 1.403(4) . . ?
N1 C6 1.466(3) . . ?
N1 H8 2.01 . . no
N1 H4 2.02 . . no
N1 H5 2.02 . . no
N1 H6 2.03 . . no
N1 H7 2.06 . . no
N1 H9 2.08 . . no
N1 C3 2.332(4) . . ?
N1 N2 2.380(4) . . ?
N1 C5 2.457(6) . . ?
N1 C2 2.695(3) . . ?
N1 H2 2.71(2) . . no
N1 H1 2.73(2) . . no
N1 H10 3.16(2) . . no
N1 H3 3.24(3) . . no
N1 H11 3.35(3) . . no
N1 H14 3.55(2) . . no
N2 C2 1.325(3) . . ?
N2 C1 1.366(3) . . ?
N2 C3 2.381(6) . . ?
N2 C7 2.389(4) . . ?
N2 H11 2.40(3) . . no
N2 H3 2.75(3) . . no
N2 C8 2.758(4) . . ?
N2 C4 2.773(7) . . ?
N2 H4 2.99 . . no
N2 H10 3.22(2) . . no
N2 H2 3.31(2) . . no
N2 H10 3.42(2) . . no
N2 H9 3.48 . . no
N2 H11 3.54(3) . . no
N2 H5 3.56 . . no
C1 C2 2.328(4) . . ?
C1 C4 2.414(6) . . ?
C1 C6 2.447(4) . . ?
C1 H5 2.47 . . no
C1 H6 2.50 . . no
C1 C3 2.741(4) . . ?
C1 H4 2.81 . . no
C1 H7 2.82 . . no
C1 H4 3.01 . . no
C1 H10 3.07(2) . . no
C1 H8 3.14 . . no
C1 H9 3.19 . . no
C1 H15 3.24(3) . . no
C1 H2 3.28(3) . . no
C1 H9 3.30 . . no
C1 H3 3.40(3) . . no
C1 H11 3.51(3) . . no
C1 H5 3.59 . . no
C2 C3 1.399(5) . . ?
C2 C7 1.487(3) . . ?
C2 H10 2.05(2) . . no
C2 C4 2.384(4) . . ?
C2 C8 2.488(4) . . ?
C2 C12 2.507(4) . . ?
C2 H15 2.67(2) . . no
C2 H11 2.68(3) . . no
C2 H11 3.38(3) . . no
C2 H12 3.41(3) . . no
C2 H3 3.58(3) . . no
C3 H10 0.93(2) . . no
C3 C4 1.357(3) . . ?
C3 C5 2.505(4) . . ?
C3 C7 2.524(4) . . ?
C3 H3 2.57(2) . . no
C3 H15 2.62(2) . . no
C3 C12 2.955(4) . . ?
C3 H2 3.14(3) . . no
C3 H1 3.14(2) . . no
C3 H11 3.18(3) . . no
C3 H2 3.25(2) . . no
C4 C5 1.493(5) . . ?
C4 H10 1.97(2) . . no
C4 H3 2.03(2) . . no
C4 H2 2.06(2) . . no
C4 H1 2.07(2) . . no
C4 C6 2.462(4) . . ?
C4 H9 2.57 . . no
C4 H8 2.61 . . no
C4 H4 2.80 . . no
C4 H7 3.03 . . no
C4 H11 3.19(3) . . no
C4 H5 3.22 . . no
C4 H6 3.26 . . no
C4 H2 3.45(2) . . no
C4 H3 3.54(2) . . no
C5 H3 0.95(2) . . no
C5 H1 0.99(2) . . no
C5 H2 1.03(3) . . no
C5 H9 2.38 . . no
C5 H8 2.60 . . no
C5 H10 2.64(2) . . no
C5 C6 2.839(4) . . ?
C5 H4 2.92 . . no
C5 H11 3.10(3) . . no
C5 H2 3.17(2) . . no
C5 H3 3.27(2) . . no
C5 H7 3.36 . . no
C5 C5 3.558(7) . . ?
C6 H4 0.95 . . no
C6 H6 0.97 . . no
C6 H7 1.01 . . no
C6 H9 1.04 . . no
C6 H8 1.05 . . no
C6 H5 1.07 . . no
C6 H2 2.78(2) . . no
C6 H1 2.79(2) . . no
C6 H15 3.37(2) . . no
C6 H12 3.38(3) . . no
C6 H14 3.45(2) . . no
C7 C12 1.381(3) . . ?
C7 C8 1.392(5) . . ?
C7 H15 2.04(2) . . no
C7 H11 2.13(3) . . no
C7 C11 2.408(5) . . ?
C7 C9 2.410(5) . . ?
C7 H10 2.72(2) . . no
C7 C10 2.783(4) . . ?
C7 H14 3.25(2) . . no
C7 H12 3.32(3) . . no
C7 H12 3.37(3) . . no
C8 H11 1.06(3) . . no
C8 C9 1.389(4) . . ?
C8 H12 2.08(3) . . no
C8 C12 2.385(7) . . ?
C8 C10 2.396(5) . . ?
C8 C11 2.760(5) . . ?
C8 H3 3.20(2) . . no
C8 H13 3.25(3) . . no
C8 H15 3.26(3) . . no
C9 H12 1.03(3) . . no
C9 C10 1.372(4) . . ?
C9 H13 2.04(2) . . no
C9 H11 2.13(3) . . no
C9 C11 2.376(7) . . ?
C9 C12 2.752(9) . . ?
C9 H1 3.11(3) . . no
C9 H14 3.25(2) . . no
C9 H6 3.27 . . no
C9 H7 3.27 . . no
C9 H3 3.49(2) . . no
C9 H9 3.57 . . no
C10 H13 0.93(3) . . no
C10 C11 1.373(5) . . ?
C10 H14 2.05(2) . . no
C10 H12 2.10(3) . . no
C10 C12 2.392(5) . . ?
C10 H9 2.91 . . no
C10 H1 2.96(2) . . no
C10 H8 3.20 . . no
C10 H15 3.27(3) . . no
C10 H6 3.27 . . no
C10 H4 3.33 . . no
C10 H11 3.35(3) . . no
C10 H8 3.40 . . no
C11 H14 0.96(2) . . no
C11 C12 1.388(4) . . ?
C11 H13 1.97(2) . . no
C11 H15 2.05(2) . . no
C11 H8 2.92 . . no
C11 H9 3.07 . . no
C11 H5 3.13 . . no
C11 H12 3.32(3) . . no
C11 H1 3.40(2) . . no
C11 H7 3.45 . . no
C12 H15 0.97(2) . . no
C12 H14 2.02(2) . . no
C12 H10 2.69(2) . . no
C12 H5 3.04 . . no
C12 H13 3.21(3) . . no
C12 H8 3.31 . . no
C12 H11 3.35(3) . . no
C12 H7 3.57 . . no
H1 H3 1.53(3) . . no
H1 H2 1.65(3) . . no
H1 H8 2.19 . . no
H1 H9 2.30 . . no
H1 H13 2.83(3) . . no
H1 H14 2.92(3) . . no
H1 H4 3.02 . . no
H1 H7 3.03 . . no
H1 H12 3.11(4) . . no
H1 H11 3.20(4) . . no
H1 H10 3.32(3) . . no
H2 H3 1.65(3) . . no
H2 H9 2.09 . . no
H2 H4 2.52 . . no
H2 H3 2.71(3) . . no
H2 H8 2.74 . . no
H2 H10 2.77(3) . . no
H2 H2 3.10(4) . . no
H2 H11 3.22(4) . . no
H2 H10 3.32(3) . . no
H2 H7 3.49 . . no
H2 H5 3.56 . . no
H2 H13 3.57(3) . . no
H3 H10 2.37(3) . . no
H3 H11 2.44(4) . . no
H3 H3 3.25(4) . . no
H3 H9 3.32 . . no
H3 H12 3.42(4) . . no
H3 H8 3.50 . . no
H4 H9 0.82 . . no
H4 H5 1.18 . . no
H4 H6 1.58 . . no
H4 H8 1.67 . . no
H4 H7 1.83 . . no
H4 H14 3.00 . . no
H4 H15 3.20 . . no
H4 H13 3.30 . . no
H5 H6 0.80 . . no
H5 H7 1.61 . . no
H5 H9 1.80 . . no
H5 H8 2.03 . . no
H5 H15 2.38 . . no
H5 H14 2.54 . . no
H5 H13 3.04 . . no
H5 H12 3.36 . . no
H6 H7 0.94 . . no
H6 H8 1.63 . . no
H6 H9 1.87 . . no
H6 H12 2.65 . . no
H6 H13 2.73 . . no
H6 H15 2.96 . . no
H6 H14 3.00 . . no
H7 H8 0.90 . . no
H7 H9 1.68 . . no
H7 H12 2.47 . . no
H7 H14 3.22 . . no
H7 H13 3.29 . . no
H7 H13 3.33 . . no
H8 H9 1.14 . . no
H8 H13 2.99 . . no
H8 H14 3.10 . . no
H8 H12 3.21 . . no
H8 H14 3.42 . . no
H8 H13 3.46 . . no
H9 H13 2.90 . . no
H9 H14 3.24 . . no
H10 H15 2.08(3) . . no
H10 H11 3.55(3) . . no
H11 H12 2.40(4) . . no
H12 H13 2.43(3) . . no
H13 H14 2.30(3) . . no
H13 H15 3.21(3) . . no
H13 H14 3.57(3) . . no
H14 H15 2.32(3) . . no

loop_
_geom_contact_atom_site_label_1
_geom_contact_atom_site_label_2
_geom_contact_distance
_geom_contact_site_symmetry_1
_geom_contact_site_symmetry_2
_geom_contact_publ_flag
O1 H15 2.48(3) . 4 no
O1 H10 2.50(2) . 4 no
O1 H4 2.5085 . 8_556 no
O1 H2 2.53(3) . 8_556 no
O1 H9 2.5749 . 8_556 no
O1 H13 2.66(3) . 3_646 no
O1 C10 3.337(4) . 3_646 no
O1 C6 3.392(3) . 8_556 no
O1 C3 3.409(4) . 4 no
O1 C12 3.423(10) . 4 no
O1 C5 3.512(9) . 8_556 no
N2 H3 2.75(3) . 4 no
N2 H4 2.9909 . 8_556 no
C1 H4 2.8085 . 8_556 no
C5 C5 3.558(7) . 5_556 no
C10 H9 2.9069 . 6 no
C10 H1 2.96(2) . 5_656 no
C11 H8 2.9212 . 6 no
C12 H5 3.0392 . 4_554 no
H3 H11 2.44(4) . 4_554 no
H5 H15 2.3758 . 4 no
H5 H14 2.5351 . 4 no
H6 H12 2.6462 . 3_646 no
H7 H12 2.4727 . 3_646 no
H2 O1 2.53(3) . 8_456 no
H4 N1 2.0190 . . no
H4 O1 2.5085 . 8_456 no
H5 N1 2.0194 . . no
H5 O1 2.2645 . . no
H6 N1 2.0347 . . no
H6 O1 2.2847 . . no
H7 N1 2.0579 . . no
H8 N1 2.0082 . . no
H9 N1 2.0764 . . no
H9 O1 2.5749 . 8_456 no
H10 O1 2.50(2) . 4_554 no
H11 N2 2.40(3) . . no
H13 O1 2.66(3) . 3_656 no
H15 O1 2.48(3) . 4_554 no

loop_
_geom_torsion_atom_site_label_1
_geom_torsion_atom_site_label_2
_geom_torsion_atom_site_label_3
_geom_torsion_atom_site_label_4
_geom_torsion_site_symmetry_1
_geom_torsion_site_symmetry_2
_geom_torsion_site_symmetry_3
_geom_torsion_site_symmetry_4
_geom_torsion
_geom_torsion_publ_flag
? ? ? ? ? ? ? ? ? ?
